data_7718616
loop_
_publ_author_name
'Lu, Mengxue'
'Sun, Xiao-Wen'
'Wang, Ji'
'Zhao, Wei'
'Ma, Hongwei'
'Yang, Xiao-Juan'
'Wu, Biao'

_publ_section_title
;
 Dithienylethene-based supramolecular chiroptical switch in
 phosphate-coordination-driven 2&#x2009;:&#x2009;2 duplexes.
;
_journal_issue 22
_journal_name_full 'Dalton transactions (Cambridge, England : 2003)'
_journal_page_first 8841
_journal_page_last 8845
_journal_paper_doi 10.1039/d5dt00421g
_journal_volume 54
_journal_year 2025
_chemical_formula_moiety
'C204 H232 F12 K5.5 N28 O53 S4, 2(O4 P), C4 H10 O, C2 H3 N, C6 H12 K0.5 O3, 5[C4H10O], 3[C2H3N], 1[H2O]'
_chemical_formula_sum 'C242 H318 F12 K6 N32 O71 P2 S4'
_chemical_formula_weight 5464.05
_space_group_crystal_system triclinic
_space_group_IT_number 2
_space_group_name_Hall '-P 1'
_space_group_name_H-M_alt 'P -1'
_atom_sites_solution_hydrogens mixed
_atom_sites_solution_primary dual
_audit_creation_date 2025-04-25
_audit_creation_method
;
Olex2 1.5
(compiled 2023.08.24 svn.re1ec1418 for OlexSys, GUI svn.r6817)
;
_audit_update_record
;
2025-04-26 deposited with the CCDC.	2025-04-30 downloaded from the CCDC.
;
_cell_angle_alpha 91.552(2)
_cell_angle_beta 100.437(2)
_cell_angle_gamma 116.519(2)
_cell_formula_units_Z 2
_cell_length_a 23.872(2)
_cell_length_b 23.947(2)
_cell_length_c 28.949(3)
_cell_measurement_reflns_used 9979
_cell_measurement_temperature 180.00
_cell_measurement_theta_max 19.24
_cell_measurement_theta_min 2.22
_cell_volume 14453(2)
_computing_cell_refinement 'SAINT V8.40B (?, 2016)'
_computing_data_collection 'Bruker SMART APEX II diffracometer'
_computing_data_reduction 'SAINT V8.40B (?, 2016)'
_computing_molecular_graphics 'Olex2 1.5 (Dolomanov et al., 2009)'
_computing_publication_material 'Olex2 1.5 (Dolomanov et al., 2009)'
_computing_structure_refinement 'SHELXL 2019/3 (Sheldrick, 2015)'
_computing_structure_solution 'SHELXT 2018/2 (Sheldrick, 2018)'
_diffrn_ambient_temperature 180.00
_diffrn_measured_fraction_theta_full 0.999
_diffrn_measured_fraction_theta_max 0.999
_diffrn_measurement_device_type 'Bruker APEX-II CCD'
_diffrn_measurement_method '\f and \w scans'
_diffrn_radiation_type MoK\a
_diffrn_radiation_wavelength 0.71073
_diffrn_reflns_av_R_equivalents 0.1549
_diffrn_reflns_av_unetI/netI 0.0939
_diffrn_reflns_Laue_measured_fraction_full 0.999
_diffrn_reflns_Laue_measured_fraction_max 0.999
_diffrn_reflns_limit_h_max 22
_diffrn_reflns_limit_h_min -22
_diffrn_reflns_limit_k_max 23
_diffrn_reflns_limit_k_min -23
_diffrn_reflns_limit_l_max 27
_diffrn_reflns_limit_l_min -27
_diffrn_reflns_number 149754
_diffrn_reflns_point_group_measured_fraction_full 0.999
_diffrn_reflns_point_group_measured_fraction_max 0.999
_diffrn_reflns_theta_full 19.980
_diffrn_reflns_theta_max 19.980
_diffrn_reflns_theta_min 2.128
_diffrn_source_current 1.0
_diffrn_source_power 0.05
_diffrn_source_voltage 50.0
_diffrn_standards_number 0
_exptl_absorpt_coefficient_mu 0.218
_exptl_absorpt_correction_T_max 0.7449
_exptl_absorpt_correction_T_min 0.6032
_exptl_absorpt_correction_type none
_exptl_absorpt_process_details
;
SADABS-2016/2 (Bruker,2016/2) was used for absorption correction.
wR2(int) was 0.1472 before and 0.0873 after correction.
The Ratio of minimum to maximum transmission is 0.8098.
The \l/2 correction factor is Not present.
;
_exptl_crystal_colour 'clear light yellow'
_exptl_crystal_colour_lustre clear
_exptl_crystal_colour_modifier light
_exptl_crystal_colour_primary yellow
_exptl_crystal_density_diffrn 1.256
_exptl_crystal_description block
_exptl_crystal_F_000 5756
_exptl_crystal_size_max 0.15
_exptl_crystal_size_mid 0.14
_exptl_crystal_size_min 0.13
_refine_diff_density_max 1.053
_refine_diff_density_min -0.606
_refine_diff_density_rms 0.078
_refine_ls_extinction_method none
_refine_ls_goodness_of_fit_ref 1.029
_refine_ls_hydrogen_treatment constr
_refine_ls_matrix_type full
_refine_ls_number_parameters 3056
_refine_ls_number_reflns 26848
_refine_ls_number_restraints 1267
_refine_ls_restrained_S_all 1.017
_refine_ls_R_factor_all 0.1724
_refine_ls_R_factor_gt 0.1054
_refine_ls_shift/su_max 0.000
_refine_ls_shift/su_mean 0.000
_refine_ls_structure_factor_coef Fsqd
_refine_ls_weighting_details 'w=1/[\s^2^(Fo^2^)+(0.1518P)^2^+65.9346P] where P=(Fo^2^+2Fc^2^)/3'
_refine_ls_weighting_scheme calc
_refine_ls_wR_factor_gt 0.2632
_refine_ls_wR_factor_ref 0.3155
_reflns_Friedel_coverage 0.000
_reflns_number_gt 15360
_reflns_number_total 26848
_reflns_threshold_expression 'I > 2\s(I)'
_cod_data_source_file d5dt00421g2.cif
_cod_data_source_block l2(po4)2(18-c-6-k)6
_cod_depositor_comments 'Adding full bibliography for 7718616.cif.'
_cod_database_code 7718616
_shelx_shelxl_version_number 2019/3
_shelx_space_group_comment
;
The symmetry employed for this shelxl refinement is uniquely defined
by the following loop, which should always be used as a source of
symmetry information in preference to the above space-group names.
They are only intended as comments.
;
_shelx_estimated_absorpt_t_max 0.972
_shelx_estimated_absorpt_t_min 0.968
_olex2_refinement_description
;
1. Fixed Uiso
 At 1.2 times of:
  All C(H) groups, All C(H,H) groups, All N(H) groups
 At 1.5 times of:
  All C(H,H,H) groups
2. Restrained distances
 F07R-C217
 1.34 with sigma of 0.02
 C209-C210
 1.53 with sigma of 0.02
 O9-C209 = O4-C210
 1.42 with sigma of 0.02
 O9-C209 = O4-C210 = O4-C211 = O5-C212
 1.42 with sigma of 0.02
 C209-C210 = C211-C212
 1.53 with sigma of 0.02
 C209-C208
 2.365 with sigma of 0.02
 C210-C209
 1.53 with sigma of 0.02
 O9-C163 = O9-C209 = O4-C210 = O4-C164
 1.42 with sigma of 0.02
 C210-K1 = K1-C209
 3.6 with sigma of 0.02
 C163-C208 = C208-C209
 2.365 with sigma of 0.02
 C164-C163
 1.53 with sigma of 0.02
 C163-K1 = K1-C164
 3.6 with sigma of 0.02
 C219-K8 = K8-C218
 3.6 with sigma of 0.02
 O53-C149 = O48-C150
 1.42 with sigma of 0.02
 K8-O66 = K8-O68 = K8-O67
 2.8 with sigma of 0.02
 C149-C150
 1.53 with sigma of 0.02
 K8-O69
 2.8 with sigma of 0.02
 C149-C148
 2.365 with sigma of 0.02
 C219-C218
 1.53 with sigma of 0.02
 K4-O65A = K4-O64A = K4-O63A
 2.8 with sigma of 0.02
 O65A-C1A = O65A-C1C = O64A-C1B = O64A-C230 = O63A-C1D = O63A-C1E
 1.42 with sigma of 0.02
 O66-C219 = O68-C218
 1.42 with sigma of 0.02
 K8-O70
 2.8 with sigma of 0.02
 K8-O72
 2.8 with sigma of 0.02
 C1E_$1-C1A = C1C-C1B = C230-C1D = C1E-C1A_$1
 1.53 with sigma of 0.02
 C1A-C1C = C1B-C230 = C1D-C1E
 2.365 with sigma of 0.02
 C226-K8 = K8-C228
 3.6 with sigma of 0.02
 C1C-K4 = K4-C1B
 3.6 with sigma of 0.02
 C222-K8 = K8-C229
 3.6 with sigma of 0.02
 C1A-K4 = K4-C1E
 3.6 with sigma of 0.02
 C225-K8 = K8-C227
 3.6 with sigma of 0.02
 C1D-K4 = K4-C230
 3.6 with sigma of 0.02
 C224-K8 = K8-C223
 3.6 with sigma of 0.02
 C220-K8 = K8-C221
 3.6 with sigma of 0.02
 N29-C192
 1.17 with sigma of 0.002
 C141-C142 = C139-C140
 1.53 with sigma of 0.02
 O49-C140
 1.42 with sigma of 0.02
 C139-K7 = K7-C140
 3.6 with sigma of 0.02
 K7-O48 = K7-O49
 2.8 with sigma of 0.02
 N29-C191
 2.68 with sigma of 0.002
 K7-C141 = K7-C142
 3.6 with sigma of 0.02
 O51-C144 = O50-C143
 1.42 with sigma of 0.02
 C144-C143
 1.53 with sigma of 0.02
 C192-C191
 1.51 with sigma of 0.002
 C150-C139
 2.365 with sigma of 0.02
 C221-C220
 1.53 with sigma of 0.02
 O66-C221 = O67-C220
 1.42 with sigma of 0.02
 O69-C222
 1.42 with sigma of 0.02
 O67-C223
 1.42 with sigma of 0.02
 C224-C223
 1.53 with sigma of 0.02
 O72-C224
 1.42 with sigma of 0.02
 O68-C226 = O70-C225
 1.42 with sigma of 0.02
 C227-C225
 1.53 with sigma of 0.02
 O72-C227
 1.42 with sigma of 0.02
 C228-C226
 1.53 with sigma of 0.02
 O69-C228
 1.42 with sigma of 0.02
 C229-C222
 1.53 with sigma of 0.02
 O70-C229
 1.42 with sigma of 0.02
 H9-H10
 2.01 with sigma of 0.001
 C210-C211 = C211-C164
 2.365 with sigma of 0.02
 C221-C219 = C218-C226 = C228-C222 = C229-C225 = C227-C224 = C223-C220
 2.365 with sigma of 0.04
 C35-F2
 2.2 with sigma of 0.04
 C143-C142 \\sim C141-C140 \\sim C139-C150 \\sim C149-C148 \\sim C147-C146
\\sim C145-C144
 with sigma of 0.02
 O66-C218 \\sim O68-C219
 with sigma of 0.02
 O50-C141 \\sim C142-O49
 with sigma of 0.02
 C141-K7 \\sim K7-C142
 with sigma of 0.02
 O48-C140 \\sim C139-O49
 with sigma of 0.02
 O69-C226 \\sim O68-C228
 with sigma of 0.02
 F03S-C217 \\sim F4-C35
 with sigma of 0.02
 O69-C229 \\sim O70-C222
 with sigma of 0.02
 C225-O72 \\sim C227-O70
 with sigma of 0.02
 O72-C223 \\sim C224-O67
 with sigma of 0.02
 C34-C217 \\sim C34-C35
 with sigma of 0.02
 O67-C221 \\sim C220-O66
 with sigma of 0.02
 C36-C217 \\sim C36-C35
 with sigma of 0.02
 F07R-C217 \\sim F3-C35
 with sigma of 0.02
 F03S-C34 \\sim F4-C34
 with sigma of 0.04
 F03S-C36 \\sim F4-C36
 with sigma of 0.04
 F03S-F07R \\sim F4-F3
 with sigma of 0.04
 C34-F07R \\sim C34-F3
 with sigma of 0.04
 C36-F07R \\sim C36-F3
 with sigma of 0.04
3. Rigid bond restraints
 C171, O62, C170, C169, C172
 with sigma for 1-2 distances of 0.01 and sigma for 1-3 distances of 0.01
4. Uiso/Uaniso restraints and constraints
O8 \\sim O6 \\sim O7 \\sim O5 \\sim C216 \\sim O9 \\sim C214 \\sim C215 \\sim
O4 \\sim C206 \\sim C207 \\sim C208 \\sim C212 \\sim C213 \\sim C205 \\sim C210
\\sim C209 \\sim C211 \\sim K1 \\sim C163 \\sim C164: within 2A with sigma of
0.01 and sigma for terminal atoms of 0.02 within 2A
O50 \\sim O51 \\sim O49 \\sim O48 \\sim C145 \\sim C143 \\sim C144 \\sim C139
\\sim C150 \\sim C141 \\sim C142 \\sim C140 \\sim C149 \\sim O66 \\sim O67
\\sim O68 \\sim O70 \\sim C218 \\sim C219 \\sim O69 \\sim C224 \\sim C220 \\sim
C223 \\sim C221 \\sim C222 \\sim O72 \\sim C225 \\sim C226 \\sim C227 \\sim
C228 \\sim C229 \\sim O52 \\sim O53 \\sim C147 \\sim C146 \\sim C148: within 2A
with sigma of 0.02 and sigma for terminal atoms of 0.04 within 2A
C1A \\sim O64A \\sim O63A \\sim O65A \\sim C1E \\sim C230 \\sim C1B \\sim C1D
\\sim C1C: within 2A with sigma of 0.04 and sigma for terminal atoms of 0.08
within 2A
C191 \\sim C192 \\sim N29: within 2A with sigma of 0.04 and sigma for terminal
atoms of 0.08 within 2A
O62 \\sim C170 \\sim C171 \\sim C169 \\sim C172: within 2A with sigma of 0.04
and sigma for terminal atoms of 0.08 within 2A
F07R \\sim C217 \\sim C35 \\sim F3 \\sim F03S \\sim F4: within 2A with sigma of
0.04 and sigma for terminal atoms of 0.08 within 2A
C37 \\sim C33 \\sim C34 \\sim C35 \\sim C36 \\sim C217: within 2A with sigma of
0.04 and sigma for terminal atoms of 0.08 within 2A
Uanis(O8) \\sim Ueq, Uanis(O6) \\sim Ueq, Uanis(O7) \\sim Ueq, Uanis(O5) \\sim
Ueq, Uanis(C216) \\sim Ueq, Uanis(O9) \\sim Ueq, Uanis(C214) \\sim Ueq,
Uanis(C215) \\sim Ueq, Uanis(O4) \\sim Ueq, Uanis(C206) \\sim Ueq, Uanis(C207)
\\sim Ueq, Uanis(C208) \\sim Ueq, Uanis(C212) \\sim Ueq, Uanis(C213) \\sim Ueq,
Uanis(C205) \\sim Ueq, Uanis(C210) \\sim Ueq, Uanis(C209) \\sim Ueq,
Uanis(C211) \\sim Ueq, Uanis(C163) \\sim Ueq, Uanis(C164) \\sim Ueq: with sigma
of 0.02 and sigma for terminal atoms of 0.04
Uanis(O52) \\sim Ueq, Uanis(O50) \\sim Ueq, Uanis(O51) \\sim Ueq, Uanis(O53)
\\sim Ueq, Uanis(O49) \\sim Ueq, Uanis(O48) \\sim Ueq, Uanis(C145) \\sim Ueq,
Uanis(C147) \\sim Ueq, Uanis(C143) \\sim Ueq, Uanis(C146) \\sim Ueq,
Uanis(C144) \\sim Ueq, Uanis(C139) \\sim Ueq, Uanis(C150) \\sim Ueq,
Uanis(C141) \\sim Ueq, Uanis(C148) \\sim Ueq, Uanis(C142) \\sim Ueq,
Uanis(C140) \\sim Ueq, Uanis(C149) \\sim Ueq, Uanis(O66) \\sim Ueq, Uanis(O67)
\\sim Ueq, Uanis(O68) \\sim Ueq, Uanis(O70) \\sim Ueq, Uanis(C218) \\sim Ueq,
Uanis(C219) \\sim Ueq, Uanis(O69) \\sim Ueq, Uanis(C224) \\sim Ueq, Uanis(C220)
\\sim Ueq, Uanis(C223) \\sim Ueq, Uanis(C221) \\sim Ueq, Uanis(C222) \\sim Ueq,
Uanis(O72) \\sim Ueq, Uanis(C225) \\sim Ueq, Uanis(C226) \\sim Ueq, Uanis(C227)
\\sim Ueq, Uanis(C228) \\sim Ueq, Uanis(C229) \\sim Ueq: with sigma of 0.02 and
sigma for terminal atoms of 0.04
Uanis(C1A) \\sim Ueq, Uanis(O64A) \\sim Ueq, Uanis(O63A) \\sim Ueq, Uanis(O65A)
\\sim Ueq, Uanis(C230) \\sim Ueq, Uanis(C1B) \\sim Ueq, Uanis(C1D) \\sim Ueq,
Uanis(C1E) \\sim Ueq, Uanis(C1C) \\sim Ueq: with sigma of 0.1 and sigma for
terminal atoms of 0.2
Uanis(N29) \\sim Ueq, Uanis(C192) \\sim Ueq, Uanis(C191) \\sim Ueq: with sigma
of 0.1 and sigma for terminal atoms of 0.2
Uanis(C171) \\sim Ueq, Uanis(O62) \\sim Ueq, Uanis(C170) \\sim Ueq, Uanis(C169)
\\sim Ueq, Uanis(C172) \\sim Ueq: with sigma of 0.1 and sigma for terminal
atoms of 0.2
5. Others
 Sof(C35)=Sof(F3)=Sof(F4)=Sof(K8)=Sof(O66)=Sof(O67)=Sof(O68)=Sof(O70)=
 Sof(C218)=Sof(H21M)=Sof(H21N)=Sof(C219)=Sof(H21O)=Sof(H21P)=Sof(O69)=Sof(C224)=
 Sof(H22A)=Sof(H22B)=Sof(C220)=Sof(H22C)=Sof(H22D)=Sof(C223)=Sof(H22E)=
 Sof(H22F)=Sof(C221)=Sof(H22G)=Sof(H22H)=Sof(C222)=Sof(H22I)=Sof(H22J)=Sof(O72)=
 Sof(C225)=Sof(H22K)=Sof(H22L)=Sof(C226)=Sof(H22M)=Sof(H22N)=Sof(C227)=
 Sof(H22O)=Sof(H22P)=Sof(C228)=Sof(H22Q)=Sof(H22R)=Sof(C229)=Sof(H22S)=
 Sof(H22T)=1-FVAR(1)
 Sof(K7)=Sof(F03S)=Sof(O52)=Sof(O50)=Sof(F07R)=Sof(O51)=Sof(O53)=Sof(O49)=
 Sof(O48)=Sof(C217)=Sof(C145)=Sof(H14A)=Sof(H14B)=Sof(C147)=Sof(H14C)=Sof(H14D)=
 Sof(C143)=Sof(H14E)=Sof(H14F)=Sof(C146)=Sof(H14G)=Sof(H14H)=Sof(C144)=
 Sof(H14I)=Sof(H14J)=Sof(C139)=Sof(H13A)=Sof(H13B)=Sof(C150)=Sof(H15S)=
 Sof(H15T)=Sof(C141)=Sof(H14K)=Sof(H14L)=Sof(C148)=Sof(H14M)=Sof(H14N)=
 Sof(C142)=Sof(H14O)=Sof(H14P)=Sof(C140)=Sof(H14Q)=Sof(H14R)=Sof(C149)=
 Sof(H14S)=Sof(H14T)=FVAR(1)
 Sof(C164)=Sof(C163)=1-FVAR(2)
 Sof(C210)=Sof(C209)=FVAR(2)
 Fixed Sof: K4(0.5)
6.a Riding coordinates:
 C169(H16H,H16I,H16J), C172(H17R,H17S,H17T)
6.b Secondary CH2 refined with riding coordinates:
 C152(H15A,H15B), C151(H15C,H15D), C196(H19B,H19C), C189(H18B,H18C), C202(H20A,
 H20B), C153(H15E,H15F), C162(H16B,H16C), C198(H19D,H19E), C154(H15G,H15H),
 C195(H19F,H19G), C194(H19H,H19I), C190(H19J,H19K), C199(H19L,H19M), C188(H18D,
 H18E), C204(H20C,H20D), C197(H19N,H19O), C201(H20E,H20F), C200(H20G,H20H),
 C158(H15I,H15J), C193(H19P,H19Q), C187(H18F,H18G), C161(H16D,H16E), C157(H15K,
 H15L), C155(H15M,H15N), C174(H17B,H17C), C159(H15O,H15P), C185(H18H,H18I),
 C186(H18J,H18K), C203(H20I,H20J), C160(H16F,H16G), C216(H21A,H21B), C175(H17D,
 H17E), C184(H18L,H18M), C214(H21C,H21D), C183(H18N,H18O), C173(H17F,H17G),
 C156(H15Q,H15R), C176(H17H,H17I), C215(H21E,H21F), C177(H17J,H17K), C180(H18P,
 H18Q), C179(H17L,H17M), C178(H17N,H17O), C182(H18R,H18S), C206(H20K,H20L),
 C207(H20M,H20N), C208(H20O,H20P), C212(H21G,H21H), C181(H18T,H18U), C213(H21I,
 H21J), C145(H14A,H14B), C205(H20Q,H20R), C147(H14C,H14D), C143(H14E,H14F),
 C170(H17P,H17Q), C146(H14G,H14H), C144(H14I,H14J), C171(H17U,H17V), C139(H13A,
 H13B), C150(H15S,H15T), C141(H14K,H14L), C148(H14M,H14N), C142(H14O,H14P),
 C140(H14Q,H14R), C211(H21K,H21L), C149(H14S,H14T), C218(H21M,H21N), C219(H21O,
 H21P), C224(H22A,H22B), C220(H22C,H22D), C223(H22E,H22F), C221(H22G,H22H),
 C222(H22I,H22J), C225(H22K,H22L), C226(H22M,H22N), C227(H22O,H22P), C228(H22Q,
 H22R), C229(H22S,H22T), C230(H23B,H23C), C1A(H1AA,H1AB), C1B(H1BA,H1BB),
 C1C(H1CA,H1CB), C1D(H1DA,H1DB), C1E(H1EA,H1EB)
6.c Aromatic/amide H refined with riding coordinates:
 N23(H23), N24(H24), N9(H9), N7(H7), N8(H8), N25(H25), N26(H26), N19(H19),
 N11(H11), N12(H12), N3(H3), N17(H17), N13(H13), N2(H2), N27(H27), N20(H20),
 N10(H10), N6(H6), N22(H22), N16(H16), N18(H18), N5(H5), N21(H21), C27(H27A),
 C26(H26A), C24(H24A), C23(H23A), C16(H16A), C17(H17A), C18(H18A), C19(H19A),
 N4(H4), C85(H85), C86(H86), C87(H87), C96(H96), C58(H58), C59(H59), C60(H60),
 C61(H61), C81(H81), C80(H80), C79(H79), C78(H78), C44(H44), C45(H45), C47(H47),
  C48(H48), C65(H65), C66(H66), C68(H68), C69(H69), C91(H91), C92(H92),
 C94(H94), C95(H95), C9(H9A), C10(H10A), C11(H11A), C12(H12A), C29(H29),
 C98(H98), C113(H113), C114(H114), C116(H116), C117(H117), C134(H134),
 C135(H135), C137(H137), C138(H138), C41(H41), C51(H51), C52(H52), C53(H53),
 C54(H54), C74(H74), C72(H72), C71(H71), C75(H75), C123(H123), C122(H122),
 C121(H121), C120(H120), C3(H3A), C2(H2A), C6(H6A), C5(H5A), C110(H110),
 C130(H130), C129(H129), C128(H128), C127(H127)
6.d Fitted hexagon refined as free rotating group:
 C15(C16,C17,C18,C19,C20), C84(C85,C86,C87,C96,C88), C57(C58,C59,C60,C61,C62),
 C77(C82,C81,C80,C79,C78), C43(C44,C45,C46,C47,C48), C64(C65,C66,C67,C68,C69),
 C90(C91,C92,C93,C94,C95), C8(C9,C10,C11,C12,C13), C113(C114,C115,C116,C117,
 C112), C133(C134,C135,C136,C137,C138), C50(C51,C52,C53,C54,C55), C74(C73,C72,
 C71,C70,C75), C119(C124,C123,C122,C121,C120), C3(C2,C1,C6,C5,C4), C126(C131,
 C130,C129,C128,C127)
6.e Idealised Me refined as rotating group:
 C32(H32A,H32B,H32C), C38(H38A,H38B,H38C), C107(H10B,H10C,H10D), C101(H10E,
 H10F,H10G), C191(H19R,H19S,H19T)
;
_smtbx_masks_special_details
;
A solvent mask was calculated and 573 electrons were 
found in a volume of 3153\%A^3^ in 2 voids per unit cell. 
This is consistent with the presence of 
5[C4H10O], 3[C2H3N], 1[H2O] per Asymmetric Unit 
which account for 572 electrons 
per unit cell.
;
_smtbx_masks_void_probe_radius 1.2
_smtbx_masks_void_truncation_radius 1.2
_olex2_submission_original_sample_id ' 'Bruker SMART APEX II diffracometer''
_olex2_submission_special_instructions 'No special instructions were received'

loop_
_space_group_symop_operation_xyz
'x, y, z'
'-x, -y, -z'

loop_
_atom_site_label
_atom_site_type_symbol
_atom_site_fract_x
_atom_site_fract_y
_atom_site_fract_z
_atom_site_U_iso_or_equiv
_atom_site_adp_type
_atom_site_occupancy
_atom_site_site_symmetry_order
_atom_site_calc_flag
_atom_site_refinement_flags_posn
_atom_site_refinement_flags_adp
_atom_site_refinement_flags_occupancy
_atom_site_disorder_assembly
_atom_site_disorder_group
K2 K 0.42186(12) 0.76574(11) -0.41896(9) 0.0604(7) Uani 1 1 d . . . . .
K6 K -0.12651(12) 0.55763(11) 0.45911(9) 0.0593(7) Uani 1 1 d . . . . .
K3 K 0.500000 1.000000 0.000000 0.0647(11) Uani 1 2 d S . P . .
K1 K 0.27928(13) 1.01697(12) -0.56591(10) 0.0716(8) Uani 1 1 d D . . . .
P1 P 0.19850(14) 0.68067(12) 0.37528(10) 0.0447(8) Uani 1 1 d . . . . .
K5 K 0.35000(14) 0.65482(14) 0.20329(10) 0.0786(9) Uani 1 1 d . . . . .
P2 P 0.53356(15) 0.77871(13) 0.86599(10) 0.0491(8) Uani 1 1 d . . . . .
S4 S 0.30785(15) 0.37463(14) -0.54801(11) 0.0612(9) Uani 1 1 d . . . . .
S3 S 0.54703(16) 0.53548(17) -0.40028(12) 0.0781(10) Uani 1 1 d . . . . .
S1 S 0.12864(17) 0.77173(16) 0.72071(14) 0.0833(11) Uani 1 1 d . . . . .
S2 S -0.00457(17) 0.85688(17) 0.55702(14) 0.0857(11) Uani 1 1 d . . . . .
K7 K 0.7598(2) 0.7226(2) 1.00307(17) 0.0843(17) Uani 0.592(4) 1 d D . P A 1
O56 O 0.1395(3) 0.6554(3) 0.3340(2) 0.0449(18) Uani 1 1 d . . . . .
O57 O 0.2557(3) 0.7347(3) 0.3607(2) 0.0476(18) Uani 1 1 d . . . . .
O58 O 0.5338(3) 0.7232(3) 0.8384(2) 0.0525(19) Uani 1 1 d . . . . .
O54 O 0.1838(3) 0.7053(3) 0.4187(2) 0.0436(17) Uani 1 1 d . . . . .
O11 O 0.3023(4) 0.6773(3) -0.4379(3) 0.054(2) Uani 1 1 d . . . . .
O55 O 0.2163(3) 0.6283(3) 0.3886(2) 0.0465(18) Uani 1 1 d . . . . .
O36 O -0.0507(4) 0.5987(3) 0.3983(3) 0.061(2) Uani 1 1 d . . . . .
O61 O 0.5103(3) 0.7591(3) 0.9117(2) 0.0498(19) Uani 1 1 d . . . . .
O40 O -0.0721(3) 0.4995(3) 0.5214(3) 0.057(2) Uani 1 1 d . . . . .
O59 O 0.6023(3) 0.8333(3) 0.8794(2) 0.057(2) Uani 1 1 d . . . . .
O39 O -0.1508(4) 0.4308(3) 0.4331(3) 0.057(2) Uani 1 1 d . . . . .
O14 O 0.4311(3) 0.7654(4) -0.5203(2) 0.059(2) Uani 1 1 d . . . . .
O12 O 0.4740(4) 0.8873(3) -0.3732(3) 0.065(2) Uani 1 1 d . . . . .
O10 O 0.3123(4) 0.9277(4) -0.5367(3) 0.058(2) Uani 1 1 d . . . . .
O13 O 0.4281(3) 0.8643(3) -0.4713(3) 0.061(2) Uani 1 1 d . . . . .
O43 O 0.3126(4) 0.6000(4) 0.7473(3) 0.063(2) Uani 1 1 d . . . . .
O60 O 0.4893(3) 0.8007(3) 0.8359(2) 0.0531(19) Uani 1 1 d . . . . .
O16 O 0.4721(4) 0.6896(4) -0.3709(3) 0.064(2) Uani 1 1 d . . . . .
O20 O 0.3996(4) 0.8824(3) -0.0579(3) 0.066(2) Uani 1 1 d . . . . .
O21 O 0.5767(4) 1.0291(4) -0.0670(3) 0.067(2) Uani 1 1 d . . . . .
O38 O -0.1989(4) 0.4943(4) 0.3736(3) 0.067(2) Uani 1 1 d . . . . .
O17 O 0.4719(4) 0.7913(4) -0.3207(3) 0.068(2) Uani 1 1 d . . . . .
N23 N 0.2481(4) 0.7151(4) -0.4909(3) 0.045(2) Uani 1 1 d . . . . .
H23 H 0.226449 0.708597 -0.520237 0.054 Uiso 1 1 calc R U . . .
O23 O 0.4122(4) 1.0469(3) -0.0042(3) 0.061(2) Uani 1 1 d . . . . .
O15 O 0.4302(4) 0.6707(3) -0.4693(3) 0.068(2) Uani 1 1 d . . . . .
O41 O -0.0962(4) 0.5958(4) 0.5576(3) 0.072(2) Uani 1 1 d . . . . .
O22 O 0.5087(4) 1.0972(3) -0.0538(3) 0.070(2) Uani 1 1 d . . . . .
N24 N 0.2602(4) 0.8219(4) -0.5311(3) 0.049(2) Uani 1 1 d . . . . .
H24 H 0.238050 0.784996 -0.548420 0.059 Uiso 1 1 calc R U . . .
N9 N 0.0197(4) 0.5966(3) 0.3554(3) 0.049(2) Uani 1 1 d . . . . .
H9 H 0.060222 0.616155 0.353534 0.059 Uiso 1 1 calc DR U . . .
N7 N 0.3780(4) 0.7054(4) 0.7733(3) 0.051(2) Uani 1 1 d . . . . .
H7 H 0.417377 0.732419 0.787496 0.061 Uiso 1 1 calc R U . . .
F11 F 0.2843(5) 1.0136(3) 0.7404(3) 0.108(3) Uani 1 1 d . . . . .
O19 O 0.6096(4) 1.0222(4) -0.1865(3) 0.074(2) Uani 1 1 d . . . . .
O42 O -0.1315(4) 0.6649(4) 0.4917(4) 0.077(2) Uani 1 1 d . . . . .
N8 N 0.0560(4) 0.6696(4) 0.4188(3) 0.051(2) Uani 1 1 d . . . . .
H8 H 0.093762 0.678290 0.412859 0.061 Uiso 1 1 calc R U . . .
O37 O -0.2056(4) 0.6039(4) 0.4026(3) 0.071(2) Uani 1 1 d . . . . .
O45 O 0.7011(4) 0.7989(4) 1.0314(3) 0.084(3) Uani 1 1 d . . . . .
O3 O 0.1658(4) 0.8333(4) -0.7576(3) 0.084(3) Uani 1 1 d . . . . .
O34 O 0.3713(4) 0.6342(4) 0.2991(3) 0.070(2) Uani 1 1 d . . . . .
O31 O 0.4344(5) 0.7750(4) 0.1810(3) 0.085(3) Uani 1 1 d . . . . .
N25 N 0.2842(4) 0.8543(4) -0.6008(3) 0.051(2) Uani 1 1 d . . . . .
H25 H 0.266504 0.813635 -0.609738 0.062 Uiso 1 1 calc R U . . .
N26 N 0.2260(4) 0.8129(4) -0.6955(3) 0.055(2) Uani 1 1 d . . . . .
H26 H 0.227940 0.782979 -0.679435 0.066 Uiso 1 1 calc R U . . .
O35 O 0.0659(4) 0.4324(4) 0.2876(3) 0.082(3) Uani 1 1 d . . . . .
N19 N 0.6300(5) 0.9390(4) -0.1720(3) 0.061(3) Uani 1 1 d . . . . .
H19 H 0.612399 0.900914 -0.163540 0.073 Uiso 1 1 calc R U . . .
N11 N 0.1605(5) 0.5172(4) 0.3274(3) 0.053(2) Uani 1 1 d . . . . .
H11 H 0.175024 0.555173 0.342249 0.064 Uiso 1 1 calc R U . . .
N12 N 0.2884(4) 0.6015(4) 0.3375(3) 0.054(2) Uani 1 1 d . . . . .
H12 H 0.266376 0.614266 0.352440 0.065 Uiso 1 1 calc R U . . .
N3 N 0.6004(5) 0.7594(4) 0.9881(3) 0.052(2) Uani 1 1 d . . . . .
H3 H 0.576066 0.764883 0.963809 0.062 Uiso 1 1 calc R U . . .
F5 F 0.4015(5) 0.3447(3) -0.3103(3) 0.116(3) Uani 1 1 d . . . . .
N17 N 0.4425(4) 0.8695(4) -0.1195(3) 0.053(2) Uani 1 1 d . . . . .
H17 H 0.461200 0.848850 -0.130073 0.064 Uiso 1 1 calc R U . . .
N13 N 0.3459(4) 0.7064(4) 0.3315(3) 0.051(2) Uani 1 1 d . . . . .
H13 H 0.314584 0.709984 0.341084 0.061 Uiso 1 1 calc R U . . .
N2 N 0.6796(4) 0.8466(4) 0.9690(3) 0.056(2) Uani 1 1 d . . . . .
H2 H 0.650702 0.840960 0.943237 0.067 Uiso 1 1 calc R U . . .
O30 O 0.4759(4) 0.6830(5) 0.2018(3) 0.086(3) Uani 1 1 d . . . . .
N27 N 0.1304(4) 0.7337(4) -0.7343(3) 0.053(2) Uani 1 1 d . . . . .
H27 H 0.138346 0.712146 -0.712196 0.063 Uiso 1 1 calc R U . . .
N20 N 0.6794(5) 0.8556(4) -0.1852(3) 0.064(3) Uani 1 1 d . . . . .
H20 H 0.654160 0.842823 -0.164918 0.077 Uiso 1 1 calc R U . . .
F7 F 0.1575(5) 1.0563(4) 0.6293(3) 0.119(3) Uani 1 1 d . . . . .
N10 N 0.0677(4) 0.5232(4) 0.3126(3) 0.056(2) Uani 1 1 d . . . . .
H10 H 0.093453 0.561903 0.326154 0.067 Uiso 1 1 calc DR U . . .
O32 O 0.5510(5) 0.9805(5) 0.3186(4) 0.098(3) Uani 1 1 d . . . . .
N6 N 0.4174(5) 0.6352(4) 0.7825(3) 0.055(3) Uani 1 1 d . . . . .
H6 H 0.454198 0.668368 0.794429 0.066 Uiso 1 1 calc R U . . .
N22 N 0.2519(4) 0.6265(4) -0.5128(3) 0.051(2) Uani 1 1 d . . . . .
H22 H 0.230329 0.628759 -0.540093 0.062 Uiso 1 1 calc R U . . .
N16 N 0.4274(4) 0.8033(4) -0.0630(3) 0.056(2) Uani 1 1 d . . . . .
H16 H 0.448437 0.789090 -0.077852 0.067 Uiso 1 1 calc R U . . .
F10 F 0.2390(5) 1.1128(4) 0.7289(3) 0.129(4) Uani 1 1 d . . . . .
O18 O 0.7121(4) 0.8241(4) -0.2454(3) 0.083(3) Uani 1 1 d . . . . .
O25 O 0.3668(5) 0.6426(5) 0.1059(3) 0.089(3) Uani 1 1 d . . . . .
N18 N 0.5306(5) 0.9275(4) -0.1741(3) 0.059(3) Uani 1 1 d . . . . .
H18 H 0.522008 0.888209 -0.170934 0.071 Uiso 1 1 calc R U . . .
N14 N 0.5595(6) 0.9347(6) 0.3241(4) 0.079(3) Uani 1 1 d . . . . .
N5 N 0.4734(4) 0.6020(4) 0.8622(3) 0.061(3) Uani 1 1 d . . . . .
H5 H 0.490511 0.641830 0.857534 0.073 Uiso 1 1 calc R U . . .
O29 O 0.3802(6) 0.5546(5) 0.1942(3) 0.091(3) Uani 1 1 d . . . . .
O26 O 0.3192(6) 0.7551(5) 0.2079(3) 0.093(3) Uani 1 1 d . . . . .
N21 N 0.6316(4) 0.7518(4) -0.2145(3) 0.056(2) Uani 1 1 d . . . . .
H21 H 0.613259 0.746309 -0.190099 0.067 Uiso 1 1 calc R U . . .
O8 O 0.2682(6) 1.0193(5) -0.4711(4) 0.108(3) Uani 1 1 d . U . . .
F12 F 0.2087(5) 1.0108(4) 0.7714(3) 0.125(3) Uani 1 1 d . . . . .
C22 C 0.2663(5) 0.5750(5) -0.5091(4) 0.042(3) Uani 1 1 d . . . . .
C27 C 0.2732(6) 0.5513(5) -0.4680(4) 0.062(3) Uani 1 1 d . . . . .
H27A H 0.267116 0.568391 -0.440517 0.074 Uiso 1 1 calc R U . . .
C26 C 0.2890(6) 0.5027(5) -0.4653(4) 0.062(3) Uani 1 1 d . . . . .
H26A H 0.294545 0.487821 -0.435593 0.074 Uiso 1 1 calc R U . . .
C25 C 0.2971(5) 0.4745(5) -0.5042(4) 0.046(3) Uani 1 1 d . . . . .
C24 C 0.2871(6) 0.4966(5) -0.5464(5) 0.064(3) Uani 1 1 d . . . . .
H24A H 0.292108 0.478893 -0.574176 0.077 Uiso 1 1 calc R U . . .
C23 C 0.2698(6) 0.5444(5) -0.5491(4) 0.070(4) Uani 1 1 d . . . . .
H23A H 0.260036 0.556724 -0.579142 0.084 Uiso 1 1 calc R U . . .
F9 F 0.2687(5) 1.0778(4) 0.6755(4) 0.117(3) Uani 1 1 d . . . . .
O24 O 0.3007(5) 0.6819(5) 0.1062(3) 0.101(3) Uani 1 1 d . . . . .
O44 O 0.4660(5) 0.5376(4) 0.9205(3) 0.087(3) Uani 1 1 d . . . . .
F8 F 0.1176(5) 1.0423(4) 0.6902(3) 0.124(3) Uani 1 1 d . . . . .
O27 O 0.2224(4) 0.6302(6) 0.2002(3) 0.093(3) Uani 1 1 d . . . . .
C89 C 0.0031(7) 0.6200(5) 0.3922(4) 0.050(3) Uani 1 1 d . . . . .
C15 C 0.2635(3) 0.8227(3) -0.48200(19) 0.046(3) Uani 1 1 d G . . . .
C16 C 0.2712(4) 0.8745(3) -0.4536(3) 0.057(3) Uani 1 1 d G . . . .
H16A H 0.274927 0.911330 -0.467183 0.069 Uiso 1 1 calc R U . . .
C17 C 0.2734(4) 0.8723(3) -0.4054(3) 0.066(3) Uani 1 1 d G . . . .
H17A H 0.278641 0.907647 -0.386045 0.079 Uiso 1 1 calc R U . . .
C18 C 0.2680(4) 0.8183(4) -0.38561(19) 0.066(3) Uani 1 1 d G . . . .
H18A H 0.269469 0.816841 -0.352666 0.079 Uiso 1 1 calc R U . . .
C19 C 0.2603(4) 0.7666(3) -0.4140(3) 0.058(3) Uani 1 1 d G . . . .
H19A H 0.256583 0.729717 -0.400425 0.070 Uiso 1 1 calc R U . . .
C20 C 0.2581(3) 0.7688(3) -0.4622(3) 0.047(3) Uani 1 1 d G . . . .
C21 C 0.2694(6) 0.6722(5) -0.4767(5) 0.050(3) Uani 1 1 d . . . . .
C7 C 0.1735(6) 0.7967(6) -0.7310(5) 0.060(3) Uani 1 1 d . . . . .
C118 C 0.3640(7) 0.6434(6) 0.7663(4) 0.051(3) Uani 1 1 d . . . . .
O28 O 0.2599(5) 0.5372(5) 0.2122(3) 0.100(3) Uani 1 1 d . . . . .
N4 N 0.5071(5) 0.6436(4) 0.9395(3) 0.071(3) Uani 1 1 d . . . . .
H4 H 0.513724 0.678503 0.927041 0.085 Uiso 1 1 calc R U . . .
C84 C 0.0017(3) 0.5081(4) 0.2997(3) 0.046(3) Uani 1 1 d G . . . .
C85 C -0.0387(4) 0.4585(3) 0.2645(3) 0.063(3) Uani 1 1 d G . . . .
H85 H -0.022658 0.433751 0.250699 0.076 Uiso 1 1 calc R U . . .
C86 C -0.1026(4) 0.4451(3) 0.2496(2) 0.067(3) Uani 1 1 d G . . . .
H86 H -0.130213 0.411172 0.225611 0.080 Uiso 1 1 calc R U . . .
C87 C -0.1260(3) 0.4813(4) 0.2699(3) 0.059(3) Uani 1 1 d G . . . .
H87 H -0.169696 0.472094 0.259669 0.070 Uiso 1 1 calc R U . . .
C96 C -0.0856(4) 0.5309(3) 0.3050(3) 0.060(3) Uani 1 1 d G . . . .
H96 H -0.101625 0.555594 0.318815 0.072 Uiso 1 1 calc R U . . .
C88 C -0.0217(4) 0.5443(3) 0.3199(2) 0.052(3) Uani 1 1 d G . . . .
O33 O 0.6107(6) 0.9357(5) 0.3246(5) 0.134(5) Uani 1 1 d . . . . .
C57 C 0.4807(3) 0.9434(4) -0.1746(3) 0.053(3) Uani 1 1 d G . . . .
C58 C 0.4736(4) 0.9853(3) -0.2046(2) 0.064(3) Uani 1 1 d G . . . .
H58 H 0.502997 1.003818 -0.224432 0.076 Uiso 1 1 calc R U . . .
C59 C 0.4233(5) 1.0000(3) -0.2055(3) 0.072(4) Uani 1 1 d G . . . .
H59 H 0.418375 1.028617 -0.225971 0.086 Uiso 1 1 calc R U . . .
C60 C 0.3802(4) 0.9729(4) -0.1765(3) 0.074(4) Uani 1 1 d G . . . .
H60 H 0.345851 0.982966 -0.177096 0.089 Uiso 1 1 calc R U . . .
C61 C 0.3874(4) 0.9310(4) -0.1465(3) 0.066(3) Uani 1 1 d G . . . .
H61 H 0.357949 0.912515 -0.126681 0.079 Uiso 1 1 calc R U . . .
C62 C 0.4377(4) 0.9163(3) -0.1456(2) 0.050(3) Uani 1 1 d G . . . .
C77 C 0.2697(5) 0.5366(3) 0.3324(3) 0.058(3) Uani 1 1 d G . . . .
C82 C 0.2051(4) 0.4946(4) 0.3270(3) 0.052(3) Uani 1 1 d G . . . .
C81 C 0.1853(4) 0.4303(4) 0.3224(3) 0.067(3) Uani 1 1 d G . . . .
H81 H 0.141189 0.401544 0.318720 0.080 Uiso 1 1 calc R U . . .
C80 C 0.2301(5) 0.4079(3) 0.3231(3) 0.081(4) Uani 1 1 d G . . . .
H80 H 0.216541 0.363912 0.319926 0.097 Uiso 1 1 calc R U . . .
C79 C 0.2946(5) 0.4499(5) 0.3285(3) 0.074(4) Uani 1 1 d G . . . .
H79 H 0.325238 0.434628 0.328954 0.089 Uiso 1 1 calc R U . . .
C78 C 0.3145(3) 0.5143(5) 0.3331(3) 0.074(4) Uani 1 1 d G . . . .
H78 H 0.358585 0.542978 0.336776 0.088 Uiso 1 1 calc R U . . .
O6 O 0.3670(5) 1.1456(5) -0.5694(4) 0.110(3) Uani 1 1 d . U . . .
F6 F 0.4741(6) 0.3282(5) -0.3294(3) 0.145(4) Uani 1 1 d . . . . .
O7 O 0.3898(5) 1.0854(5) -0.4936(4) 0.115(3) Uani 1 1 d . U . . .
C43 C 0.5611(4) 0.5889(3) -0.3095(2) 0.060(3) Uani 1 1 d G . . . .
C44 C 0.6030(4) 0.6459(4) -0.3220(2) 0.061(3) Uani 1 1 d G . . . .
H44 H 0.614392 0.647409 -0.351931 0.073 Uiso 1 1 calc R U . . .
C45 C 0.6282(3) 0.7006(3) -0.2908(3) 0.063(3) Uani 1 1 d G . . . .
H45 H 0.656779 0.739547 -0.299351 0.076 Uiso 1 1 calc R U . . .
C46 C 0.6115(4) 0.6983(3) -0.2471(3) 0.054(3) Uani 1 1 d G . . . .
C47 C 0.5697(4) 0.6414(4) -0.2345(2) 0.056(3) Uani 1 1 d G . . . .
H47 H 0.558261 0.639808 -0.204647 0.067 Uiso 1 1 calc R U . . .
C48 C 0.5445(3) 0.5866(3) -0.2658(3) 0.057(3) Uani 1 1 d G . . . .
H48 H 0.515875 0.547668 -0.257227 0.068 Uiso 1 1 calc R U . . .
C83 C 0.0968(8) 0.4866(6) 0.3071(4) 0.059(3) Uani 1 1 d . . . . .
C64 C 0.4043(4) 0.7722(3) -0.0251(2) 0.053(3) Uani 1 1 d G . . . .
C65 C 0.3563(4) 0.7767(3) -0.0068(3) 0.062(3) Uani 1 1 d G . . . .
H65 H 0.337256 0.801504 -0.020378 0.075 Uiso 1 1 calc R U . . .
C66 C 0.3362(3) 0.7450(4) 0.0312(3) 0.066(3) Uani 1 1 d G . . . .
H66 H 0.303395 0.748091 0.043670 0.079 Uiso 1 1 calc R U . . .
C67 C 0.3641(4) 0.7087(3) 0.0510(2) 0.059(3) Uani 1 1 d G . . . .
C68 C 0.4121(4) 0.7042(3) 0.0328(3) 0.058(3) Uani 1 1 d G . . . .
H68 H 0.431182 0.679362 0.046294 0.070 Uiso 1 1 calc R U . . .
C69 C 0.4322(3) 0.7359(4) -0.0053(3) 0.062(3) Uani 1 1 d G . . . .
H69 H 0.465045 0.732775 -0.017754 0.075 Uiso 1 1 calc R U . . .
C28 C 0.3162(5) 0.4239(5) -0.5002(4) 0.047(3) Uani 1 1 d . . . . .
C90 C 0.0529(4) 0.7075(3) 0.4554(3) 0.049(3) Uani 1 1 d G . . . .
C91 C 0.0084(3) 0.7306(3) 0.4478(2) 0.057(3) Uani 1 1 d G . . . .
H91 H -0.022763 0.717678 0.418946 0.068 Uiso 1 1 calc R U . . .
C92 C 0.0094(3) 0.7725(3) 0.4825(3) 0.057(3) Uani 1 1 d G . . . .
H92 H -0.021007 0.788321 0.477322 0.068 Uiso 1 1 calc R U . . .
C93 C 0.0550(4) 0.7914(3) 0.5247(3) 0.056(3) Uani 1 1 d G . . . .
C94 C 0.0996(3) 0.7683(3) 0.5323(2) 0.054(3) Uani 1 1 d G . . . .
H94 H 0.130735 0.781206 0.561132 0.065 Uiso 1 1 calc R U . . .
C95 C 0.0985(3) 0.7263(3) 0.4976(3) 0.054(3) Uani 1 1 d G . . . .
H95 H 0.128980 0.710562 0.502758 0.065 Uiso 1 1 calc R U . . .
C14 C 0.2883(5) 0.8735(6) -0.5551(4) 0.052(3) Uani 1 1 d . . . . .
O1 O -0.1319(5) 0.5426(6) -0.8626(4) 0.126(4) Uani 1 1 d . . . . .
C8 C 0.2778(3) 0.8744(3) -0.6824(3) 0.056(3) Uani 1 1 d G . . . .
C9 C 0.3004(4) 0.9133(4) -0.7166(2) 0.065(3) Uani 1 1 d G . . . .
H9A H 0.280811 0.899064 -0.749125 0.078 Uiso 1 1 calc R U . . .
C10 C 0.3516(4) 0.9732(4) -0.7032(3) 0.082(4) Uani 1 1 d G . . . .
H10A H 0.367031 0.999786 -0.726526 0.099 Uiso 1 1 calc R U . . .
C11 C 0.3803(3) 0.9941(3) -0.6556(3) 0.079(4) Uani 1 1 d G . . . .
H11A H 0.415273 1.034973 -0.646407 0.094 Uiso 1 1 calc R U . . .
C12 C 0.3577(4) 0.9552(3) -0.6214(2) 0.059(3) Uani 1 1 d G . . . .
H12A H 0.377294 0.969438 -0.588887 0.071 Uiso 1 1 calc R U . . .
C13 C 0.3065(4) 0.8953(3) -0.6348(2) 0.051(3) Uani 1 1 d G . . . .
F1 F 0.3226(6) 0.2200(4) -0.4455(4) 0.162(5) Uani 1 1 d . . . . .
F2 F 0.2747(5) 0.2520(5) -0.4094(5) 0.175(5) Uani 1 1 d D . . . .
C42 C 0.5305(6) 0.5328(6) -0.3442(4) 0.062(3) Uani 1 1 d . . . . .
C29 C 0.3370(6) 0.4062(5) -0.4599(4) 0.056(3) Uani 1 1 d . . . . .
H29 H 0.344618 0.427503 -0.429552 0.067 Uiso 1 1 calc R U . . .
C76 C 0.3384(6) 0.6469(6) 0.3211(4) 0.055(3) Uani 1 1 d . . . . .
C56 C 0.5921(7) 0.9681(6) -0.1782(4) 0.061(3) Uani 1 1 d . . . . .
N15 N 0.3418(7) 0.6749(6) 0.0897(4) 0.083(3) Uani 1 1 d . . . . .
F03S F 0.3416(13) 0.2198(10) -0.3403(8) 0.103(8) Uani 0.592(4) 1 d D U P A 1
C98 C 0.1049(7) 0.8740(6) 0.5970(5) 0.065(3) Uani 1 1 d . . . . .
H98 H 0.143555 0.870610 0.605638 0.078 Uiso 1 1 calc R U . . .
C132 C 0.6622(7) 0.7999(6) 0.9985(5) 0.058(3) Uani 1 1 d . . . . .
C152 C -0.0943(7) 0.4283(5) 0.4552(5) 0.069(4) Uani 1 1 d . . . . .
H15A H -0.056930 0.461823 0.445678 0.082 Uiso 1 1 calc R U . . .
H15B H -0.097004 0.387252 0.444877 0.082 Uiso 1 1 calc R U . . .
C151 C -0.0854(6) 0.4365(5) 0.5076(5) 0.071(4) Uani 1 1 d . . . . .
H15C H -0.124779 0.406520 0.517258 0.085 Uiso 1 1 calc R U . . .
H15D H -0.049402 0.428709 0.522840 0.085 Uiso 1 1 calc R U . . .
C63 C 0.4206(6) 0.8538(5) -0.0792(5) 0.061(3) Uani 1 1 d . . . . .
C49 C 0.6766(7) 0.8113(6) -0.2172(5) 0.068(4) Uani 1 1 d . . . . .
C30 C 0.3468(6) 0.3528(5) -0.4669(4) 0.056(3) Uani 1 1 d . . . . .
C113 C 0.2277(3) 0.7191(4) 0.7340(3) 0.069(4) Uani 1 1 d G . . . .
H113 H 0.182703 0.693568 0.724304 0.082 Uiso 1 1 calc R U . . .
C114 C 0.2679(4) 0.6914(2) 0.7452(3) 0.059(3) Uani 1 1 d G . . . .
H114 H 0.250326 0.646925 0.743173 0.071 Uiso 1 1 calc R U . . .
C115 C 0.3338(4) 0.7288(4) 0.7594(3) 0.049(3) Uani 1 1 d G . . . .
C116 C 0.3595(3) 0.7938(3) 0.7624(2) 0.054(3) Uani 1 1 d G . . . .
H116 H 0.404509 0.819388 0.772097 0.065 Uiso 1 1 calc R U . . .
C117 C 0.3193(4) 0.8216(2) 0.7512(3) 0.060(3) Uani 1 1 d G . . . .
H117 H 0.336887 0.866032 0.753228 0.072 Uiso 1 1 calc R U . . .
C112 C 0.2534(4) 0.7842(4) 0.7370(3) 0.059(3) Uani 1 1 d G . . . .
C133 C 0.7367(4) 0.9007(3) 0.9750(3) 0.058(3) Uani 1 1 d G . . . .
C134 C 0.7483(4) 0.9355(4) 0.9370(3) 0.074(4) Uani 1 1 d G . . . .
H134 H 0.718213 0.920587 0.907553 0.089 Uiso 1 1 calc R U . . .
C135 C 0.8040(5) 0.9920(4) 0.9421(3) 0.090(4) Uani 1 1 d G . . . .
H135 H 0.811912 1.015777 0.916168 0.108 Uiso 1 1 calc R U . . .
C136 C 0.8480(4) 1.0138(4) 0.9852(4) 0.098(5) Uani 1 1 d G . . . .
C137 C 0.8364(5) 0.9790(5) 1.0231(3) 0.144(8) Uani 1 1 d G . . . .
H137 H 0.866448 0.993854 1.052587 0.173 Uiso 1 1 calc R U . . .
C138 C 0.7807(5) 0.9224(5) 1.0180(3) 0.108(5) Uani 1 1 d G . . . .
H138 H 0.772749 0.898664 1.043974 0.129 Uiso 1 1 calc R U . . .
C109 C 0.1724(7) 0.8867(6) 0.7081(4) 0.063(3) Uani 1 1 d . . . . .
C34 C 0.3322(8) 0.2631(6) -0.4134(5) 0.072(4) Uani 1 1 d D U . . .
C97 C 0.0568(6) 0.8376(6) 0.5596(5) 0.063(3) Uani 1 1 d . . . . .
O5 O 0.2774(6) 1.0694(6) -0.6491(4) 0.139(4) Uani 1 1 d D U . . .
C125 C 0.4808(6) 0.5897(6) 0.9083(5) 0.065(3) Uani 1 1 d . . . . .
C111 C 0.2107(6) 0.8147(5) 0.7258(4) 0.059(3) Uani 1 1 d . . . . .
C41 C 0.4870(6) 0.4725(6) -0.3408(4) 0.064(3) Uani 1 1 d . . . . .
H41 H 0.472452 0.460232 -0.312502 0.077 Uiso 1 1 calc R U . . .
C50 C 0.7195(4) 0.9200(3) -0.1825(3) 0.066(4) Uani 1 1 d G . . . .
C51 C 0.7830(5) 0.9421(4) -0.1861(3) 0.076(4) Uani 1 1 d G . . . .
H51 H 0.799813 0.913286 -0.189492 0.091 Uiso 1 1 calc R U . . .
C52 C 0.8219(3) 1.0062(5) -0.1847(3) 0.087(4) Uani 1 1 d G . . . .
H52 H 0.865327 1.021253 -0.187098 0.104 Uiso 1 1 calc R U . . .
C53 C 0.7974(4) 1.0483(3) -0.1797(3) 0.080(4) Uani 1 1 d G . . . .
H53 H 0.823955 1.092112 -0.178680 0.096 Uiso 1 1 calc R U . . .
C54 C 0.7339(5) 1.0262(4) -0.1761(3) 0.078(4) Uani 1 1 d G . . . .
H54 H 0.717068 1.055006 -0.172656 0.094 Uiso 1 1 calc R U . . .
C55 C 0.6949(3) 0.9621(4) -0.1775(3) 0.066(4) Uani 1 1 d G . . . .
C74 C 0.3919(3) 0.8156(4) 0.3280(3) 0.055(3) Uani 1 1 d G . . . .
H74 H 0.351478 0.813704 0.328663 0.067 Uiso 1 1 calc R U . . .
C73 C 0.3987(4) 0.7608(3) 0.3278(3) 0.057(3) Uani 1 1 d G . . . .
C72 C 0.4579(4) 0.7636(3) 0.3269(3) 0.073(4) Uani 1 1 d G . . . .
H72 H 0.462482 0.726162 0.326772 0.088 Uiso 1 1 calc R U . . .
C71 C 0.5102(3) 0.8210(5) 0.3261(3) 0.074(4) Uani 1 1 d G . . . .
H71 H 0.550667 0.822832 0.325404 0.089 Uiso 1 1 calc R U . . .
C70 C 0.5035(3) 0.8757(3) 0.3262(3) 0.060(3) Uani 1 1 d G . . . .
C75 C 0.4443(4) 0.8730(3) 0.3272(3) 0.058(3) Uani 1 1 d G . . . .
H75 H 0.439664 0.910376 0.327296 0.069 Uiso 1 1 calc R U . . .
C196 C 0.4631(6) 0.6888(6) -0.3233(4) 0.073(4) Uani 1 1 d . . . . .
H19B H 0.478238 0.660946 -0.306650 0.088 Uiso 1 1 calc R U . . .
H19C H 0.417030 0.673081 -0.323193 0.088 Uiso 1 1 calc R U . . .
C99 C 0.0921(7) 0.9178(5) 0.6223(5) 0.064(3) Uani 1 1 d . . . . .
C33 C 0.3682(7) 0.3297(6) -0.4252(5) 0.063(3) Uani 1 1 d . U . . .
C189 C 0.5945(7) 1.0894(6) -0.0811(5) 0.075(4) Uani 1 1 d . . . . .
H18B H 0.614079 1.093296 -0.108919 0.091 Uiso 1 1 calc R U . . .
H18C H 0.626396 1.121693 -0.055081 0.091 Uiso 1 1 calc R U . . .
C202 C 0.4326(6) 0.8644(6) -0.5199(4) 0.064(3) Uani 1 1 d . . . . .
H20A H 0.478155 0.883794 -0.522227 0.077 Uiso 1 1 calc R U . . .
H20B H 0.412592 0.889086 -0.535896 0.077 Uiso 1 1 calc R U . . .
C102 C 0.1388(7) 0.9599(6) 0.6625(5) 0.064(3) Uani 1 1 d . . . . .
C119 C 0.4147(4) 0.5742(3) 0.7807(3) 0.053(3) Uani 1 1 d G . . . .
C124 C 0.4414(3) 0.5574(3) 0.8212(2) 0.053(3) Uani 1 1 d G . . . .
C123 C 0.4362(4) 0.4972(4) 0.8214(3) 0.065(3) Uani 1 1 d G . . . .
H123 H 0.454431 0.485707 0.849126 0.078 Uiso 1 1 calc R U . . .
C122 C 0.4044(4) 0.4539(3) 0.7809(4) 0.074(4) Uani 1 1 d G . . . .
H122 H 0.400882 0.412792 0.781038 0.089 Uiso 1 1 calc R U . . .
C121 C 0.3777(4) 0.4707(4) 0.7403(3) 0.078(4) Uani 1 1 d G . . . .
H121 H 0.355999 0.441129 0.712707 0.094 Uiso 1 1 calc R U . . .
C120 C 0.3829(4) 0.5309(4) 0.7402(2) 0.063(3) Uani 1 1 d G . . . .
H120 H 0.364663 0.542382 0.712463 0.075 Uiso 1 1 calc R U . . .
C3 C 0.0359(4) 0.6411(4) -0.7629(3) 0.086(4) Uani 1 1 d G . . . .
H3A H 0.046799 0.623673 -0.735737 0.103 Uiso 1 1 calc R U . . .
C2 C -0.0204(4) 0.6054(3) -0.7964(3) 0.085(4) Uani 1 1 d G . . . .
H2A H -0.048025 0.563551 -0.791985 0.101 Uiso 1 1 calc R U . . .
C1 C -0.0363(4) 0.6309(5) -0.8362(3) 0.077(4) Uani 1 1 d G . . . .
C6 C 0.0042(5) 0.6922(5) -0.8425(3) 0.109(5) Uani 1 1 d G . . . .
H6A H -0.006688 0.709621 -0.869752 0.131 Uiso 1 1 calc R U . . .
C5 C 0.0605(5) 0.7279(3) -0.8091(3) 0.098(5) Uani 1 1 d G . . . .
H5A H 0.088136 0.769743 -0.813505 0.118 Uiso 1 1 calc R U . . .
C4 C 0.0764(3) 0.7024(4) -0.7693(3) 0.060(3) Uani 1 1 d G . . . .
C153 C -0.1615(6) 0.4186(5) 0.3835(4) 0.067(4) Uani 1 1 d . . . . .
H15E H -0.171872 0.374324 0.374345 0.080 Uiso 1 1 calc R U . . .
H15F H -0.122541 0.446301 0.372298 0.080 Uiso 1 1 calc R U . . .
C162 C -0.0718(6) 0.5101(5) 0.5695(4) 0.064(3) Uani 1 1 d . . . . .
H16B H -0.041873 0.497494 0.589216 0.076 Uiso 1 1 calc R U . . .
H16C H -0.115221 0.484294 0.575238 0.076 Uiso 1 1 calc R U . . .
C198 C 0.4528(7) 0.6316(6) -0.4446(4) 0.077(4) Uani 1 1 d . . . . .
H19D H 0.499735 0.649205 -0.441300 0.092 Uiso 1 1 calc R U . . .
H19E H 0.432002 0.588862 -0.462222 0.092 Uiso 1 1 calc R U . . .
C154 C -0.2159(6) 0.4305(7) 0.3618(4) 0.080(4) Uani 1 1 d . . . . .
H15G H -0.225915 0.420342 0.326947 0.095 Uiso 1 1 calc R U . . .
H15H H -0.254526 0.403548 0.373665 0.095 Uiso 1 1 calc R U . . .
C195 C 0.5011(6) 0.7553(6) -0.2989(4) 0.073(4) Uani 1 1 d . . . . .
H19F H 0.500711 0.756212 -0.264750 0.088 Uiso 1 1 calc R U . . .
H19G H 0.546128 0.772906 -0.302324 0.088 Uiso 1 1 calc R U . . .
C194 C 0.5030(6) 0.8555(6) -0.3001(4) 0.075(4) Uani 1 1 d . . . . .
H19H H 0.548213 0.875719 -0.303338 0.090 Uiso 1 1 calc R U . . .
H19I H 0.502572 0.857846 -0.265979 0.090 Uiso 1 1 calc R U . . .
C190 C 0.6305(7) 1.0199(6) -0.0535(4) 0.076(4) Uani 1 1 d . . . . .
H19J H 0.661435 1.052834 -0.027478 0.091 Uiso 1 1 calc R U . . .
H19K H 0.651469 1.023567 -0.080557 0.091 Uiso 1 1 calc R U . . .
C199 C 0.4373(6) 0.6705(6) -0.5172(4) 0.066(3) Uani 1 1 d . . . . .
H19L H 0.418778 0.626670 -0.532415 0.080 Uiso 1 1 calc R U . . .
H19M H 0.483355 0.692035 -0.518139 0.080 Uiso 1 1 calc R U . . .
C103 C 0.1598(8) 1.0316(6) 0.6696(5) 0.078(4) Uani 1 1 d . . . . .
C188 C 0.5362(7) 1.0990(6) -0.0932(4) 0.074(4) Uani 1 1 d . . . . .
H18D H 0.547941 1.140175 -0.105259 0.089 Uiso 1 1 calc R U . . .
H18E H 0.504250 1.065872 -0.118701 0.089 Uiso 1 1 calc R U . . .
C204 C 0.4483(7) 0.9240(6) -0.3984(5) 0.082(4) Uani 1 1 d . . . . .
H20C H 0.468815 0.967209 -0.381708 0.098 Uiso 1 1 calc R U . . .
H20D H 0.401635 0.905352 -0.399680 0.098 Uiso 1 1 calc R U . . .
C40 C 0.4651(6) 0.4291(6) -0.3833(5) 0.067(3) Uani 1 1 d . . . . .
C197 C 0.4364(7) 0.6287(6) -0.3959(4) 0.075(4) Uani 1 1 d . . . . .
H19N H 0.389939 0.614709 -0.399188 0.090 Uiso 1 1 calc R U . . .
H19O H 0.447586 0.598614 -0.378828 0.090 Uiso 1 1 calc R U . . .
C201 C 0.3990(6) 0.7984(6) -0.5430(4) 0.069(4) Uani 1 1 d . . . . .
H20E H 0.353739 0.778533 -0.539857 0.083 Uiso 1 1 calc R U . . .
H20F H 0.399713 0.797350 -0.577050 0.083 Uiso 1 1 calc R U . . .
C110 C 0.2266(6) 0.8754(5) 0.7183(4) 0.062(3) Uani 1 1 d . . . . .
H110 H 0.269279 0.906684 0.719633 0.075 Uiso 1 1 calc R U . . .
C106 C 0.1763(6) 0.9482(6) 0.6981(5) 0.071(4) Uani 1 1 d . . . . .
C200 C 0.4039(6) 0.7033(6) -0.5428(4) 0.067(3) Uani 1 1 d . . . . .
H20G H 0.408421 0.703829 -0.576146 0.080 Uiso 1 1 calc R U . . .
H20H H 0.357616 0.681177 -0.542584 0.080 Uiso 1 1 calc R U . . .
C105 C 0.2252(9) 1.0067(7) 0.7295(5) 0.085(4) Uani 1 1 d . . . . .
N28 N -0.0949(8) 0.5948(8) -0.8703(6) 0.117(5) Uani 1 1 d . . . . .
C158 C -0.1690(7) 0.6880(6) 0.4654(7) 0.092(5) Uani 1 1 d . . . . .
H15I H -0.149124 0.734267 0.472983 0.110 Uiso 1 1 calc R U . . .
H15J H -0.212010 0.669532 0.472933 0.110 Uiso 1 1 calc R U . . .
C193 C 0.4689(7) 0.8887(6) -0.3246(5) 0.077(4) Uani 1 1 d . . . . .
H19P H 0.423265 0.867637 -0.322470 0.093 Uiso 1 1 calc R U . . .
H19Q H 0.488404 0.932727 -0.309618 0.093 Uiso 1 1 calc R U . . .
C126 C 0.5244(4) 0.6493(4) 0.9888(2) 0.065(4) Uani 1 1 d G . . . .
C131 C 0.5700(4) 0.7073(3) 1.0133(3) 0.055(3) Uani 1 1 d G . . . .
C130 C 0.5881(3) 0.7142(3) 1.0623(3) 0.062(3) Uani 1 1 d G . . . .
H130 H 0.619291 0.753817 1.079087 0.074 Uiso 1 1 calc R U . . .
C129 C 0.5607(4) 0.6631(5) 1.0869(2) 0.079(4) Uani 1 1 d G . . . .
H129 H 0.573084 0.667804 1.120440 0.095 Uiso 1 1 calc R U . . .
C128 C 0.5151(5) 0.6051(4) 1.0624(3) 0.094(5) Uani 1 1 d G . . . .
H128 H 0.496363 0.570208 1.079212 0.113 Uiso 1 1 calc R U . . .
C127 C 0.4970(4) 0.5982(3) 1.0134(3) 0.098(5) Uani 1 1 d G . . . .
H127 H 0.465849 0.558624 0.996630 0.117 Uiso 1 1 calc R U . . .
C187 C 0.4510(7) 1.1038(6) -0.0655(5) 0.071(4) Uani 1 1 d . . . . .
H18F H 0.418454 1.068527 -0.089353 0.085 Uiso 1 1 calc R U . . .
H18G H 0.460102 1.143556 -0.079347 0.085 Uiso 1 1 calc R U . . .
C161 C -0.0521(7) 0.5761(6) 0.5827(5) 0.080(4) Uani 1 1 d . . . . .
H16D H -0.048609 0.583661 0.617099 0.096 Uiso 1 1 calc R U . . .
H16E H -0.009146 0.601682 0.575967 0.096 Uiso 1 1 calc R U . . .
C157 C -0.1746(7) 0.6711(7) 0.4139(6) 0.095(5) Uani 1 1 d . . . . .
H15K H -0.199854 0.688868 0.394411 0.114 Uiso 1 1 calc R U . . .
H15L H -0.131437 0.689188 0.406592 0.114 Uiso 1 1 calc R U . . .
C108 C 0.1158(8) 0.8357(7) 0.7082(4) 0.076(4) Uani 1 1 d . . . . .
C155 C -0.2402(6) 0.5152(7) 0.3469(5) 0.077(4) Uani 1 1 d . . . . .
H15M H -0.281708 0.497296 0.356798 0.093 Uiso 1 1 calc R U . . .
H15N H -0.248389 0.500636 0.312868 0.093 Uiso 1 1 calc R U . . .
C174 C 0.5108(7) 0.7364(7) 0.1795(5) 0.093(5) Uani 1 1 d . . . . .
H17B H 0.496694 0.725830 0.144646 0.111 Uiso 1 1 calc R U . . .
H17C H 0.557152 0.748441 0.188184 0.111 Uiso 1 1 calc R U . . .
C159 C -0.1277(7) 0.6751(6) 0.5402(6) 0.084(4) Uani 1 1 d . . . . .
H15O H -0.169869 0.648005 0.547522 0.100 Uiso 1 1 calc R U . . .
H15P H -0.117272 0.719483 0.549007 0.100 Uiso 1 1 calc R U . . .
C185 C 0.3880(6) 1.0442(6) 0.0372(5) 0.080(4) Uani 1 1 d . . . . .
H18H H 0.350011 1.051932 0.030619 0.096 Uiso 1 1 calc R U . . .
H18I H 0.421014 1.077155 0.062397 0.096 Uiso 1 1 calc R U . . .
C37 C 0.4167(7) 0.3630(6) -0.3883(5) 0.069(3) Uani 1 1 d . U . . .
C186 C 0.4263(6) 1.1040(5) -0.0232(5) 0.069(4) Uani 1 1 d . . . . .
H18J H 0.458669 1.139565 0.000511 0.083 Uiso 1 1 calc R U . . .
H18K H 0.387102 1.109483 -0.031080 0.083 Uiso 1 1 calc R U . . .
C100 C 0.0335(7) 0.9120(6) 0.6050(5) 0.085(4) Uani 1 1 d . . . . .
C36 C 0.4192(9) 0.3275(7) -0.3472(6) 0.092(4) Uani 1 1 d D U . . .
C203 C 0.4597(7) 0.9260(6) -0.4473(5) 0.085(4) Uani 1 1 d . . . . .
H20I H 0.443166 0.952705 -0.464298 0.102 Uiso 1 1 calc R U . . .
H20J H 0.506289 0.944365 -0.446101 0.102 Uiso 1 1 calc R U . . .
O52 O 0.7264(7) 0.7192(7) 0.9042(5) 0.079(4) Uani 0.592(4) 1 d . U P A 1
O50 O 0.6929(9) 0.6124(9) 1.0405(6) 0.106(5) Uani 0.592(4) 1 d D U P A 1
C160 C -0.0777(7) 0.6611(6) 0.5689(5) 0.087(4) Uani 1 1 d . . . . .
H16F H -0.035422 0.687262 0.561351 0.104 Uiso 1 1 calc R U . . .
H16G H -0.074246 0.670660 0.603094 0.104 Uiso 1 1 calc R U . . .
C39 C 0.4943(6) 0.4576(6) -0.4190(5) 0.077(4) Uani 1 1 d . . . . .
C216 C 0.4089(8) 1.1484(7) -0.4914(5) 0.100(4) Uani 1 1 d . U . . .
H21A H 0.446795 1.171412 -0.465204 0.121 Uiso 1 1 calc R U . . .
H21B H 0.373976 1.157520 -0.485510 0.121 Uiso 1 1 calc R U . . .
C31 C 0.3324(6) 0.3307(5) -0.5131(5) 0.067(3) Uani 1 1 d . . . . .
C104 C 0.2236(8) 1.0618(8) 0.7042(6) 0.095(5) Uani 1 1 d . . . . .
O9 O 0.1600(6) 0.9822(6) -0.5389(5) 0.165(4) Uani 1 1 d D U . . .
C175 C 0.4822(7) 0.6301(7) 0.1881(5) 0.098(5) Uani 1 1 d . . . . .
H17D H 0.528122 0.640266 0.194899 0.117 Uiso 1 1 calc R U . . .
H17E H 0.465003 0.617437 0.153654 0.117 Uiso 1 1 calc R U . . .
C184 C 0.4240(9) 0.8242(7) 0.2009(5) 0.097(5) Uani 1 1 d . . . . .
H18L H 0.450264 0.864360 0.189498 0.117 Uiso 1 1 calc R U . . .
H18M H 0.437176 0.829451 0.235823 0.117 Uiso 1 1 calc R U . . .
C32 C 0.3435(7) 0.2793(6) -0.5352(5) 0.088(4) Uani 1 1 d . . . . .
H32A H 0.306888 0.238323 -0.535162 0.133 Uiso 1 1 calc R U . . .
H32B H 0.382635 0.280137 -0.516793 0.133 Uiso 1 1 calc R U . . .
H32C H 0.348013 0.286237 -0.567786 0.133 Uiso 1 1 calc R U . . .
C214 C 0.3737(8) 1.1594(7) -0.6147(6) 0.110(4) Uani 1 1 d . U . . .
H21C H 0.400447 1.142073 -0.625490 0.132 Uiso 1 1 calc R U . . .
H21D H 0.395592 1.205596 -0.614761 0.132 Uiso 1 1 calc R U . . .
C183 C 0.3559(9) 0.8081(8) 0.1868(5) 0.100(5) Uani 1 1 d . . . . .
H18N H 0.349370 0.844164 0.196841 0.120 Uiso 1 1 calc R U . . .
H18O H 0.341824 0.798702 0.151921 0.120 Uiso 1 1 calc R U . . .
C173 C 0.5001(8) 0.7896(7) 0.1943(5) 0.094(5) Uani 1 1 d . . . . .
H17F H 0.514675 0.800295 0.229087 0.113 Uiso 1 1 calc R U . . .
H17G H 0.525922 0.826846 0.179596 0.113 Uiso 1 1 calc R U . . .
C156 C -0.2103(7) 0.5852(7) 0.3543(5) 0.087(4) Uani 1 1 d . . . . .
H15Q H -0.167124 0.603478 0.346895 0.104 Uiso 1 1 calc R U . . .
H15R H -0.236913 0.600187 0.333208 0.104 Uiso 1 1 calc R U . . .
N1 N 0.9048(8) 1.0751(8) 0.9880(8) 0.151(7) Uani 1 1 d . . . . .
C176 C 0.4473(8) 0.5784(7) 0.2139(6) 0.100(5) Uani 1 1 d . . . . .
H17H H 0.460205 0.544761 0.210611 0.120 Uiso 1 1 calc R U . . .
H17I H 0.456975 0.593571 0.247919 0.120 Uiso 1 1 calc R U . . .
C38 C 0.4905(7) 0.4316(7) -0.4673(5) 0.100(5) Uani 1 1 d . . . . .
H38A H 0.455272 0.433220 -0.489530 0.150 Uiso 1 1 calc R U . . .
H38B H 0.482915 0.387848 -0.467095 0.150 Uiso 1 1 calc R U . . .
H38C H 0.530988 0.456503 -0.476966 0.150 Uiso 1 1 calc R U . . .
F07R F 0.4140(8) 0.2359(6) -0.3879(5) 0.113(5) Uani 0.592(4) 1 d D U P A 1
C215 C 0.4250(8) 1.1686(7) -0.5372(6) 0.106(4) Uani 1 1 d . U . . .
H21E H 0.448327 1.214991 -0.534803 0.127 Uiso 1 1 calc R U . . .
H21F H 0.452154 1.150957 -0.546877 0.127 Uiso 1 1 calc R U . . .
O4 O 0.1692(6) 0.9588(6) -0.6338(5) 0.167(4) Uani 1 1 d D U . . .
O47 O 0.9146(7) 1.1011(7) 0.9537(6) 0.190(8) Uani 1 1 d . . . . .
C177 C 0.3415(10) 0.5051(7) 0.2170(6) 0.116(6) Uani 1 1 d . . . . .
H17J H 0.353092 0.518511 0.251511 0.139 Uiso 1 1 calc R U . . .
H17K H 0.349599 0.468552 0.211738 0.139 Uiso 1 1 calc R U . . .
C180 C 0.1876(8) 0.5756(10) 0.2210(6) 0.114(6) Uani 1 1 d . . . . .
H18P H 0.141833 0.565967 0.215235 0.136 Uiso 1 1 calc R U . . .
H18Q H 0.204618 0.583028 0.255667 0.136 Uiso 1 1 calc R U . . .
C179 C 0.1936(7) 0.5230(9) 0.2005(7) 0.119(6) Uani 1 1 d . . . . .
H17L H 0.167496 0.484053 0.213307 0.143 Uiso 1 1 calc R U . . .
H17M H 0.178298 0.516573 0.165701 0.143 Uiso 1 1 calc R U . . .
C178 C 0.2704(10) 0.4854(8) 0.1986(6) 0.124(6) Uani 1 1 d . . . . .
H17N H 0.258889 0.475441 0.163713 0.149 Uiso 1 1 calc R U . . .
H17O H 0.243782 0.447738 0.212474 0.149 Uiso 1 1 calc R U . . .
O2 O -0.1065(7) 0.6140(7) -0.9070(5) 0.199(8) Uani 1 1 d . . . . .
C182 C 0.2529(9) 0.7370(9) 0.1947(6) 0.115(6) Uani 1 1 d . . . . .
H18R H 0.238519 0.726503 0.159931 0.138 Uiso 1 1 calc R U . . .
H18S H 0.244941 0.772407 0.204091 0.138 Uiso 1 1 calc R U . . .
O51 O 0.6450(7) 0.6292(7) 0.9468(6) 0.094(4) Uani 0.592(4) 1 d D U P A 1
C206 C 0.3225(9) 1.0580(8) -0.4358(6) 0.124(4) Uani 1 1 d . U . . .
H20K H 0.318086 1.041013 -0.405145 0.149 Uiso 1 1 calc R U . . .
H20L H 0.326363 1.100900 -0.432234 0.149 Uiso 1 1 calc R U . . .
C107 C 0.0481(7) 0.8272(7) 0.7009(5) 0.100(5) Uani 1 1 d . . . . .
H10B H 0.027362 0.814482 0.667231 0.151 Uiso 1 1 calc R U . . .
H10C H 0.049004 0.866944 0.711203 0.151 Uiso 1 1 calc R U . . .
H10D H 0.024017 0.794642 0.719393 0.151 Uiso 1 1 calc R U . . .
C101 C 0.0004(8) 0.9472(7) 0.6231(6) 0.128(6) Uani 1 1 d . . . . .
H10E H 0.015858 0.988627 0.611809 0.192 Uiso 1 1 calc R U . . .
H10F H 0.010195 0.952432 0.657748 0.192 Uiso 1 1 calc R U . . .
H10G H -0.046032 0.923179 0.611216 0.192 Uiso 1 1 calc R U . . .
O46 O 0.9400(8) 1.0950(8) 1.0289(7) 0.217(9) Uani 1 1 d . . . . .
C207 C 0.2124(8) 1.0126(8) -0.4606(6) 0.115(4) Uani 1 1 d . U . . .
H20M H 0.210363 1.052883 -0.461677 0.138 Uiso 1 1 calc R U . . .
H20N H 0.210245 1.000380 -0.428334 0.138 Uiso 1 1 calc R U . . .
C208 C 0.1594(8) 0.9646(9) -0.4947(5) 0.134(4) Uani 1 1 d D U . . .
H20O H 0.162346 0.924662 -0.494048 0.161 Uiso 1 1 calc R U . . .
H20P H 0.118554 0.957460 -0.486272 0.161 Uiso 1 1 calc R U . . .
O53 O 0.8314(9) 0.8222(8) 0.9578(7) 0.124(5) Uani 0.592(4) 1 d D U P A 1
C212 C 0.2208(9) 1.0398(8) -0.6833(7) 0.161(5) Uani 1 1 d D U . . .
H21G H 0.231357 1.044130 -0.714931 0.194 Uiso 1 1 calc R U . . .
H21H H 0.194501 1.061568 -0.680674 0.194 Uiso 1 1 calc R U . . .
O62 O 0.6937(11) 0.7974(9) 1.1740(7) 0.234(7) Uani 1 1 d . U . . .
O49 O 0.8023(9) 0.7137(9) 1.0980(6) 0.141(6) Uani 0.592(4) 1 d D U P A 1
C181 C 0.2148(8) 0.6802(10) 0.2184(6) 0.119(6) Uani 1 1 d . . . . .
H18T H 0.231056 0.688840 0.253158 0.143 Uiso 1 1 calc R U . . .
H18U H 0.168900 0.670099 0.211506 0.143 Uiso 1 1 calc R U . . .
O48 O 0.8860(8) 0.8041(8) 1.0488(7) 0.135(5) Uani 0.592(4) 1 d D U P A 1
C217 C 0.3784(11) 0.2574(10) -0.3739(8) 0.101(9) Uani 0.592(4) 1 d D U P A 1
C213 C 0.3127(9) 1.1335(8) -0.6464(6) 0.133(4) Uani 1 1 d . U . . .
H21I H 0.287649 1.153428 -0.636490 0.159 Uiso 1 1 calc R U . . .
H21J H 0.319191 1.144377 -0.678434 0.159 Uiso 1 1 calc R U . . .
N29 N 0.8220(15) 0.6411(10) 1.2443(8) 0.276(14) Uani 1 1 d D U . . .
C145 C 0.6419(11) 0.6209(11) 0.8986(7) 0.080(6) Uani 0.592(4) 1 d D U P A 1
H14A H 0.667748 0.600064 0.891912 0.096 Uiso 0.592(4) 1 calc R U P A 1
H14B H 0.597049 0.595489 0.880968 0.096 Uiso 0.592(4) 1 calc R U P A 1
C205 C 0.3794(9) 1.0604(8) -0.4491(6) 0.132(4) Uani 1 1 d . U . . .
H20Q H 0.417303 1.086823 -0.423762 0.158 Uiso 1 1 calc R U . . .
H20R H 0.375445 1.017436 -0.451449 0.158 Uiso 1 1 calc R U . . .
C147 C 0.7526(10) 0.7798(9) 0.8944(8) 0.085(6) Uani 0.592(4) 1 d D U P A 1
H14C H 0.734066 0.802249 0.910611 0.102 Uiso 0.592(4) 1 calc R U P A 1
H14D H 0.739247 0.779532 0.859979 0.102 Uiso 0.592(4) 1 calc R U P A 1
C191 C 0.7456(10) 0.5314(8) 1.1897(8) 0.177(9) Uani 1 1 d D U . . .
H19R H 0.714550 0.537827 1.166205 0.266 Uiso 1 1 calc R U . . .
H19S H 0.722703 0.497542 1.207755 0.266 Uiso 1 1 calc R U . . .
H19T H 0.772463 0.520060 1.173611 0.266 Uiso 1 1 calc R U . . .
C143 C 0.6268(11) 0.5824(11) 1.0202(6) 0.105(6) Uani 0.592(4) 1 d D U P A 1
H14E H 0.607133 0.609292 1.027668 0.126 Uiso 0.592(4) 1 calc R U P A 1
H14F H 0.605476 0.541999 1.033035 0.126 Uiso 0.592(4) 1 calc R U P A 1
C170 C 0.7332(16) 0.8567(12) 1.1479(9) 0.234(11) Uani 1 1 d . U . . .
H17P H 0.738904 0.845124 1.116643 0.281 Uiso 1 1 calc R U . . .
H17Q H 0.774295 0.888391 1.167915 0.281 Uiso 1 1 calc R U . . .
C146 C 0.6660(11) 0.6790(10) 0.8873(8) 0.091(6) Uani 0.592(4) 1 d D U P A 1
H14G H 0.658965 0.675910 0.852373 0.109 Uiso 0.592(4) 1 calc R U P A 1
H14H H 0.639881 0.698078 0.896697 0.109 Uiso 0.592(4) 1 calc R U P A 1
C192 C 0.7874(11) 0.5914(9) 1.2230(6) 0.163(9) Uani 1 1 d D U . . .
C169 C 0.6719(13) 0.8750(10) 1.1451(8) 0.230(13) Uani 1 1 d . U . . .
H16H H 0.643900 0.858918 1.113539 0.346 Uiso 1 1 d R U . . .
H16I H 0.646850 0.857768 1.169159 0.346 Uiso 1 1 d R U . . .
H16J H 0.690910 0.920998 1.149559 0.346 Uiso 1 1 d R U . . .
C210 C 0.1171(8) 0.9685(14) -0.6242(7) 0.163(5) Uani 0.67(2) 1 d D U P B 3
C144 C 0.6188(12) 0.5708(10) 0.9665(6) 0.106(6) Uani 0.592(4) 1 d D U P A 1
H14I H 0.640799 0.545949 0.959615 0.127 Uiso 0.592(4) 1 calc R U P A 1
H14J H 0.572674 0.546099 0.951618 0.127 Uiso 0.592(4) 1 calc R U P A 1
C172 C 0.6994(15) 0.7210(10) 1.2196(12) 0.275(16) Uani 1 1 d . U . . .
H17R H 0.690597 0.679974 1.204418 0.413 Uiso 1 1 d R U . . .
H17S H 0.717947 0.725204 1.253428 0.413 Uiso 1 1 d R U . . .
H17T H 0.659417 0.724274 1.215748 0.413 Uiso 1 1 d R U . . .
C171 C 0.7384(17) 0.7679(13) 1.1913(11) 0.247(11) Uani 1 1 d . U . . .
H17U H 0.746124 0.747699 1.164568 0.297 Uiso 1 1 calc R U . . .
H17V H 0.779903 0.799371 1.210984 0.297 Uiso 1 1 calc R U . . .
C139 C 0.8923(13) 0.8120(9) 1.1013(7) 0.161(8) Uani 0.592(4) 1 d D U P A 1
H13A H 0.864723 0.829882 1.109787 0.194 Uiso 0.592(4) 1 calc R U P A 1
H13B H 0.937303 0.839522 1.117788 0.194 Uiso 0.592(4) 1 calc R U P A 1
C150 C 0.9096(16) 0.8647(11) 1.0335(8) 0.151(8) Uani 0.592(4) 1 d D U P A 1
H15S H 0.956127 0.889687 1.047006 0.181 Uiso 0.592(4) 1 calc R U P A 1
H15T H 0.887171 0.887495 1.043646 0.181 Uiso 0.592(4) 1 calc R U P A 1
C141 C 0.7737(9) 0.6522(12) 1.1108(7) 0.140(7) Uani 0.592(4) 1 d D U P A 1
H14K H 0.783907 0.653750 1.145699 0.168 Uiso 0.592(4) 1 calc R U P A 1
H14L H 0.790937 0.626490 1.097024 0.168 Uiso 0.592(4) 1 calc R U P A 1
C148 C 0.8194(11) 0.8143(11) 0.9072(7) 0.097(6) Uani 0.592(4) 1 d D U P A 1
H14M H 0.834595 0.855380 0.894672 0.116 Uiso 0.592(4) 1 calc R U P A 1
H14N H 0.840406 0.790814 0.895709 0.116 Uiso 0.592(4) 1 calc R U P A 1
C142 C 0.7023(9) 0.6229(11) 1.0930(7) 0.128(6) Uani 0.592(4) 1 d D U P A 1
H14O H 0.680676 0.582593 1.105846 0.153 Uiso 0.592(4) 1 calc R U P A 1
H14P H 0.685239 0.651434 1.102057 0.153 Uiso 0.592(4) 1 calc R U P A 1
C209 C 0.1065(8) 0.9459(15) -0.5758(6) 0.172(5) Uani 0.67(2) 1 d D U P B 3
C140 C 0.8698(10) 0.7447(10) 1.1134(8) 0.146(7) Uani 0.592(4) 1 d D U P A 1
H14Q H 0.889232 0.723415 1.096958 0.175 Uiso 0.592(4) 1 calc R U P A 1
H14R H 0.882197 0.744637 1.147889 0.175 Uiso 0.592(4) 1 calc R U P A 1
C211 C 0.1813(9) 0.9707(8) -0.6796(6) 0.155(5) Uani 1 1 d D U . . .
H21K H 0.139885 0.954479 -0.702701 0.186 Uiso 1 1 calc R U . . .
H21L H 0.204141 0.947475 -0.688146 0.186 Uiso 1 1 calc R U . . .
C149 C 0.8969(12) 0.8544(14) 0.9794(8) 0.148(8) Uani 0.592(4) 1 d D U P A 1
H14S H 0.916102 0.895750 0.967501 0.177 Uiso 0.592(4) 1 calc R U P A 1
H14T H 0.918493 0.830213 0.970142 0.177 Uiso 0.592(4) 1 calc R U P A 1
C35 C 0.3552(13) 0.2618(12) -0.3618(9) 0.107(11) Uani 0.408(4) 1 d D U P A 2
F3 F 0.362(2) 0.2145(15) -0.3495(14) 0.136(17) Uani 0.408(4) 1 d D U P A 2
F4 F 0.3037(11) 0.2647(11) -0.3410(7) 0.143(9) Uani 0.408(4) 1 d D U P A 2
K8 K 0.8236(3) 0.6317(3) 1.0153(3) 0.100(3) Uani 0.408(4) 1 d D . P A 2
O66 O 0.8168(12) 0.5242(9) 0.9703(8) 0.126(8) Uani 0.408(4) 1 d D U P A 2
O67 O 0.9327(10) 0.6396(11) 0.9851(9) 0.134(8) Uani 0.408(4) 1 d D U P A 2
O68 O 0.7116(11) 0.5163(10) 0.9954(10) 0.160(9) Uani 0.408(4) 1 d D U P A 2
O70 O 0.8310(13) 0.7425(10) 1.0568(9) 0.146(6) Uani 0.408(4) 1 d D U P A 2
C218 C 0.7288(16) 0.4658(8) 0.9951(13) 0.155(11) Uani 0.408(4) 1 d D U P A 2
H21M H 0.691288 0.423886 0.991881 0.187 Uiso 0.408(4) 1 calc R U P A 2
H21N H 0.762239 0.470870 1.023052 0.187 Uiso 0.408(4) 1 calc R U P A 2
C219 C 0.7546(14) 0.4799(12) 0.9493(11) 0.152(10) Uani 0.408(4) 1 d D U P A 2
H21O H 0.753171 0.442346 0.932824 0.182 Uiso 0.408(4) 1 calc R U P A 2
H21P H 0.731897 0.497745 0.927318 0.182 Uiso 0.408(4) 1 calc R U P A 2
O69 O 0.7244(11) 0.6202(12) 1.0597(11) 0.128(7) Uani 0.408(4) 1 d D U P A 2
C224 C 0.9882(11) 0.7405(10) 1.0147(14) 0.131(9) Uani 0.408(4) 1 d D U P A 2
H22A H 1.031101 0.776624 1.026288 0.157 Uiso 0.408(4) 1 calc R U P A 2
H22B H 0.969946 0.744991 0.982278 0.157 Uiso 0.408(4) 1 calc R U P A 2
C220 C 0.9283(10) 0.5799(13) 0.9741(13) 0.129(9) Uani 0.408(4) 1 d D U P A 2
H22C H 0.933580 0.560766 1.003431 0.155 Uiso 0.408(4) 1 calc R U P A 2
H22D H 0.962459 0.583757 0.957483 0.155 Uiso 0.408(4) 1 calc R U P A 2
C223 C 0.9905(9) 0.6778(12) 1.0167(13) 0.129(10) Uani 0.408(4) 1 d D U P A 2
H22E H 1.027723 0.678935 1.005561 0.154 Uiso 0.408(4) 1 calc R U P A 2
H22F H 0.990830 0.664827 1.048878 0.154 Uiso 0.408(4) 1 calc R U P A 2
C221 C 0.8623(13) 0.5387(14) 0.9423(11) 0.142(10) Uani 0.408(4) 1 d D U P A 2
H22G H 0.853473 0.561623 0.916248 0.170 Uiso 0.408(4) 1 calc R U P A 2
H22H H 0.860684 0.499736 0.928287 0.170 Uiso 0.408(4) 1 calc R U P A 2
C222 C 0.7231(11) 0.6773(13) 1.0692(14) 0.135(7) Uani 0.408(4) 1 d D U P A 2
H22I H 0.695805 0.672323 1.092306 0.162 Uiso 0.408(4) 1 calc R U P A 2
H22J H 0.703372 0.687439 1.039656 0.162 Uiso 0.408(4) 1 calc R U P A 2
O72 O 0.9473(10) 0.7338(10) 1.0455(10) 0.166(9) Uani 0.408(4) 1 d D U P A 2
C225 C 0.8953(14) 0.7844(13) 1.0835(14) 0.149(8) Uani 0.408(4) 1 d D U P A 2
H22K H 0.904190 0.767469 1.113196 0.179 Uiso 0.408(4) 1 calc R U P A 2
H22L H 0.898451 0.826224 1.091855 0.179 Uiso 0.408(4) 1 calc R U P A 2
C226 C 0.6765(14) 0.5074(10) 1.0325(14) 0.150(10) Uani 0.408(4) 1 d D U P A 2
H22M H 0.700398 0.500355 1.061578 0.180 Uiso 0.408(4) 1 calc R U P A 2
H22N H 0.634284 0.469682 1.022785 0.180 Uiso 0.408(4) 1 calc R U P A 2
C227 C 0.9446(14) 0.7913(9) 1.0547(16) 0.164(9) Uani 0.408(4) 1 d D U P A 2
H22O H 0.934135 0.806039 1.024286 0.197 Uiso 0.408(4) 1 calc R U P A 2
H22P H 0.987386 0.823585 1.072075 0.197 Uiso 0.408(4) 1 calc R U P A 2
C228 C 0.6666(11) 0.5654(13) 1.0430(16) 0.135(7) Uani 0.408(4) 1 d D U P A 2
H22Q H 0.643110 0.572252 1.013658 0.162 Uiso 0.408(4) 1 calc R U P A 2
H22R H 0.639844 0.556980 1.066838 0.162 Uiso 0.408(4) 1 calc R U P A 2
C229 C 0.7894(14) 0.7319(14) 1.0888(14) 0.143(8) Uani 0.408(4) 1 d D U P A 2
H22S H 0.785219 0.770512 1.095236 0.171 Uiso 0.408(4) 1 calc R U P A 2
H22T H 0.808546 0.722831 1.119129 0.171 Uiso 0.408(4) 1 calc R U P A 2
K4 K -0.0097(4) 0.5202(4) -0.0001(3) 0.138(3) Uani 0.5 1 d D . P C -1
O64A O -0.0136(6) 0.5099(7) 0.0935(4) 0.152(4) Uani 1 1 d D U . . .
O65A O -0.1062(7) 0.4112(6) 0.0277(5) 0.165(5) Uani 1 1 d D U . . .
C230 C 0.0460(8) 0.5370(9) 0.1260(6) 0.173(8) Uani 1 1 d D U . . .
H23B H 0.066411 0.508953 0.125877 0.208 Uiso 1 1 calc R U . . .
H23C H 0.039759 0.542775 0.158294 0.208 Uiso 1 1 calc R U . . .
C1A C -0.1622(8) 0.3817(9) -0.0088(6) 0.183(9) Uani 1 1 d D U . . .
H1AA H -0.179919 0.411453 -0.016498 0.220 Uiso 1 1 calc R U . . .
H1AB H -0.194997 0.344760 0.002015 0.220 Uiso 1 1 calc R U . . .
C1B C -0.0589(9) 0.4524(10) 0.1068(6) 0.190(10) Uani 1 1 d D U . . .
H1BA H -0.065116 0.460098 0.138853 0.228 Uiso 1 1 calc R U . . .
H1BB H -0.042742 0.420829 0.107374 0.228 Uiso 1 1 calc R U . . .
C1C C -0.1235(9) 0.4278(10) 0.0701(6) 0.196(9) Uani 1 1 d D U . . .
H1CA H -0.157764 0.390641 0.079584 0.235 Uiso 1 1 calc R U . . .
H1CB H -0.137411 0.460849 0.065467 0.235 Uiso 1 1 calc R U . . .
C1D C 0.0885(9) 0.5999(9) 0.1117(5) 0.168(8) Uani 1 1 d D U . . .
H1DA H 0.065927 0.625957 0.105982 0.201 Uiso 1 1 calc R U . . .
H1DB H 0.128422 0.623417 0.136166 0.201 Uiso 1 1 calc R U . . .
O63A O 0.1019(6) 0.5818(6) 0.0682(4) 0.147(4) Uani 1 1 d D U . . .
C1E C 0.1467(8) 0.6390(8) 0.0525(6) 0.161(8) Uani 1 1 d D U . . .
H1EA H 0.186090 0.661819 0.077453 0.193 Uiso 1 1 calc R U . . .
H1EB H 0.126849 0.667125 0.044925 0.193 Uiso 1 1 calc R U . . .
C164 C 0.1182(13) 0.9083(18) -0.6249(8) 0.170(6) Uani 0.33(2) 1 d D U P B 4
C163 C 0.1134(11) 0.9213(19) -0.5728(9) 0.169(6) Uani 0.33(2) 1 d D U P B 4

loop_
_atom_site_aniso_label
_atom_site_aniso_U_11
_atom_site_aniso_U_22
_atom_site_aniso_U_33
_atom_site_aniso_U_23
_atom_site_aniso_U_13
_atom_site_aniso_U_12
K2 0.0549(18) 0.0551(16) 0.0575(17) 0.0115(13) 0.0111(14) 0.0135(14)
K6 0.0598(18) 0.0597(16) 0.0607(17) 0.0127(13) 0.0196(14) 0.0269(14)
K3 0.088(3) 0.060(2) 0.058(2) 0.0131(19) 0.026(2) 0.040(2)
K1 0.076(2) 0.0567(17) 0.081(2) 0.0254(15) 0.0240(17) 0.0254(15)
P1 0.046(2) 0.0416(17) 0.0455(19) 0.0094(15) 0.0116(16) 0.0187(16)
K5 0.084(2) 0.101(2) 0.071(2) 0.0365(17) 0.0403(17) 0.0496(19)
P2 0.062(2) 0.0380(18) 0.0418(18) 0.0083(15) 0.0127(16) 0.0170(17)
S4 0.069(2) 0.068(2) 0.058(2) 0.0079(16) 0.0197(17) 0.0379(18)
S3 0.065(2) 0.101(3) 0.071(2) -0.004(2) 0.0260(19) 0.037(2)
S1 0.078(3) 0.076(2) 0.111(3) 0.032(2) 0.033(2) 0.043(2)
S2 0.071(3) 0.089(3) 0.103(3) -0.019(2) 0.002(2) 0.049(2)
K7 0.088(4) 0.084(4) 0.074(4) 0.019(3) 0.006(3) 0.037(3)
O56 0.047(5) 0.038(4) 0.042(4) 0.009(3) 0.008(4) 0.013(4)
O57 0.042(4) 0.036(4) 0.060(5) 0.016(3) 0.019(4) 0.010(4)
O58 0.063(5) 0.035(4) 0.049(4) 0.006(3) 0.012(4) 0.014(4)
O54 0.047(4) 0.041(4) 0.038(4) 0.003(3) 0.010(3) 0.016(4)
O11 0.050(5) 0.064(5) 0.038(5) 0.005(4) 0.004(4) 0.021(4)
O55 0.051(5) 0.048(4) 0.039(4) 0.005(3) 0.014(4) 0.020(4)
O36 0.037(5) 0.064(5) 0.066(6) 0.002(4) 0.023(4) 0.006(4)
O61 0.057(5) 0.043(4) 0.043(4) 0.013(3) 0.009(4) 0.017(4)
O40 0.046(5) 0.072(6) 0.052(5) 0.018(4) 0.016(4) 0.025(4)
O59 0.066(6) 0.041(4) 0.056(5) 0.010(4) 0.010(4) 0.019(4)
O39 0.040(5) 0.064(5) 0.060(6) 0.017(4) 0.008(4) 0.018(4)
O14 0.053(5) 0.066(6) 0.047(5) 0.008(4) 0.001(4) 0.023(5)
O12 0.071(6) 0.056(5) 0.058(6) 0.013(4) 0.009(4) 0.022(4)
O10 0.075(6) 0.034(5) 0.059(5) 0.017(4) 0.016(4) 0.017(4)
O13 0.060(5) 0.051(5) 0.061(6) 0.007(4) 0.015(4) 0.015(4)
O43 0.051(6) 0.032(5) 0.088(6) -0.007(4) 0.003(5) 0.010(4)
O60 0.073(5) 0.042(4) 0.045(4) 0.014(3) 0.005(4) 0.029(4)
O16 0.070(6) 0.069(6) 0.055(5) 0.019(5) 0.025(5) 0.028(5)
O20 0.104(7) 0.052(5) 0.049(5) 0.008(4) 0.019(5) 0.041(5)
O21 0.083(7) 0.068(6) 0.064(5) 0.019(4) 0.022(5) 0.045(5)
O38 0.057(6) 0.063(6) 0.068(6) 0.009(5) 0.003(4) 0.019(5)
O17 0.064(6) 0.061(6) 0.062(5) 0.013(5) 0.008(4) 0.016(5)
N23 0.055(6) 0.035(5) 0.044(6) 0.009(5) 0.007(5) 0.020(5)
O23 0.076(6) 0.058(5) 0.056(5) 0.005(4) 0.018(5) 0.036(4)
O15 0.072(6) 0.068(5) 0.073(6) 0.020(5) 0.029(5) 0.034(5)
O41 0.079(6) 0.052(6) 0.082(6) 0.008(4) 0.031(5) 0.022(5)
O22 0.102(7) 0.061(5) 0.056(5) 0.012(4) 0.028(5) 0.042(5)
N24 0.059(6) 0.036(5) 0.044(6) 0.011(5) 0.015(5) 0.013(5)
N9 0.035(6) 0.036(5) 0.060(6) 0.009(5) 0.010(5) 0.003(5)
N7 0.053(6) 0.029(6) 0.063(6) 0.006(4) 0.011(5) 0.012(5)
F11 0.118(8) 0.061(5) 0.121(7) -0.016(4) -0.031(6) 0.041(5)
O19 0.108(7) 0.047(5) 0.072(6) 0.035(4) 0.034(5) 0.033(5)
O42 0.069(6) 0.067(6) 0.098(8) 0.024(5) 0.021(6) 0.032(5)
N8 0.032(6) 0.046(6) 0.054(6) -0.001(5) 0.012(5) 0.000(5)
O37 0.056(6) 0.071(6) 0.091(7) 0.031(5) 0.025(5) 0.027(5)
O45 0.067(6) 0.116(7) 0.077(6) 0.058(6) 0.016(5) 0.046(6)
O3 0.080(7) 0.071(6) 0.084(6) 0.049(5) -0.002(5) 0.024(5)
O34 0.067(6) 0.086(6) 0.071(6) 0.014(5) 0.029(5) 0.042(5)
O31 0.085(8) 0.096(7) 0.086(7) 0.024(5) 0.044(6) 0.044(6)
N25 0.061(7) 0.043(5) 0.038(6) 0.009(5) 0.014(5) 0.012(5)
N26 0.044(6) 0.047(6) 0.054(6) 0.017(5) 0.004(6) 0.005(5)
O35 0.082(7) 0.054(6) 0.098(7) -0.019(5) 0.008(5) 0.027(5)
N19 0.071(8) 0.032(5) 0.064(7) 0.018(5) 0.017(6) 0.008(6)
N11 0.050(7) 0.040(6) 0.052(6) -0.001(5) 0.001(5) 0.009(6)
N12 0.065(7) 0.058(6) 0.057(6) 0.019(5) 0.026(5) 0.038(6)
N3 0.047(7) 0.051(6) 0.048(6) 0.007(5) 0.006(5) 0.015(5)
F5 0.180(9) 0.075(5) 0.117(7) 0.039(5) 0.064(7) 0.066(6)
N17 0.074(7) 0.057(6) 0.036(6) 0.016(5) 0.011(5) 0.036(5)
N13 0.050(7) 0.061(7) 0.063(6) 0.019(5) 0.021(5) 0.040(6)
N2 0.046(7) 0.061(6) 0.048(6) 0.012(5) 0.002(5) 0.017(6)
O30 0.091(7) 0.112(8) 0.080(6) 0.040(6) 0.042(6) 0.059(6)
N27 0.041(6) 0.045(6) 0.049(6) 0.016(5) -0.006(5) 0.004(5)
N20 0.088(8) 0.038(6) 0.058(6) 0.017(5) 0.039(6) 0.013(6)
F7 0.186(10) 0.080(6) 0.089(6) 0.011(5) 0.010(6) 0.066(6)
N10 0.050(7) 0.055(6) 0.049(6) 0.004(5) 0.009(5) 0.012(6)
O32 0.097(8) 0.080(7) 0.110(8) 0.024(6) 0.048(6) 0.023(6)
N6 0.078(8) 0.027(5) 0.055(6) 0.003(4) 0.021(6) 0.016(5)
N22 0.057(6) 0.050(6) 0.046(6) 0.021(6) 0.009(5) 0.024(5)
N16 0.069(7) 0.047(6) 0.049(6) 0.005(5) 0.018(5) 0.022(5)
F10 0.189(10) 0.074(5) 0.106(7) -0.043(5) -0.041(6) 0.074(6)
O18 0.086(7) 0.084(6) 0.079(6) 0.019(5) 0.052(6) 0.025(5)
O25 0.112(8) 0.104(7) 0.078(7) 0.043(6) 0.042(6) 0.063(7)
N18 0.085(8) 0.032(5) 0.055(6) 0.012(5) 0.016(6) 0.022(6)
N14 0.063(9) 0.071(9) 0.080(8) 0.032(7) 0.025(7) 0.006(8)
N5 0.077(7) 0.050(6) 0.048(7) 0.023(6) 0.009(6) 0.023(5)
O29 0.120(9) 0.101(7) 0.072(6) 0.037(6) 0.044(6) 0.060(7)
O26 0.115(9) 0.115(8) 0.076(7) 0.030(6) 0.047(7) 0.064(7)
N21 0.061(7) 0.058(7) 0.049(6) 0.016(5) 0.024(5) 0.022(6)
O8 0.112(7) 0.112(6) 0.114(6) 0.019(5) 0.036(5) 0.060(5)
F12 0.164(9) 0.113(7) 0.073(6) -0.021(5) 0.024(6) 0.045(6)
C22 0.049(7) 0.043(7) 0.029(7) 0.018(6) 0.002(5) 0.019(6)
C27 0.085(10) 0.067(8) 0.066(9) 0.022(7) 0.035(7) 0.056(8)
C26 0.098(10) 0.073(8) 0.039(7) 0.023(6) 0.034(7) 0.053(8)
C25 0.052(8) 0.048(7) 0.038(7) 0.021(6) 0.014(6) 0.019(6)
C24 0.079(9) 0.046(7) 0.072(10) -0.004(7) 0.008(7) 0.037(7)
C23 0.101(11) 0.059(8) 0.038(8) -0.002(6) -0.005(7) 0.033(8)
F9 0.124(8) 0.077(6) 0.146(8) 0.018(5) 0.023(7) 0.045(5)
O24 0.104(8) 0.141(9) 0.081(7) 0.037(6) 0.060(6) 0.062(7)
O44 0.140(9) 0.032(5) 0.071(6) 0.021(4) 0.022(6) 0.024(5)
F8 0.141(8) 0.091(6) 0.159(8) -0.019(5) 0.027(7) 0.074(6)
O27 0.079(7) 0.149(9) 0.076(7) 0.051(7) 0.046(6) 0.062(7)
C89 0.066(10) 0.048(8) 0.038(7) 0.009(6) 0.016(8) 0.025(8)
C15 0.046(7) 0.039(7) 0.038(7) 0.009(6) 0.001(6) 0.009(6)
C16 0.070(9) 0.041(7) 0.060(9) 0.011(6) 0.015(7) 0.023(6)
C17 0.075(9) 0.064(9) 0.048(9) -0.003(7) 0.013(7) 0.022(7)
C18 0.078(9) 0.065(8) 0.062(8) 0.034(8) 0.030(7) 0.032(7)
C19 0.059(8) 0.049(8) 0.068(10) 0.014(7) 0.012(7) 0.026(6)
C20 0.048(7) 0.043(8) 0.040(8) -0.001(6) 0.003(6) 0.014(6)
C21 0.049(8) 0.027(7) 0.054(9) -0.005(7) 0.026(7) -0.003(6)
C7 0.047(9) 0.057(9) 0.061(9) 0.010(7) 0.009(8) 0.012(8)
C118 0.067(10) 0.053(10) 0.044(7) 0.012(7) 0.025(7) 0.033(9)
O28 0.102(9) 0.095(8) 0.090(7) 0.029(6) 0.023(6) 0.032(7)
N4 0.127(9) 0.041(6) 0.046(7) 0.019(5) 0.032(6) 0.033(6)
C84 0.056(9) 0.034(7) 0.037(7) 0.001(6) 0.009(7) 0.011(7)
C85 0.052(9) 0.059(8) 0.074(9) -0.002(7) 0.017(7) 0.021(7)
C86 0.070(11) 0.052(8) 0.061(8) -0.005(6) 0.013(8) 0.013(8)
C87 0.028(7) 0.066(8) 0.056(8) 0.017(7) 0.007(7) -0.001(7)
C96 0.058(9) 0.042(7) 0.059(8) 0.006(6) 0.017(7) 0.002(7)
C88 0.044(9) 0.044(7) 0.054(8) 0.011(6) 0.022(7) 0.005(7)
O33 0.064(8) 0.125(9) 0.209(14) 0.079(9) 0.045(8) 0.030(7)
C57 0.082(10) 0.042(7) 0.033(7) 0.010(6) 0.008(7) 0.029(7)
C58 0.078(10) 0.054(8) 0.056(8) 0.013(7) 0.016(7) 0.027(7)
C59 0.089(11) 0.058(8) 0.058(9) 0.015(7) 0.002(8) 0.030(8)
C60 0.090(11) 0.059(8) 0.082(10) 0.007(8) 0.021(9) 0.041(8)
C61 0.097(11) 0.045(7) 0.055(8) 0.014(6) 0.020(7) 0.031(7)
C62 0.073(9) 0.047(7) 0.027(7) 0.002(6) 0.004(6) 0.028(7)
C77 0.060(9) 0.065(9) 0.047(8) 0.017(6) 0.014(7) 0.026(9)
C82 0.088(11) 0.051(8) 0.045(7) 0.013(6) 0.020(7) 0.053(8)
C81 0.073(9) 0.075(10) 0.062(8) 0.008(7) 0.023(7) 0.040(8)
C80 0.148(15) 0.059(9) 0.062(9) 0.008(7) 0.023(9) 0.071(11)
C79 0.078(11) 0.078(10) 0.080(10) 0.021(8) 0.029(8) 0.042(9)
C78 0.087(11) 0.099(12) 0.056(8) 0.018(7) 0.008(7) 0.063(10)
O6 0.122(6) 0.106(6) 0.103(6) 0.026(5) 0.025(5) 0.051(5)
F6 0.201(11) 0.195(10) 0.113(7) 0.031(7) 0.006(7) 0.166(9)
O7 0.118(6) 0.099(6) 0.115(6) 0.015(5) 0.023(5) 0.040(5)
C43 0.061(9) 0.053(9) 0.062(9) 0.004(7) 0.012(7) 0.025(7)
C44 0.064(9) 0.065(9) 0.055(8) 0.014(8) 0.018(7) 0.030(7)
C45 0.067(9) 0.062(9) 0.058(8) 0.026(7) 0.026(7) 0.022(7)
C46 0.063(8) 0.052(8) 0.051(8) 0.009(7) 0.022(7) 0.028(7)
C47 0.079(9) 0.046(7) 0.049(7) 0.007(7) 0.032(7) 0.029(7)
C48 0.065(8) 0.058(8) 0.052(8) 0.011(7) 0.016(7) 0.030(7)
C83 0.097(13) 0.047(9) 0.056(8) 0.023(7) 0.037(9) 0.044(9)
C64 0.060(8) 0.050(7) 0.041(7) 0.005(6) 0.015(7) 0.017(6)
C65 0.078(10) 0.053(7) 0.060(8) 0.014(6) 0.021(7) 0.031(7)
C66 0.073(9) 0.075(9) 0.048(8) 0.008(7) 0.025(7) 0.027(8)
C67 0.087(10) 0.067(8) 0.038(7) 0.019(6) 0.017(7) 0.047(8)
C68 0.073(9) 0.076(8) 0.054(8) 0.025(7) 0.022(7) 0.055(7)
C69 0.082(9) 0.073(8) 0.056(8) 0.028(7) 0.035(7) 0.048(8)
C28 0.044(7) 0.051(7) 0.061(8) 0.019(6) 0.030(6) 0.028(6)
C90 0.035(7) 0.033(6) 0.067(9) 0.004(6) 0.014(7) 0.002(6)
C91 0.041(8) 0.058(8) 0.059(8) -0.005(7) -0.004(6) 0.017(7)
C92 0.040(8) 0.061(8) 0.072(9) -0.005(7) 0.006(7) 0.028(6)
C93 0.059(9) 0.053(7) 0.072(10) 0.021(7) 0.034(8) 0.030(7)
C94 0.062(9) 0.036(7) 0.060(8) 0.012(6) 0.018(7) 0.016(6)
C95 0.050(8) 0.047(7) 0.067(9) 0.012(6) 0.009(7) 0.023(6)
C14 0.049(8) 0.046(8) 0.054(9) 0.014(7) 0.012(7) 0.014(7)
O1 0.074(8) 0.131(10) 0.104(9) -0.018(8) -0.009(7) 0.001(7)
C8 0.046(8) 0.052(8) 0.056(9) 0.011(7) 0.002(7) 0.014(7)
C9 0.085(10) 0.062(9) 0.042(7) 0.020(7) 0.011(7) 0.029(8)
C10 0.088(11) 0.056(9) 0.083(11) 0.043(8) 0.033(9) 0.008(8)
C11 0.083(10) 0.053(8) 0.070(10) 0.021(8) 0.016(9) 0.005(7)
C12 0.073(9) 0.044(8) 0.050(8) 0.020(6) 0.015(7) 0.018(7)
C13 0.063(8) 0.036(7) 0.056(9) 0.020(6) 0.021(7) 0.022(7)
F1 0.292(15) 0.060(5) 0.133(8) 0.011(5) 0.087(9) 0.065(7)
F2 0.131(9) 0.164(10) 0.285(16) 0.148(10) 0.087(10) 0.094(8)
C42 0.066(9) 0.072(9) 0.061(8) 0.011(7) 0.020(7) 0.041(8)
C29 0.081(9) 0.050(7) 0.045(8) 0.010(6) 0.021(7) 0.035(7)
C76 0.041(8) 0.068(9) 0.063(8) 0.016(7) 0.018(7) 0.029(7)
C56 0.090(12) 0.052(9) 0.039(7) 0.009(6) 0.017(7) 0.029(10)
N15 0.112(11) 0.107(9) 0.052(8) 0.028(7) 0.042(7) 0.058(8)
F03S 0.17(2) 0.069(11) 0.074(10) 0.034(9) 0.032(11) 0.050(11)
C98 0.077(10) 0.062(8) 0.082(10) 0.017(8) 0.029(9) 0.050(8)
C132 0.052(10) 0.066(9) 0.069(9) 0.024(8) 0.014(8) 0.037(8)
C152 0.086(11) 0.055(8) 0.072(10) 0.014(7) 0.051(9) 0.025(7)
C151 0.058(9) 0.032(7) 0.108(12) 0.011(7) 0.022(8) 0.007(6)
C63 0.085(10) 0.022(7) 0.065(9) -0.010(7) 0.008(8) 0.020(7)
C49 0.082(10) 0.056(9) 0.068(9) 0.018(8) 0.034(8) 0.028(8)
C30 0.073(9) 0.054(8) 0.053(9) 0.004(7) 0.014(7) 0.041(7)
C113 0.049(8) 0.042(8) 0.105(10) -0.008(7) 0.013(7) 0.014(7)
C114 0.064(10) 0.030(7) 0.081(9) 0.002(6) 0.007(7) 0.022(8)
C115 0.054(9) 0.032(7) 0.046(7) 0.006(5) 0.007(6) 0.008(7)
C116 0.059(8) 0.049(8) 0.046(7) 0.000(6) 0.003(6) 0.021(7)
C117 0.082(11) 0.041(7) 0.059(8) 0.003(6) 0.013(7) 0.031(8)
C112 0.080(10) 0.051(8) 0.059(8) 0.014(6) 0.028(7) 0.038(8)
C133 0.053(9) 0.059(8) 0.061(9) 0.001(7) 0.005(8) 0.028(8)
C134 0.062(9) 0.068(9) 0.059(9) 0.019(7) 0.005(7) 0.004(8)
C135 0.084(11) 0.068(10) 0.084(11) 0.018(8) 0.009(10) 0.007(9)
C136 0.054(10) 0.088(11) 0.103(13) 0.020(10) -0.008(10) -0.001(9)
C137 0.123(16) 0.132(15) 0.095(13) 0.041(12) -0.022(12) 0.002(13)
C138 0.071(11) 0.112(13) 0.077(12) 0.016(9) -0.012(9) -0.003(10)
C109 0.089(11) 0.054(9) 0.063(8) 0.016(7) 0.038(8) 0.040(9)
C34 0.115(12) 0.056(8) 0.070(9) 0.003(7) 0.010(8) 0.064(8)
C97 0.062(9) 0.059(8) 0.071(9) -0.005(7) 0.010(8) 0.033(7)
O5 0.146(7) 0.119(6) 0.126(7) 0.027(6) 0.011(6) 0.045(6)
C125 0.078(10) 0.038(8) 0.078(11) 0.006(8) 0.030(8) 0.021(7)
C111 0.063(9) 0.054(8) 0.050(8) -0.002(6) 0.004(6) 0.022(7)
C41 0.076(10) 0.062(9) 0.055(8) 0.003(7) 0.005(7) 0.037(8)
C50 0.083(11) 0.045(9) 0.066(9) 0.020(6) 0.031(8) 0.021(9)
C51 0.073(10) 0.066(10) 0.075(9) 0.030(7) 0.029(8) 0.015(8)
C52 0.081(11) 0.073(11) 0.086(10) 0.032(8) 0.024(8) 0.015(10)
C53 0.093(13) 0.043(8) 0.063(9) 0.029(7) 0.002(8) 0.000(9)
C54 0.060(10) 0.055(10) 0.086(10) 0.031(7) 0.008(8) -0.001(8)
C55 0.074(10) 0.045(8) 0.044(7) 0.024(6) 0.003(7) 0.000(8)
C74 0.051(8) 0.058(8) 0.065(8) 0.017(6) 0.029(6) 0.025(8)
C73 0.037(8) 0.077(10) 0.052(8) 0.020(6) 0.013(6) 0.019(8)
C72 0.059(10) 0.074(10) 0.090(10) 0.028(8) 0.015(8) 0.032(8)
C71 0.055(9) 0.095(11) 0.085(10) 0.029(8) 0.028(8) 0.040(9)
C70 0.058(10) 0.063(9) 0.051(8) 0.003(6) 0.006(7) 0.024(8)
C75 0.058(9) 0.070(9) 0.062(8) 0.017(6) 0.023(7) 0.039(8)
C196 0.078(10) 0.069(9) 0.071(10) 0.025(7) 0.023(8) 0.028(8)
C99 0.079(11) 0.053(8) 0.067(9) -0.002(7) 0.018(8) 0.035(8)
C33 0.080(10) 0.055(8) 0.068(9) -0.007(7) 0.014(8) 0.044(8)
C189 0.089(11) 0.071(10) 0.072(9) 0.013(7) 0.031(8) 0.036(8)
C202 0.065(9) 0.085(10) 0.048(8) 0.028(7) 0.011(7) 0.039(8)
C102 0.092(10) 0.065(9) 0.056(9) 0.001(7) 0.014(8) 0.056(8)
C119 0.057(8) 0.055(8) 0.052(8) 0.014(7) 0.019(7) 0.026(7)
C124 0.053(8) 0.033(7) 0.058(9) -0.006(6) 0.004(7) 0.009(6)
C123 0.066(9) 0.043(8) 0.083(10) 0.008(7) 0.009(8) 0.025(7)
C122 0.082(10) 0.040(8) 0.099(11) -0.010(8) 0.007(9) 0.033(8)
C121 0.073(10) 0.068(10) 0.092(11) -0.013(8) 0.023(9) 0.032(8)
C120 0.046(8) 0.051(8) 0.072(9) -0.025(7) -0.005(7) 0.014(6)
C3 0.069(10) 0.087(10) 0.041(8) 0.016(7) 0.003(8) -0.016(8)
C2 0.070(10) 0.086(10) 0.050(9) 0.011(8) 0.004(8) -0.002(9)
C1 0.063(10) 0.084(11) 0.053(9) -0.010(8) -0.027(8) 0.022(9)
C6 0.122(15) 0.081(11) 0.091(12) 0.031(10) 0.002(11) 0.024(10)
C5 0.078(11) 0.086(10) 0.084(11) 0.027(9) -0.019(9) 0.010(9)
C4 0.062(9) 0.066(9) 0.034(7) 0.017(7) 0.003(7) 0.016(8)
C153 0.085(11) 0.057(8) 0.064(10) 0.018(7) 0.036(8) 0.030(7)
C162 0.069(9) 0.048(8) 0.068(10) 0.011(6) 0.023(7) 0.018(7)
C198 0.098(11) 0.080(9) 0.070(9) 0.014(8) 0.029(8) 0.051(9)
C154 0.072(10) 0.094(12) 0.056(9) 0.023(8) 0.015(8) 0.022(9)
C195 0.079(10) 0.080(10) 0.060(8) 0.031(8) 0.009(7) 0.037(9)
C194 0.092(11) 0.056(9) 0.047(8) -0.001(7) 0.009(7) 0.009(8)
C190 0.084(11) 0.083(10) 0.060(9) 0.014(7) 0.020(8) 0.036(9)
C199 0.065(9) 0.076(9) 0.055(9) 0.011(7) 0.025(7) 0.025(7)
C103 0.125(14) 0.079(10) 0.061(10) 0.006(8) 0.031(10) 0.071(10)
C188 0.097(11) 0.066(9) 0.063(9) 0.012(7) 0.017(8) 0.041(8)
C204 0.092(11) 0.062(9) 0.080(11) -0.006(8) -0.006(9) 0.036(8)
C40 0.080(10) 0.076(10) 0.062(9) 0.001(8) 0.010(8) 0.052(9)
C197 0.100(11) 0.075(10) 0.067(9) 0.023(8) 0.041(8) 0.047(9)
C201 0.069(9) 0.080(10) 0.046(8) 0.008(7) 0.007(7) 0.025(8)
C110 0.085(10) 0.049(8) 0.062(8) 0.002(6) 0.012(7) 0.041(8)
C106 0.069(10) 0.064(10) 0.070(10) -0.009(8) 0.020(8) 0.022(8)
C200 0.056(9) 0.077(10) 0.055(8) 0.009(8) 0.013(7) 0.019(8)
C105 0.115(14) 0.086(12) 0.057(10) 0.007(9) -0.004(10) 0.057(11)
N28 0.106(13) 0.115(12) 0.097(12) 0.014(10) -0.015(11) 0.036(11)
C158 0.070(10) 0.060(9) 0.143(16) 0.032(10) 0.018(11) 0.028(8)
C193 0.085(10) 0.056(8) 0.073(10) 0.005(7) 0.003(8) 0.023(8)
C126 0.106(11) 0.038(7) 0.046(9) 0.014(7) 0.023(8) 0.026(8)
C131 0.066(9) 0.047(8) 0.060(9) 0.025(7) 0.026(7) 0.029(7)
C130 0.060(8) 0.085(9) 0.042(8) 0.000(7) 0.008(7) 0.036(7)
C129 0.106(12) 0.110(12) 0.047(8) 0.045(9) 0.041(9) 0.063(10)
C128 0.140(14) 0.066(10) 0.068(11) 0.030(8) 0.044(10) 0.031(10)
C127 0.149(15) 0.074(10) 0.042(9) 0.017(8) 0.020(9) 0.027(9)
C187 0.086(11) 0.059(8) 0.081(10) 0.014(7) 0.011(8) 0.047(8)
C161 0.080(10) 0.093(12) 0.064(9) 0.020(8) 0.008(8) 0.039(9)
C157 0.060(10) 0.075(11) 0.148(16) 0.062(11) 0.018(10) 0.028(8)
C108 0.102(12) 0.093(11) 0.080(10) 0.033(8) 0.044(9) 0.075(10)
C155 0.063(9) 0.105(12) 0.078(10) 0.025(8) 0.017(8) 0.050(9)
C174 0.071(10) 0.087(11) 0.094(11) 0.022(9) 0.022(9) 0.011(9)
C159 0.069(10) 0.051(8) 0.116(14) 0.000(8) 0.003(10) 0.021(7)
C185 0.073(10) 0.073(10) 0.089(11) 0.009(8) 0.012(8) 0.032(8)
C37 0.080(10) 0.061(9) 0.084(10) 0.010(8) 0.006(8) 0.052(8)
C186 0.075(9) 0.059(9) 0.076(9) 0.008(7) 0.014(8) 0.033(7)
C100 0.076(11) 0.086(10) 0.107(12) -0.010(8) 0.017(9) 0.053(9)
C36 0.132(13) 0.083(10) 0.085(11) -0.007(8) -0.001(10) 0.080(9)
C203 0.110(12) 0.073(10) 0.086(11) 0.037(9) 0.027(9) 0.050(9)
O52 0.078(9) 0.105(9) 0.065(8) 0.034(7) 0.014(7) 0.050(7)
O50 0.121(9) 0.110(8) 0.105(9) 0.030(7) 0.027(8) 0.065(7)
C160 0.095(12) 0.084(11) 0.082(10) 0.016(8) 0.038(9) 0.034(9)
C39 0.073(10) 0.075(9) 0.083(10) -0.030(8) 0.026(8) 0.032(8)
C216 0.106(7) 0.090(6) 0.111(7) 0.019(6) 0.031(6) 0.046(6)
C31 0.075(9) 0.063(8) 0.071(10) -0.013(7) 0.006(7) 0.043(7)
C104 0.090(13) 0.089(13) 0.089(12) -0.008(11) -0.013(11) 0.041(10)
O9 0.152(7) 0.186(7) 0.148(7) 0.026(6) 0.049(6) 0.061(6)
C175 0.106(13) 0.117(13) 0.109(12) 0.047(11) 0.046(10) 0.075(11)
C184 0.140(17) 0.091(11) 0.072(10) 0.022(8) 0.045(11) 0.054(12)
C32 0.099(11) 0.098(10) 0.091(10) -0.008(8) 0.016(9) 0.068(9)
C214 0.128(8) 0.100(7) 0.103(7) 0.029(6) 0.030(7) 0.049(6)
C183 0.129(15) 0.130(14) 0.069(10) 0.029(10) 0.034(11) 0.077(13)
C173 0.105(15) 0.074(11) 0.092(11) 0.024(8) 0.035(10) 0.027(10)
C156 0.083(11) 0.122(14) 0.081(12) 0.043(10) 0.021(9) 0.066(10)
N1 0.110(14) 0.108(13) 0.144(17) 0.001(12) 0.007(13) -0.022(11)
C176 0.082(12) 0.120(13) 0.126(14) 0.054(11) 0.042(11) 0.061(11)
C38 0.081(11) 0.106(11) 0.111(12) -0.036(9) 0.035(9) 0.038(9)
F07R 0.156(14) 0.090(10) 0.122(12) -0.030(9) -0.008(10) 0.098(10)
C215 0.109(7) 0.102(7) 0.108(7) 0.019(6) 0.020(6) 0.050(6)
O4 0.150(7) 0.185(7) 0.152(7) 0.022(6) 0.031(6) 0.065(6)
O47 0.125(12) 0.150(13) 0.181(15) 0.073(11) 0.013(11) -0.031(9)
C177 0.136(17) 0.078(11) 0.131(15) 0.024(11) 0.048(14) 0.038(11)
C180 0.080(12) 0.176(18) 0.074(11) 0.051(12) 0.024(10) 0.045(13)
C179 0.046(11) 0.159(18) 0.131(16) 0.046(14) 0.018(10) 0.027(11)
C178 0.120(17) 0.083(13) 0.118(15) 0.027(11) 0.024(13) 0.003(12)
O2 0.191(15) 0.167(13) 0.131(12) 0.030(10) -0.088(11) 0.032(11)
C182 0.101(14) 0.175(18) 0.104(13) 0.022(12) 0.035(12) 0.090(13)
O51 0.088(9) 0.087(8) 0.109(9) 0.028(8) 0.015(8) 0.042(7)
C206 0.126(8) 0.118(7) 0.119(7) -0.006(6) 0.038(7) 0.045(6)
C107 0.094(12) 0.117(12) 0.139(14) 0.050(10) 0.056(10) 0.078(10)
C101 0.114(14) 0.124(13) 0.158(16) -0.050(12) -0.017(12) 0.084(12)
O46 0.133(13) 0.195(16) 0.173(15) 0.015(13) -0.017(12) -0.036(11)
C207 0.131(8) 0.126(7) 0.118(7) 0.038(6) 0.051(6) 0.075(6)
C208 0.139(8) 0.154(8) 0.122(8) 0.052(7) 0.052(7) 0.068(6)
O53 0.119(10) 0.117(10) 0.129(10) 0.026(9) 0.014(9) 0.052(8)
C212 0.160(8) 0.152(8) 0.133(8) 0.020(7) 0.006(7) 0.047(7)
O62 0.29(2) 0.191(15) 0.217(16) 0.026(11) 0.015(14) 0.123(13)
O49 0.149(9) 0.133(9) 0.134(9) 0.031(8) 0.018(8) 0.063(8)
C181 0.114(15) 0.192(19) 0.087(12) 0.035(13) 0.053(11) 0.088(15)
O48 0.146(9) 0.121(8) 0.133(9) 0.037(8) 0.018(8) 0.061(7)
C217 0.166(19) 0.062(13) 0.084(16) 0.013(13) 0.007(16) 0.068(14)
C213 0.141(8) 0.108(7) 0.121(7) 0.028(7) 0.023(7) 0.035(7)
N29 0.36(4) 0.24(3) 0.19(2) -0.01(2) 0.03(2) 0.11(3)
C145 0.071(10) 0.116(11) 0.048(9) 0.030(9) 0.025(8) 0.034(9)
C205 0.127(8) 0.123(7) 0.113(7) 0.013(7) 0.030(7) 0.028(7)
C147 0.099(11) 0.097(11) 0.092(11) 0.010(9) 0.004(9) 0.078(9)
C191 0.19(2) 0.111(15) 0.22(2) 0.021(16) 0.086(19) 0.043(15)
C143 0.110(10) 0.101(10) 0.113(10) 0.038(9) 0.024(10) 0.056(9)
C170 0.33(3) 0.180(19) 0.16(2) 0.021(14) -0.001(19) 0.115(18)
C146 0.093(11) 0.113(11) 0.064(10) 0.009(9) 0.009(9) 0.049(10)
C192 0.17(2) 0.16(2) 0.16(2) 0.065(18) 0.066(19) 0.069(19)
C169 0.30(3) 0.131(16) 0.17(2) -0.051(15) -0.10(2) 0.081(18)
C210 0.147(8) 0.184(8) 0.152(7) 0.023(7) 0.040(7) 0.067(7)
C144 0.098(11) 0.099(11) 0.121(12) 0.029(10) 0.008(10) 0.051(9)
C172 0.31(4) 0.092(16) 0.37(4) 0.060(17) 0.06(3) 0.049(19)
C171 0.32(3) 0.18(2) 0.28(3) 0.053(16) 0.07(2) 0.144(18)
C139 0.165(11) 0.145(11) 0.146(11) 0.023(10) 0.021(10) 0.052(9)
C150 0.154(13) 0.133(12) 0.147(13) 0.034(11) 0.014(11) 0.055(10)
C141 0.147(10) 0.137(9) 0.128(10) 0.030(9) 0.022(9) 0.061(8)
C148 0.114(11) 0.101(11) 0.096(11) 0.016(10) 0.042(10) 0.060(9)
C142 0.135(10) 0.133(9) 0.116(10) 0.022(9) 0.037(9) 0.058(8)
C209 0.153(8) 0.189(8) 0.154(7) 0.022(7) 0.038(7) 0.059(7)
C140 0.154(10) 0.137(10) 0.135(10) 0.031(9) 0.021(9) 0.059(8)
C211 0.152(8) 0.163(8) 0.136(8) 0.021(8) 0.025(7) 0.062(7)
C149 0.139(13) 0.138(12) 0.149(13) 0.035(11) 0.016(12) 0.052(11)
C35 0.17(2) 0.087(17) 0.081(19) -0.005(17) 0.024(18) 0.071(17)
F3 0.17(3) 0.102(19) 0.15(3) 0.01(2) -0.01(2) 0.091(18)
F4 0.19(2) 0.144(19) 0.087(16) 0.049(14) 0.046(16) 0.066(18)
K8 0.083(6) 0.082(5) 0.135(8) 0.011(5) 0.025(5) 0.037(5)
O66 0.140(13) 0.113(12) 0.129(13) -0.011(10) 0.029(11) 0.064(10)
O67 0.147(13) 0.131(12) 0.140(13) 0.015(11) 0.061(11) 0.067(10)
O68 0.141(13) 0.159(13) 0.154(13) 0.003(12) 0.027(11) 0.050(11)
O70 0.153(9) 0.136(9) 0.138(9) 0.022(8) 0.024(8) 0.058(8)
C218 0.157(15) 0.136(14) 0.166(15) -0.002(13) 0.022(13) 0.066(12)
C219 0.156(15) 0.135(14) 0.155(15) -0.001(12) 0.017(12) 0.066(12)
O69 0.130(10) 0.130(9) 0.130(10) 0.020(9) 0.034(9) 0.062(8)
C224 0.127(14) 0.130(14) 0.159(14) 0.019(12) 0.062(12) 0.066(11)
C220 0.146(14) 0.121(13) 0.152(14) 0.003(12) 0.041(12) 0.087(11)
C223 0.119(14) 0.136(14) 0.128(14) 0.033(12) 0.055(12) 0.045(11)
C221 0.154(15) 0.129(14) 0.140(15) 0.010(12) 0.025(12) 0.064(12)
C222 0.138(9) 0.132(9) 0.135(9) 0.022(9) 0.023(9) 0.064(8)
O72 0.176(13) 0.135(12) 0.185(14) 0.016(12) 0.026(11) 0.074(11)
C225 0.157(10) 0.136(10) 0.146(11) 0.016(9) 0.031(10) 0.061(9)
C226 0.141(14) 0.152(14) 0.136(14) 0.006(12) 0.036(12) 0.046(11)
C227 0.168(12) 0.144(12) 0.169(12) 0.019(11) 0.031(11) 0.063(10)
C228 0.133(10) 0.135(10) 0.125(10) 0.024(9) 0.029(9) 0.050(9)
C229 0.148(10) 0.138(10) 0.137(10) 0.024(9) 0.027(9) 0.061(9)
K4 0.138(8) 0.136(9) 0.134(6) -0.006(7) 0.039(6) 0.055(6)
O64A 0.129(11) 0.177(12) 0.127(10) 0.013(9) 0.010(8) 0.059(9)
O65A 0.168(13) 0.174(12) 0.148(12) 0.006(10) 0.035(10) 0.074(10)
C230 0.121(16) 0.23(2) 0.135(16) 0.003(15) -0.029(13) 0.077(15)
C1A 0.145(19) 0.182(19) 0.17(2) -0.047(16) 0.026(16) 0.039(16)
C1B 0.21(2) 0.180(18) 0.128(16) 0.041(15) 0.045(15) 0.037(17)
C1C 0.26(2) 0.180(18) 0.158(18) 0.009(15) 0.075(17) 0.095(17)
C1D 0.163(17) 0.188(18) 0.127(15) -0.027(14) 0.024(14) 0.064(15)
O63A 0.141(11) 0.137(10) 0.146(11) 0.003(9) 0.027(9) 0.051(9)
C1E 0.151(18) 0.125(15) 0.179(19) -0.020(14) 0.052(15) 0.036(13)
C164 0.154(8) 0.185(8) 0.156(8) 0.022(7) 0.037(7) 0.062(7)
C163 0.153(8) 0.185(8) 0.152(8) 0.024(7) 0.040(7) 0.060(7)

loop_
_atom_type_symbol
_atom_type_description
_atom_type_scat_dispersion_real
_atom_type_scat_dispersion_imag
_atom_type_scat_source
C C 0.0033 0.0016 'International Tables Vol C Tables 4.2.6.8 and 6.1.1.4'
H H 0.0000 0.0000 'International Tables Vol C Tables 4.2.6.8 and 6.1.1.4'
F F 0.0171 0.0103 'International Tables Vol C Tables 4.2.6.8 and 6.1.1.4'
K K 0.2009 0.2494 'International Tables Vol C Tables 4.2.6.8 and 6.1.1.4'
N N 0.0061 0.0033 'International Tables Vol C Tables 4.2.6.8 and 6.1.1.4'
O O 0.0106 0.0060 'International Tables Vol C Tables 4.2.6.8 and 6.1.1.4'
P P 0.1023 0.0942 'International Tables Vol C Tables 4.2.6.8 and 6.1.1.4'
S S 0.1246 0.1234 'International Tables Vol C Tables 4.2.6.8 and 6.1.1.4'

loop_
_geom_angle_atom_site_label_1
_geom_angle_atom_site_label_2
_geom_angle_atom_site_label_3
_geom_angle
_geom_angle_site_symmetry_1
_geom_angle_site_symmetry_3
_geom_angle_publ_flag
O11 K2 O14 93.4(2) . . ?
O11 K2 O12 129.3(2) . . ?
O11 K2 O13 107.9(2) . . ?
O11 K2 O16 94.8(2) . . ?
O11 K2 O17 110.5(2) . . ?
O11 K2 O15 78.2(2) . . ?
O11 K2 C21 18.6(2) . . ?
O11 K2 C197 76.8(3) . . ?
O14 K2 C21 76.9(2) . . ?
O14 K2 C197 98.9(3) . . ?
O12 K2 O14 111.8(2) . . ?
O12 K2 O13 60.1(2) . . ?
O12 K2 O16 113.4(3) . . ?
O12 K2 O17 59.5(2) . . ?
O12 K2 C21 128.5(3) . . ?
O12 K2 C197 135.9(3) . . ?
O13 K2 O14 56.9(2) . . ?
O13 K2 O16 154.7(2) . . ?
O13 K2 O17 119.6(2) . . ?
O13 K2 C21 91.5(3) . . ?
O13 K2 C197 155.2(3) . . ?
O16 K2 O14 111.9(2) . . ?
O16 K2 C21 108.6(3) . . ?
O16 K2 C197 22.6(3) . . ?
O17 K2 O14 154.5(2) . . ?
O17 K2 O16 59.3(2) . . ?
O17 K2 C21 128.0(3) . . ?
O17 K2 C197 79.1(3) . . ?
O15 K2 O14 56.6(2) . . ?
O15 K2 O12 152.3(2) . . ?
O15 K2 O13 113.5(2) . . ?
O15 K2 O16 59.5(2) . . ?
O15 K2 O17 118.6(3) . . ?
O15 K2 C21 76.2(3) . . ?
O15 K2 C197 42.5(2) . . ?
C21 K2 C197 87.9(3) . . ?
O36 K6 O40 105.2(2) . . ?
O36 K6 O39 90.5(2) . . ?
O36 K6 O38 74.0(2) . . ?
O36 K6 O41 128.0(2) . . ?
O36 K6 O42 102.8(2) . . ?
O36 K6 O37 86.1(2) . . ?
O36 K6 C27 142.3(3) . 2_565 ?
O36 K6 C26 141.1(3) . 2_565 ?
O36 K6 C152 84.8(2) . . ?
O40 K6 O39 60.1(2) . . ?
O40 K6 O41 60.5(2) . . ?
O40 K6 O37 168.3(2) . . ?
O40 K6 C27 89.4(3) . 2_565 ?
O40 K6 C26 107.6(2) . 2_565 ?
O40 K6 C152 41.8(3) . . ?
O39 K6 O37 117.6(3) . . ?
O39 K6 C27 66.6(2) . 2_565 ?
O39 K6 C26 88.1(2) . 2_565 ?
O39 K6 C152 22.9(2) . . ?
O38 K6 O40 119.0(3) . . ?
O38 K6 O39 59.0(2) . . ?
O38 K6 O41 158.1(2) . . ?
O38 K6 O42 119.3(3) . . ?
O38 K6 O37 60.4(3) . . ?
O38 K6 C27 68.6(3) . 2_565 ?
O38 K6 C26 72.1(3) . 2_565 ?
O38 K6 C152 78.6(3) . . ?
O41 K6 O39 115.3(2) . . ?
O41 K6 O37 115.1(3) . . ?
O41 K6 C27 89.6(3) . 2_565 ?
O41 K6 C26 87.0(3) . 2_565 ?
O41 K6 C152 101.9(3) . . ?
O42 K6 O40 120.0(3) . . ?
O42 K6 O39 165.7(2) . . ?
O42 K6 O41 60.3(3) . . ?
O42 K6 O37 59.0(3) . . ?
O42 K6 C27 99.3(3) . 2_565 ?
O42 K6 C26 78.3(3) . 2_565 ?
O42 K6 C152 161.8(3) . . ?
O37 K6 C27 79.5(3) . 2_565 ?
O37 K6 C26 60.7(2) . 2_565 ?
O37 K6 C152 138.9(3) . . ?
C27 K6 C26 22.8(2) 2_565 2_565 ?
C27 K6 C152 83.6(3) 2_565 . ?
C152 K6 C26 106.4(3) . 2_565 ?
O20 K3 O20 180.0 2_675 . ?
O21 K3 O20 93.2(2) . . ?
O21 K3 O20 93.2(2) 2_675 2_675 ?
O21 K3 O20 86.8(2) 2_675 . ?
O21 K3 O20 86.8(2) . 2_675 ?
O21 K3 O21 180.0(3) . 2_675 ?
O23 K3 O20 89.9(2) 2_675 . ?
O23 K3 O20 90.1(2) . . ?
O23 K3 O20 89.9(2) . 2_675 ?
O23 K3 O20 90.1(2) 2_675 2_675 ?
O23 K3 O21 118.7(2) . . ?
O23 K3 O21 61.3(2) 2_675 . ?
O23 K3 O21 61.3(2) . 2_675 ?
O23 K3 O21 118.7(2) 2_675 2_675 ?
O23 K3 O23 180.0 2_675 . ?
O23 K3 O22 120.4(2) 2_675 . ?
O23 K3 O22 120.4(2) . 2_675 ?
O23 K3 O22 59.6(2) . . ?
O23 K3 O22 59.6(2) 2_675 2_675 ?
O22 K3 O20 106.3(2) 2_675 2_675 ?
O22 K3 O20 73.7(2) . 2_675 ?
O22 K3 O20 106.3(2) . . ?
O22 K3 O20 73.7(2) 2_675 . ?
O22 K3 O21 119.2(2) 2_675 . ?
O22 K3 O21 119.2(2) . 2_675 ?
O22 K3 O21 60.8(2) . . ?
O22 K3 O21 60.8(2) 2_675 2_675 ?
O22 K3 O22 180.0(4) 2_675 . ?
O10 K1 O8 78.3(3) . . ?
O10 K1 O6 125.5(3) . . ?
O10 K1 O7 77.3(3) . . ?
O10 K1 C12 53.6(2) . . ?
O10 K1 O5 133.1(3) . . ?
O10 K1 O9 103.8(3) . . ?
O10 K1 O4 107.2(3) . . ?
O10 K1 C211 111.4(4) . . ?
O8 K1 O6 101.6(3) . . ?
O8 K1 O7 60.3(3) . . ?
O8 K1 C12 129.5(3) . . ?
O8 K1 O9 57.2(4) . . ?
O8 K1 C211 139.5(4) . . ?
O6 K1 C12 95.2(3) . . ?
O6 K1 C211 102.9(4) . . ?
O7 K1 O6 58.1(3) . . ?
O7 K1 C12 91.6(3) . . ?
O7 K1 O9 115.4(4) . . ?
O7 K1 C211 158.5(3) . . ?
C12 K1 C211 79.5(3) . . ?
O5 K1 O8 148.3(3) . . ?
O5 K1 O6 59.3(3) . . ?
O5 K1 O7 115.5(4) . . ?
O5 K1 C12 80.1(3) . . ?
O5 K1 O9 108.9(4) . . ?
O5 K1 C211 44.0(4) . . ?
O9 K1 O6 122.0(4) . . ?
O9 K1 C12 141.5(3) . . ?
O9 K1 C211 82.4(4) . . ?
O4 K1 O8 117.7(4) . . ?
O4 K1 O6 119.3(4) . . ?
O4 K1 O7 174.8(4) . . ?
O4 K1 C12 93.2(3) . . ?
O4 K1 O5 63.4(4) . . ?
O4 K1 O9 61.5(4) . . ?
O4 K1 C211 22.2(3) . . ?
O56 P1 O57 109.6(4) . . ?
O54 P1 O56 109.9(4) . . ?
O54 P1 O57 109.3(4) . . ?
O55 P1 O56 110.3(4) . . ?
O55 P1 O57 109.1(4) . . ?
O55 P1 O54 108.5(4) . . ?
O34 K5 O31 116.3(3) . . ?
O34 K5 O25 151.0(3) . . ?
O34 K5 O24 166.1(3) . . ?
O34 K5 C76 19.0(2) . . ?
O34 K5 N15 172.1(3) . . ?
O34 K5 C176 73.6(3) . . ?
O31 K5 O25 70.4(3) . . ?
O31 K5 O24 67.3(3) . . ?
O31 K5 C76 115.8(3) . . ?
O31 K5 N15 62.5(3) . . ?
O31 K5 C176 101.6(3) . . ?
O30 K5 O34 89.8(3) . . ?
O30 K5 O31 60.3(3) . . ?
O30 K5 O25 68.6(3) . . ?
O30 K5 O29 61.7(3) . . ?
O30 K5 O26 118.0(3) . . ?
O30 K5 O24 103.1(3) . . ?
O30 K5 O27 176.6(3) . . ?
O30 K5 C76 106.2(3) . . ?
O30 K5 N15 82.9(3) . . ?
O30 K5 C176 41.5(3) . . ?
O25 K5 O24 42.4(3) . . ?
O25 K5 C76 169.3(3) . . ?
O25 K5 N15 21.5(2) . . ?
O25 K5 C176 77.4(3) . . ?
O29 K5 O34 80.1(2) . . ?
O29 K5 O31 119.0(3) . . ?
O29 K5 O25 72.7(3) . . ?
O29 K5 O26 177.4(3) . . ?
O29 K5 O24 110.5(3) . . ?
O29 K5 O27 120.1(4) . . ?
O29 K5 C76 96.5(3) . . ?
O29 K5 N15 93.6(3) . . ?
O29 K5 C176 22.8(3) . . ?
O26 K5 O34 102.4(3) . . ?
O26 K5 O31 59.9(3) . . ?
O26 K5 O25 104.7(3) . . ?
O26 K5 O24 67.0(3) . . ?
O26 K5 C76 86.0(3) . . ?
O26 K5 N15 83.8(3) . . ?
O26 K5 C176 157.9(4) . . ?
O24 K5 C76 147.1(3) . . ?
O24 K5 N15 21.9(2) . . ?
O24 K5 C176 119.7(3) . . ?
O27 K5 O34 93.3(3) . . ?
O27 K5 O31 117.1(3) . . ?
O27 K5 O25 108.9(3) . . ?
O27 K5 O26 60.1(3) . . ?
O27 K5 O24 73.6(3) . . ?
O27 K5 C76 76.7(3) . . ?
O27 K5 N15 94.0(3) . . ?
O27 K5 C176 140.9(4) . . ?
O28 K5 O34 71.5(3) . . ?
O28 K5 O31 172.2(3) . . ?
O28 K5 O30 122.8(3) . . ?
O28 K5 O25 103.5(3) . . ?
O28 K5 O29 62.0(3) . . ?
O28 K5 O26 118.7(4) . . ?
O28 K5 O24 104.9(3) . . ?
O28 K5 O27 59.6(3) . . ?
O28 K5 C76 71.0(3) . . ?
O28 K5 N15 110.0(3) . . ?
O28 K5 C176 81.3(4) . . ?
C76 K5 C176 92.5(3) . . ?
N15 K5 C76 168.8(3) . . ?
N15 K5 C176 98.7(4) . . ?
O58 P2 O59 109.5(4) . . ?
O61 P2 O58 110.1(4) . . ?
O61 P2 O59 108.3(4) . . ?
O60 P2 O58 110.2(4) . . ?
O60 P2 O61 109.1(4) . . ?
O60 P2 O59 109.6(4) . . ?
C31 S4 C28 92.4(6) . . ?
C39 S3 C42 94.1(7) . . ?
C108 S1 C111 92.6(7) . . ?
C100 S2 C97 94.3(7) . . ?
O52 K7 O45 98.6(4) . . ?
O50 K7 O45 100.8(4) . . ?
O50 K7 O52 116.4(5) . . ?
O50 K7 O51 61.6(5) . . ?
O50 K7 O49 61.1(6) . . ?
O50 K7 O48 119.0(5) . . ?
O51 K7 O45 94.3(4) . . ?
O51 K7 O52 57.0(5) . . ?
O53 K7 O45 87.1(4) . . ?
O53 K7 O52 59.3(5) . . ?
O53 K7 O50 171.7(6) . . ?
O53 K7 O51 115.7(5) . . ?
O53 K7 O49 121.8(6) . . ?
O53 K7 O48 61.8(6) . . ?
O49 K7 O45 90.8(5) . . ?
O49 K7 O52 170.6(6) . . ?
O49 K7 O51 122.4(5) . . ?
O48 K7 O45 97.2(5) . . ?
O48 K7 O52 117.5(5) . . ?
O48 K7 O51 168.0(6) . . ?
O48 K7 O49 60.9(6) . . ?
C21 O11 K2 117.8(6) . . ?
C89 O36 K6 146.7(7) . . ?
C151 O40 K6 118.5(7) . . ?
C162 O40 K6 116.2(6) . . ?
C162 O40 C151 112.3(8) . . ?
C152 O39 K6 104.7(6) . . ?
C153 O39 K6 110.0(6) . . ?
C153 O39 C152 110.5(9) . . ?
C201 O14 K2 108.5(6) . . ?
C200 O14 K2 110.7(6) . . ?
C200 O14 C201 110.7(9) . . ?
C204 O12 K2 111.8(6) . . ?
C204 O12 C193 111.6(9) . . ?
C193 O12 K2 112.9(6) . . ?
C14 O10 K1 126.3(7) . . ?
C202 O13 K2 123.3(6) . . ?
C203 O13 K2 118.0(7) . . ?
C203 O13 C202 111.2(9) . . ?
C196 O16 K2 109.3(6) . . ?
C197 O16 K2 106.0(7) . . ?
C197 O16 C196 110.2(8) . . ?
C63 O20 K3 113.9(7) . . ?
C189 O21 K3 114.5(6) . . ?
C190 O21 K3 113.1(6) . . ?
C190 O21 C189 110.1(10) . . ?
C154 O38 K6 121.8(7) . . ?
C154 O38 C155 114.5(10) . . ?
C155 O38 K6 119.6(7) . . ?
C195 O17 K2 118.7(7) . . ?
C195 O17 C194 113.0(9) . . ?
C194 O17 K2 117.6(6) . . ?
C20 N23 H23 117.3 . . ?
C21 N23 H23 117.3 . . ?
C21 N23 C20 125.3(9) . . ?
C185 O23 K3 114.6(7) . . ?
C186 O23 K3 117.9(7) . . ?
C186 O23 C185 112.2(9) . . ?
C198 O15 K2 119.6(7) . . ?
C198 O15 C199 111.5(9) . . ?
C199 O15 K2 124.7(7) . . ?
C161 O41 K6 111.8(7) . . ?
C161 O41 C160 113.6(10) . . ?
C160 O41 K6 113.2(7) . . ?
C188 O22 K3 114.5(6) . . ?
C188 O22 C187 112.3(9) . . ?
C187 O22 K3 114.8(6) . . ?
C15 N24 H24 116.7 . . ?
C14 N24 H24 116.7 . . ?
C14 N24 C15 126.7(9) . . ?
C89 N9 H9 116.2 . . ?
C89 N9 C88 127.5(9) . . ?
C88 N9 H9 116.2 . . ?
C118 N7 H7 117.8 . . ?
C118 N7 C115 124.5(9) . . ?
C115 N7 H7 117.8 . . ?
C158 O42 K6 122.2(9) . . ?
C158 O42 C159 111.7(11) . . ?
C159 O42 K6 117.0(7) . . ?
C89 N8 H8 118.6 . . ?
C89 N8 C90 122.8(9) . . ?
C90 N8 H8 118.6 . . ?
C157 O37 K6 107.3(7) . . ?
C156 O37 K6 106.9(7) . . ?
C156 O37 C157 112.2(11) . . ?
C132 O45 K7 111.1(8) . . ?
C76 O34 K5 112.1(7) . . ?
C184 O31 K5 111.7(7) . . ?
C173 O31 K5 113.3(7) . . ?
C173 O31 C184 110.3(12) . . ?
C14 N25 H25 117.8 . . ?
C14 N25 C13 124.4(8) . . ?
C13 N25 H25 117.8 . . ?
C7 N26 H26 117.4 . . ?
C7 N26 C8 125.2(9) . . ?
C8 N26 H26 117.4 . . ?
C56 N19 H19 115.7 . . ?
C56 N19 C55 128.6(9) . . ?
C55 N19 H19 115.7 . . ?
C82 N11 H11 116.7 . . ?
C83 N11 H11 116.7 . . ?
C83 N11 C82 126.7(9) . . ?
C77 N12 H12 117.3 . . ?
C76 N12 H12 117.3 . . ?
C76 N12 C77 125.5(9) . . ?
C132 N3 H3 117.4 . . ?
C132 N3 C131 125.1(9) . . ?
C131 N3 H3 117.4 . . ?
C62 N17 H17 117.6 . . ?
C63 N17 H17 117.6 . . ?
C63 N17 C62 124.8(9) . . ?
C76 N13 H13 117.6 . . ?
C73 N13 H13 117.6 . . ?
C73 N13 C76 124.7(9) . . ?
C132 N2 H2 116.1 . . ?
C133 N2 H2 116.1 . . ?
C133 N2 C132 127.8(10) . . ?
C174 O30 K5 117.0(8) . . ?
C175 O30 K5 112.6(8) . . ?
C175 O30 C174 113.2(10) . . ?
C7 N27 H27 117.5 . . ?
C4 N27 H27 117.5 . . ?
C4 N27 C7 125.1(9) . . ?
C49 N20 H20 117.8 . . ?
C49 N20 C50 124.3(9) . . ?
C50 N20 H20 117.8 . . ?
C84 N10 H10 115.3 . . ?
C83 N10 H10 115.3 . . ?
C83 N10 C84 129.5(10) . . ?
C118 N6 H6 119.0 . . ?
C118 N6 C119 121.9(9) . . ?
C119 N6 H6 119.0 . . ?
C22 N22 H22 118.0 . . ?
C21 N22 H22 118.0 . . ?
C21 N22 C22 123.9(10) . . ?
C64 N16 H16 116.8 . . ?
C63 N16 H16 116.8 . . ?
C63 N16 C64 126.5(9) . . ?
N15 O25 K5 96.8(7) . . ?
C57 N18 H18 117.2 . . ?
C56 N18 H18 117.2 . . ?
C56 N18 C57 125.6(9) . . ?
O32 N14 C70 117.1(13) . . ?
O33 N14 O32 122.3(12) . . ?
O33 N14 C70 120.4(13) . . ?
C125 N5 H5 116.5 . . ?
C125 N5 C124 127.0(9) . . ?
C124 N5 H5 116.5 . . ?
C176 O29 K5 107.5(8) . . ?
C177 O29 K5 109.2(8) . . ?
C177 O29 C176 112.8(12) . . ?
C183 O26 K5 115.7(8) . . ?
C182 O26 K5 114.3(9) . . ?
C182 O26 C183 112.0(13) . . ?
C46 N21 H21 116.8 . . ?
C49 N21 H21 116.8 . . ?
C49 N21 C46 126.4(9) . . ?
C206 O8 K1 119.2(9) . . ?
C207 O8 K1 119.5(10) . . ?
C207 O8 C206 113.1(13) . . ?
C27 C22 N22 122.4(10) . . ?
C27 C22 C23 116.9(10) . . ?
C23 C22 N22 120.6(9) . . ?
C22 C27 H27A 119.5 . . ?
C22 C27 C26 121.0(10) . . ?
C26 C27 H27A 119.5 . . ?
K6 C26 H26A 85.5 2_565 . ?
C27 C26 K6 72.1(7) . 2_565 ?
C27 C26 H26A 118.7 . . ?
C27 C26 C25 122.6(10) . . ?
C25 C26 K6 112.4(8) . 2_565 ?
C25 C26 H26A 118.7 . . ?
C26 C25 C28 121.7(10) . . ?
C24 C25 C26 116.4(10) . . ?
C24 C25 C28 121.9(10) . . ?
C25 C24 H24A 119.7 . . ?
C25 C24 C23 120.7(11) . . ?
C23 C24 H24A 119.7 . . ?
C22 C23 H23A 119.0 . . ?
C24 C23 C22 122.0(11) . . ?
C24 C23 H23A 119.0 . . ?
N15 O24 K5 91.6(7) . . ?
C180 O27 K5 113.2(9) . . ?
C181 O27 K5 115.4(10) . . ?
C181 O27 C180 109.3(13) . . ?
O36 C89 N9 123.2(11) . . ?
O36 C89 N8 126.8(10) . . ?
N8 C89 N9 109.9(11) . . ?
C16 C15 N24 122.5(6) . . ?
C16 C15 C20 120.0 . . ?
C20 C15 N24 117.5(6) . . ?
C15 C16 H16A 120.0 . . ?
C17 C16 C15 120.0 . . ?
C17 C16 H16A 120.0 . . ?
C16 C17 H17A 120.0 . . ?
C18 C17 C16 120.0 . . ?
C18 C17 H17A 120.0 . . ?
C17 C18 H18A 120.0 . . ?
C17 C18 C19 120.0 . . ?
C19 C18 H18A 120.0 . . ?
C18 C19 H19A 120.0 . . ?
C20 C19 C18 120.0 . . ?
C20 C19 H19A 120.0 . . ?
C15 C20 N23 120.5(6) . . ?
C19 C20 N23 119.5(6) . . ?
C19 C20 C15 120.0 . . ?
O11 C21 K2 43.6(5) . . ?
O11 C21 N23 123.9(10) . . ?
O11 C21 N22 125.6(12) . . ?
N23 C21 K2 102.4(6) . . ?
N22 C21 K2 124.6(7) . . ?
N22 C21 N23 110.4(12) . . ?
O3 C7 N26 124.2(11) . . ?
O3 C7 N27 124.1(12) . . ?
N26 C7 N27 111.7(11) . . ?
O43 C118 N7 126.7(12) . . ?
O43 C118 N6 122.2(11) . . ?
N7 C118 N6 111.1(11) . . ?
C179 O28 K5 118.6(10) . . ?
C178 O28 K5 117.3(9) . . ?
C178 O28 C179 112.7(14) . . ?
C125 N4 H4 116.2 . . ?
C125 N4 C126 127.5(9) . . ?
C126 N4 H4 116.2 . . ?
C85 C84 N10 119.2(7) . . ?
C85 C84 C88 120.0 . . ?
C88 C84 N10 120.7(7) . . ?
C84 C85 H85 120.0 . . ?
C84 C85 C86 120.0 . . ?
C86 C85 H85 120.0 . . ?
C85 C86 H86 120.0 . . ?
C87 C86 C85 120.0 . . ?
C87 C86 H86 120.0 . . ?
C86 C87 H87 120.0 . . ?
C96 C87 C86 120.0 . . ?
C96 C87 H87 120.0 . . ?
C87 C96 H96 120.0 . . ?
C88 C96 C87 120.0 . . ?
C88 C96 H96 120.0 . . ?
C84 C88 N9 120.8(7) . . ?
C96 C88 N9 119.2(7) . . ?
C96 C88 C84 120.0 . . ?
C58 C57 N18 120.4(7) . . ?
C58 C57 C62 120.0 . . ?
C62 C57 N18 119.6(7) . . ?
C57 C58 H58 120.0 . . ?
C59 C58 C57 120.0 . . ?
C59 C58 H58 120.0 . . ?
C58 C59 H59 120.0 . . ?
C58 C59 C60 120.0 . . ?
C60 C59 H59 120.0 . . ?
C59 C60 H60 120.0 . . ?
C61 C60 C59 120.0 . . ?
C61 C60 H60 120.0 . . ?
C60 C61 H61 120.0 . . ?
C60 C61 C62 120.0 . . ?
C62 C61 H61 120.0 . . ?
C57 C62 N17 118.2(7) . . ?
C61 C62 N17 121.4(7) . . ?
C61 C62 C57 120.0 . . ?
C82 C77 N12 118.7(8) . . ?
C82 C77 C78 120.0 . . ?
C78 C77 N12 121.3(8) . . ?
C77 C82 N11 119.8(8) . . ?
C81 C82 N11 120.1(8) . . ?
C81 C82 C77 120.0 . . ?
C82 C81 H81 120.0 . . ?
C82 C81 C80 120.0 . . ?
C80 C81 H81 120.0 . . ?
C81 C80 H80 120.0 . . ?
C79 C80 C81 120.0 . . ?
C79 C80 H80 120.0 . . ?
C80 C79 H79 120.0 . . ?
C78 C79 C80 120.0 . . ?
C78 C79 H79 120.0 . . ?
C77 C78 H78 120.0 . . ?
C79 C78 C77 120.0 . . ?
C79 C78 H78 120.0 . . ?
C214 O6 K1 113.3(9) . . ?
C214 O6 C215 113.2(13) . . ?
C215 O6 K1 114.9(9) . . ?
C216 O7 K1 111.4(9) . . ?
C216 O7 C205 113.8(12) . . ?
C205 O7 K1 110.1(9) . . ?
C44 C43 C48 120.0 . . ?
C44 C43 C42 119.5(7) . . ?
C48 C43 C42 120.3(7) . . ?
C43 C44 H44 120.0 . . ?
C45 C44 C43 120.0 . . ?
C45 C44 H44 120.0 . . ?
C44 C45 H45 120.0 . . ?
C44 C45 C46 120.0 . . ?
C46 C45 H45 120.0 . . ?
C45 C46 N21 123.8(6) . . ?
C45 C46 C47 120.0 . . ?
C47 C46 N21 116.1(6) . . ?
C46 C47 H47 120.0 . . ?
C48 C47 C46 120.0 . . ?
C48 C47 H47 120.0 . . ?
C43 C48 H48 120.0 . . ?
C47 C48 C43 120.0 . . ?
C47 C48 H48 120.0 . . ?
O35 C83 N11 127.6(11) . . ?
O35 C83 N10 121.0(14) . . ?
N11 C83 N10 111.4(11) . . ?
C65 C64 N16 123.2(7) . . ?
C65 C64 C69 120.0 . . ?
C69 C64 N16 116.8(7) . . ?
C64 C65 H65 120.0 . . ?
C64 C65 C66 120.0 . . ?
C66 C65 H65 120.0 . . ?
C65 C66 H66 120.0 . . ?
C67 C66 C65 120.0 . . ?
C67 C66 H66 120.0 . . ?
C66 C67 C68 120.0 . . ?
C66 C67 N15 119.4(8) . . ?
C68 C67 N15 120.5(8) . . ?
C67 C68 H68 120.0 . . ?
C69 C68 C67 120.0 . . ?
C69 C68 H68 120.0 . . ?
C64 C69 H69 120.0 . . ?
C68 C69 C64 120.0 . . ?
C68 C69 H69 120.0 . . ?
C25 C28 S4 123.3(9) . . ?
C29 C28 S4 110.3(8) . . ?
C29 C28 C25 126.2(10) . . ?
C91 C90 N8 120.3(7) . . ?
C91 C90 C95 120.0 . . ?
C95 C90 N8 119.4(7) . . ?
C90 C91 H91 120.0 . . ?
C92 C91 C90 120.0 . . ?
C92 C91 H91 120.0 . . ?
C91 C92 H92 120.0 . . ?
C91 C92 C93 120.0 . . ?
C93 C92 H92 120.0 . . ?
C92 C93 C94 120.0 . . ?
C92 C93 C97 118.8(8) . . ?
C94 C93 C97 121.1(8) . . ?
C93 C94 H94 120.0 . . ?
C95 C94 C93 120.0 . . ?
C95 C94 H94 120.0 . . ?
C90 C95 H95 120.0 . . ?
C94 C95 C90 120.0 . . ?
C94 C95 H95 120.0 . . ?
O10 C14 N24 123.2(11) . . ?
O10 C14 N25 126.4(10) . . ?
N25 C14 N24 110.5(10) . . ?
C9 C8 N26 120.8(7) . . ?
C9 C8 C13 120.0 . . ?
C13 C8 N26 119.2(7) . . ?
C8 C9 H9A 120.0 . . ?
C8 C9 C10 120.0 . . ?
C10 C9 H9A 120.0 . . ?
C9 C10 H10A 120.0 . . ?
C11 C10 C9 120.0 . . ?
C11 C10 H10A 120.0 . . ?
C10 C11 H11A 120.0 . . ?
C10 C11 C12 120.0 . . ?
C12 C11 H11A 120.0 . . ?
K1 C12 H12A 67.4 . . ?
C11 C12 K1 105.7(3) . . ?
C11 C12 H12A 120.0 . . ?
C13 C12 K1 96.6(3) . . ?
C13 C12 C11 120.0 . . ?
C13 C12 H12A 120.0 . . ?
C8 C13 N25 119.1(7) . . ?
C12 C13 N25 120.8(7) . . ?
C12 C13 C8 120.0 . . ?
C43 C42 S3 121.2(9) . . ?
C41 C42 S3 108.5(9) . . ?
C41 C42 C43 130.3(10) . . ?
C28 C29 H29 123.2 . . ?
C28 C29 C30 113.7(10) . . ?
C30 C29 H29 123.2 . . ?
O34 C76 K5 48.9(6) . . ?
O34 C76 N12 122.7(11) . . ?
O34 C76 N13 124.6(11) . . ?
N12 C76 K5 125.5(7) . . ?
N13 C76 K5 98.0(6) . . ?
N13 C76 N12 112.7(10) . . ?
O19 C56 N19 124.8(13) . . ?
O19 C56 N18 124.7(13) . . ?
N19 C56 N18 110.5(11) . . ?
O25 N15 K5 61.7(6) . . ?
O25 N15 O24 123.3(11) . . ?
O25 N15 C67 117.8(12) . . ?
O24 N15 K5 66.6(6) . . ?
O24 N15 C67 118.8(12) . . ?
C67 N15 K5 153.8(7) . . ?
C97 C98 H98 123.0 . . ?
C97 C98 C99 114.0(12) . . ?
C99 C98 H98 123.0 . . ?
O45 C132 N3 124.8(11) . . ?
O45 C132 N2 121.2(12) . . ?
N3 C132 N2 114.0(11) . . ?
K6 C152 H15A 77.1 . . ?
K6 C152 H15B 161.0 . . ?
O39 C152 K6 52.4(5) . . ?
O39 C152 H15A 109.5 . . ?
O39 C152 H15B 109.5 . . ?
O39 C152 C151 110.6(10) . . ?
H15A C152 H15B 108.1 . . ?
C151 C152 K6 84.8(7) . . ?
C151 C152 H15A 109.5 . . ?
C151 C152 H15B 109.5 . . ?
O40 C151 C152 107.4(9) . . ?
O40 C151 H15C 110.2 . . ?
O40 C151 H15D 110.2 . . ?
C152 C151 H15C 110.2 . . ?
C152 C151 H15D 110.2 . . ?
H15C C151 H15D 108.5 . . ?
O20 C63 N17 124.9(10) . . ?
O20 C63 N16 122.5(12) . . ?
N17 C63 N16 112.5(11) . . ?
N20 C49 N21 113.8(11) . . ?
O18 C49 N20 122.7(11) . . ?
O18 C49 N21 123.5(12) . . ?
C29 C30 C33 117.4(10) . . ?
C31 C30 C29 112.1(10) . . ?
C31 C30 C33 130.5(10) . . ?
C114 C113 H113 120.0 . . ?
C114 C113 C112 120.0 . . ?
C112 C113 H113 120.0 . . ?
C113 C114 H114 120.0 . . ?
C113 C114 C115 120.0 . . ?
C115 C114 H114 120.0 . . ?
C114 C115 N7 124.2(6) . . ?
C116 C115 N7 115.7(7) . . ?
C116 C115 C114 120.0 . . ?
C115 C116 H116 120.0 . . ?
C115 C116 C117 120.0 . . ?
C117 C116 H116 120.0 . . ?
C116 C117 H117 120.0 . . ?
C112 C117 C116 120.0 . . ?
C112 C117 H117 120.0 . . ?
C113 C112 C111 120.6(7) . . ?
C117 C112 C113 120.0 . . ?
C117 C112 C111 119.4(7) . . ?
N2 C133 C134 118.0(8) . . ?
N2 C133 C138 122.0(8) . . ?
C134 C133 C138 120.0 . . ?
C133 C134 H134 120.0 . . ?
C135 C134 C133 120.0 . . ?
C135 C134 H134 120.0 . . ?
C134 C135 H135 120.0 . . ?
C134 C135 C136 120.0 . . ?
C136 C135 H135 120.0 . . ?
C135 C136 N1 116.5(12) . . ?
C137 C136 C135 120.0 . . ?
C137 C136 N1 123.5(12) . . ?
C136 C137 H137 120.0 . . ?
C136 C137 C138 120.0 . . ?
C138 C137 H137 120.0 . . ?
C133 C138 H138 120.0 . . ?
C137 C138 C133 120.0 . . ?
C137 C138 H138 120.0 . . ?
C110 C109 C106 123.4(12) . . ?
C108 C109 C110 114.4(11) . . ?
C108 C109 C106 122.2(12) . . ?
F1 C34 F2 104.2(14) . . ?
F1 C34 C33 114.5(11) . . ?
F1 C34 C217 102.6(12) . . ?
F1 C34 C35 122.6(16) . . ?
F2 C34 C33 110.0(10) . . ?
F2 C34 C217 121.7(15) . . ?
F2 C34 C35 94.5(15) . . ?
C217 C34 C33 104.1(14) . . ?
C35 C34 C33 108.6(14) . . ?
C93 C97 S2 122.7(10) . . ?
C98 C97 S2 108.4(9) . . ?
C98 C97 C93 128.9(11) . . ?
C212 O5 K1 116.2(11) . . ?
C213 O5 K1 117.3(10) . . ?
C213 O5 C212 118.1(14) . . ?
O44 C125 N5 124.6(11) . . ?
O44 C125 N4 123.6(12) . . ?
N4 C125 N5 111.9(10) . . ?
C112 C111 S1 120.6(8) . . ?
C110 C111 S1 110.5(9) . . ?
C110 C111 C112 128.9(11) . . ?
C42 C41 H41 122.5 . . ?
C42 C41 C40 115.0(12) . . ?
C40 C41 H41 122.5 . . ?
C51 C50 N20 120.6(8) . . ?
C51 C50 C55 120.0 . . ?
C55 C50 N20 119.3(8) . . ?
C50 C51 H51 120.0 . . ?
C50 C51 C52 120.0 . . ?
C52 C51 H51 120.0 . . ?
C51 C52 H52 120.0 . . ?
C53 C52 C51 120.0 . . ?
C53 C52 H52 120.0 . . ?
C52 C53 H53 120.0 . . ?
C52 C53 C54 120.0 . . ?
C54 C53 H53 120.0 . . ?
C53 C54 H54 120.0 . . ?
C55 C54 C53 120.0 . . ?
C55 C54 H54 120.0 . . ?
C50 C55 N19 119.5(7) . . ?
C54 C55 N19 120.5(8) . . ?
C54 C55 C50 120.0 . . ?
C73 C74 H74 120.0 . . ?
C73 C74 C75 120.0 . . ?
C75 C74 H74 120.0 . . ?
N13 C73 C74 116.7(7) . . ?
N13 C73 C72 123.1(7) . . ?
C72 C73 C74 120.0 . . ?
C73 C72 H72 120.0 . . ?
C73 C72 C71 120.0 . . ?
C71 C72 H72 120.0 . . ?
C72 C71 H71 120.0 . . ?
C72 C71 C70 120.0 . . ?
C70 C71 H71 120.0 . . ?
C71 C70 N14 118.0(9) . . ?
C75 C70 N14 122.0(9) . . ?
C75 C70 C71 120.0 . . ?
C74 C75 H75 120.0 . . ?
C70 C75 C74 120.0 . . ?
C70 C75 H75 120.0 . . ?
O16 C196 H19B 110.2 . . ?
O16 C196 H19C 110.2 . . ?
O16 C196 C195 107.5(9) . . ?
H19B C196 H19C 108.5 . . ?
C195 C196 H19B 110.2 . . ?
C195 C196 H19C 110.2 . . ?
C98 C99 C102 120.4(13) . . ?
C100 C99 C98 112.3(12) . . ?
C100 C99 C102 127.2(11) . . ?
C30 C33 C34 123.7(12) . . ?
C37 C33 C30 127.5(11) . . ?
C37 C33 C34 108.4(12) . . ?
O21 C189 H18B 109.9 . . ?
O21 C189 H18C 109.9 . . ?
O21 C189 C188 108.9(10) . . ?
H18B C189 H18C 108.3 . . ?
C188 C189 H18B 109.9 . . ?
C188 C189 H18C 109.9 . . ?
O13 C202 H20A 110.0 . . ?
O13 C202 H20B 110.0 . . ?
O13 C202 C201 108.5(9) . . ?
H20A C202 H20B 108.4 . . ?
C201 C202 H20A 110.0 . . ?
C201 C202 H20B 110.0 . . ?
C99 C102 C103 123.6(12) . . ?
C106 C102 C99 129.1(11) . . ?
C106 C102 C103 107.0(12) . . ?
C124 C119 N6 118.6(7) . . ?
C124 C119 C120 120.0 . . ?
C120 C119 N6 121.3(7) . . ?
C119 C124 N5 119.3(7) . . ?
C123 C124 N5 120.7(7) . . ?
C123 C124 C119 120.0 . . ?
C124 C123 H123 120.0 . . ?
C124 C123 C122 120.0 . . ?
C122 C123 H123 120.0 . . ?
C123 C122 H122 120.0 . . ?
C121 C122 C123 120.0 . . ?
C121 C122 H122 120.0 . . ?
C122 C121 H121 120.0 . . ?
C122 C121 C120 120.0 . . ?
C120 C121 H121 120.0 . . ?
C119 C120 H120 120.0 . . ?
C121 C120 C119 120.0 . . ?
C121 C120 H120 120.0 . . ?
C2 C3 H3A 120.0 . . ?
C2 C3 C4 120.0 . . ?
C4 C3 H3A 120.0 . . ?
C3 C2 H2A 120.0 . . ?
C1 C2 C3 120.0 . . ?
C1 C2 H2A 120.0 . . ?
C2 C1 C6 120.0 . . ?
C2 C1 N28 120.3(10) . . ?
C6 C1 N28 119.7(10) . . ?
C1 C6 H6A 120.0 . . ?
C5 C6 C1 120.0 . . ?
C5 C6 H6A 120.0 . . ?
C6 C5 H5A 120.0 . . ?
C6 C5 C4 120.0 . . ?
C4 C5 H5A 120.0 . . ?
N27 C4 C3 115.5(7) . . ?
N27 C4 C5 124.5(7) . . ?
C5 C4 C3 120.0 . . ?
O39 C153 H15E 110.1 . . ?
O39 C153 H15F 110.1 . . ?
O39 C153 C154 108.1(10) . . ?
H15E C153 H15F 108.4 . . ?
C154 C153 H15E 110.1 . . ?
C154 C153 H15F 110.1 . . ?
O40 C162 H16B 109.7 . . ?
O40 C162 H16C 109.7 . . ?
O40 C162 C161 109.9(9) . . ?
H16B C162 H16C 108.2 . . ?
C161 C162 H16B 109.7 . . ?
C161 C162 H16C 109.7 . . ?
O15 C198 H19D 110.1 . . ?
O15 C198 H19E 110.1 . . ?
O15 C198 C197 107.8(10) . . ?
H19D C198 H19E 108.5 . . ?
C197 C198 H19D 110.1 . . ?
C197 C198 H19E 110.1 . . ?
O38 C154 C153 108.9(11) . . ?
O38 C154 H15G 109.9 . . ?
O38 C154 H15H 109.9 . . ?
C153 C154 H15G 109.9 . . ?
C153 C154 H15H 109.9 . . ?
H15G C154 H15H 108.3 . . ?
O17 C195 C196 107.5(10) . . ?
O17 C195 H19F 110.2 . . ?
O17 C195 H19G 110.2 . . ?
C196 C195 H19F 110.2 . . ?
C196 C195 H19G 110.2 . . ?
H19F C195 H19G 108.5 . . ?
O17 C194 H19H 109.9 . . ?
O17 C194 H19I 109.9 . . ?
O17 C194 C193 109.0(10) . . ?
H19H C194 H19I 108.3 . . ?
C193 C194 H19H 109.9 . . ?
C193 C194 H19I 109.9 . . ?
O21 C190 H19J 109.5 . . ?
O21 C190 H19K 109.5 . . ?
O21 C190 C185 110.5(11) . 2_675 ?
H19J C190 H19K 108.1 . . ?
C185 C190 H19J 109.5 2_675 . ?
C185 C190 H19K 109.5 2_675 . ?
O15 C199 H19L 109.9 . . ?
O15 C199 H19M 109.9 . . ?
O15 C199 C200 108.7(10) . . ?
H19L C199 H19M 108.3 . . ?
C200 C199 H19L 109.9 . . ?
C200 C199 H19M 109.9 . . ?
F7 C103 F8 103.5(12) . . ?
F7 C103 C102 113.4(11) . . ?
F7 C103 C104 115.9(13) . . ?
F8 C103 C102 109.9(11) . . ?
F8 C103 C104 106.8(12) . . ?
C104 C103 C102 107.0(12) . . ?
O22 C188 C189 111.8(10) . . ?
O22 C188 H18D 109.2 . . ?
O22 C188 H18E 109.2 . . ?
C189 C188 H18D 109.2 . . ?
C189 C188 H18E 109.2 . . ?
H18D C188 H18E 107.9 . . ?
O12 C204 H20C 109.7 . . ?
O12 C204 H20D 109.7 . . ?
O12 C204 C203 110.0(10) . . ?
H20C C204 H20D 108.2 . . ?
C203 C204 H20C 109.7 . . ?
C203 C204 H20D 109.7 . . ?
C41 C40 C37 124.3(12) . . ?
C39 C40 C41 111.6(12) . . ?
C39 C40 C37 124.1(12) . . ?
K2 C197 H19N 77.0 . . ?
K2 C197 H19O 160.6 . . ?
O16 C197 K2 51.4(5) . . ?
O16 C197 C198 107.6(10) . . ?
O16 C197 H19N 110.2 . . ?
O16 C197 H19O 110.2 . . ?
C198 C197 K2 84.1(7) . . ?
C198 C197 H19N 110.2 . . ?
C198 C197 H19O 110.2 . . ?
H19N C197 H19O 108.5 . . ?
O14 C201 C202 108.1(10) . . ?
O14 C201 H20E 110.1 . . ?
O14 C201 H20F 110.1 . . ?
C202 C201 H20E 110.1 . . ?
C202 C201 H20F 110.1 . . ?
H20E C201 H20F 108.4 . . ?
C109 C110 H110 123.7 . . ?
C111 C110 C109 112.5(12) . . ?
C111 C110 H110 123.7 . . ?
C109 C106 C105 120.1(13) . . ?
C102 C106 C109 127.5(12) . . ?
C102 C106 C105 112.4(12) . . ?
O14 C200 C199 108.6(10) . . ?
O14 C200 H20G 110.0 . . ?
O14 C200 H20H 110.0 . . ?
C199 C200 H20G 110.0 . . ?
C199 C200 H20H 110.0 . . ?
H20G C200 H20H 108.3 . . ?
F11 C105 F12 105.6(12) . . ?
F11 C105 C106 116.4(13) . . ?
F11 C105 C104 110.6(14) . . ?
F12 C105 C106 111.3(13) . . ?
F12 C105 C104 106.6(13) . . ?
C106 C105 C104 106.0(12) . . ?
O1 N28 C1 118.9(14) . . ?
O2 N28 O1 120.0(16) . . ?
O2 N28 C1 121.0(16) . . ?
O42 C158 H15I 110.0 . . ?
O42 C158 H15J 110.0 . . ?
O42 C158 C157 108.5(12) . . ?
H15I C158 H15J 108.4 . . ?
C157 C158 H15I 110.0 . . ?
C157 C158 H15J 110.0 . . ?
O12 C193 C194 107.8(10) . . ?
O12 C193 H19P 110.1 . . ?
O12 C193 H19Q 110.1 . . ?
C194 C193 H19P 110.1 . . ?
C194 C193 H19Q 110.1 . . ?
H19P C193 H19Q 108.5 . . ?
C131 C126 N4 119.0(7) . . ?
C131 C126 C127 120.0 . . ?
C127 C126 N4 121.0(7) . . ?
C126 C131 N3 120.2(7) . . ?
C130 C131 N3 119.7(7) . . ?
C130 C131 C126 120.0 . . ?
C131 C130 H130 120.0 . . ?
C129 C130 C131 120.0 . . ?
C129 C130 H130 120.0 . . ?
C130 C129 H129 120.0 . . ?
C130 C129 C128 120.0 . . ?
C128 C129 H129 120.0 . . ?
C129 C128 H128 120.0 . . ?
C129 C128 C127 120.0 . . ?
C127 C128 H128 120.0 . . ?
C126 C127 H127 120.0 . . ?
C128 C127 C126 120.0 . . ?
C128 C127 H127 120.0 . . ?
O22 C187 H18F 109.7 . . ?
O22 C187 H18G 109.7 . . ?
O22 C187 C186 109.6(10) . . ?
H18F C187 H18G 108.2 . . ?
C186 C187 H18F 109.7 . . ?
C186 C187 H18G 109.7 . . ?
O41 C161 C162 112.0(11) . . ?
O41 C161 H16D 109.2 . . ?
O41 C161 H16E 109.2 . . ?
C162 C161 H16D 109.2 . . ?
C162 C161 H16E 109.2 . . ?
H16D C161 H16E 107.9 . . ?
O37 C157 C158 109.9(11) . . ?
O37 C157 H15K 109.7 . . ?
O37 C157 H15L 109.7 . . ?
C158 C157 H15K 109.7 . . ?
C158 C157 H15L 109.7 . . ?
H15K C157 H15L 108.2 . . ?
C109 C108 S1 109.9(10) . . ?
C109 C108 C107 131.9(12) . . ?
C107 C108 S1 118.1(11) . . ?
O38 C155 H15M 109.7 . . ?
O38 C155 H15N 109.7 . . ?
O38 C155 C156 109.9(11) . . ?
H15M C155 H15N 108.2 . . ?
C156 C155 H15M 109.7 . . ?
C156 C155 H15N 109.7 . . ?
O30 C174 H17B 109.6 . . ?
O30 C174 H17C 109.6 . . ?
O30 C174 C173 110.1(12) . . ?
H17B C174 H17C 108.1 . . ?
C173 C174 H17B 109.6 . . ?
C173 C174 H17C 109.6 . . ?
O42 C159 H15O 109.4 . . ?
O42 C159 H15P 109.4 . . ?
O42 C159 C160 111.4(12) . . ?
H15O C159 H15P 108.0 . . ?
C160 C159 H15O 109.4 . . ?
C160 C159 H15P 109.4 . . ?
O23 C185 C190 109.2(10) . 2_675 ?
O23 C185 H18H 109.8 . . ?
O23 C185 H18I 109.8 . . ?
C190 C185 H18H 109.8 2_675 . ?
C190 C185 H18I 109.8 2_675 . ?
H18H C185 H18I 108.3 . . ?
C33 C37 C40 128.4(12) . . ?
C33 C37 C36 114.1(13) . . ?
C40 C37 C36 117.4(13) . . ?
O23 C186 C187 109.5(9) . . ?
O23 C186 H18J 109.8 . . ?
O23 C186 H18K 109.8 . . ?
C187 C186 H18J 109.8 . . ?
C187 C186 H18K 109.8 . . ?
H18J C186 H18K 108.2 . . ?
C99 C100 S2 110.9(9) . . ?
C99 C100 C101 128.8(13) . . ?
C101 C100 S2 120.3(11) . . ?
F5 C36 C37 114.1(11) . . ?
F5 C36 C217 119.6(16) . . ?
F5 C36 C35 94.2(17) . . ?
F6 C36 F5 105.1(13) . . ?
F6 C36 C37 117.4(15) . . ?
F6 C36 C217 101.4(12) . . ?
F6 C36 C35 119.9(15) . . ?
C37 C36 C217 99.1(13) . . ?
C37 C36 C35 104.1(14) . . ?
O13 C203 C204 109.2(10) . . ?
O13 C203 H20I 109.8 . . ?
O13 C203 H20J 109.8 . . ?
C204 C203 H20I 109.8 . . ?
C204 C203 H20J 109.8 . . ?
H20I C203 H20J 108.3 . . ?
C147 O52 K7 107.0(13) . . ?
C146 O52 K7 111.2(13) . . ?
C146 O52 C147 122.8(16) . . ?
C143 O50 K7 113.1(13) . . ?
C143 O50 C142 109.0(15) . . ?
C142 O50 K7 112.2(11) . . ?
O41 C160 C159 107.9(11) . . ?
O41 C160 H16F 110.1 . . ?
O41 C160 H16G 110.1 . . ?
C159 C160 H16F 110.1 . . ?
C159 C160 H16G 110.1 . . ?
H16F C160 H16G 108.4 . . ?
C40 C39 S3 110.8(9) . . ?
C40 C39 C38 131.1(12) . . ?
C38 C39 S3 118.0(11) . . ?
O7 C216 H21A 110.1 . . ?
O7 C216 H21B 110.1 . . ?
O7 C216 C215 107.8(13) . . ?
H21A C216 H21B 108.5 . . ?
C215 C216 H21A 110.1 . . ?
C215 C216 H21B 110.1 . . ?
C30 C31 S4 111.5(8) . . ?
C30 C31 C32 127.9(11) . . ?
C32 C31 S4 120.1(10) . . ?
F10 C104 F9 104.5(14) . . ?
F10 C104 C103 118.2(13) . . ?
F10 C104 C105 118.7(14) . . ?
F9 C104 C103 104.1(13) . . ?
F9 C104 C105 106.7(13) . . ?
C103 C104 C105 103.3(13) . . ?
C208 O9 K1 113.6(11) . . ?
C208 O9 C209 118.5(13) . . ?
C208 O9 C163 105.1(16) . . ?
C209 O9 K1 113.0(11) . . ?
C163 O9 K1 103.2(12) . . ?
O30 C175 H17D 109.7 . . ?
O30 C175 H17E 109.7 . . ?
O30 C175 C176 109.8(12) . . ?
H17D C175 H17E 108.2 . . ?
C176 C175 H17D 109.7 . . ?
C176 C175 H17E 109.7 . . ?
O31 C184 H18L 109.8 . . ?
O31 C184 H18M 109.8 . . ?
O31 C184 C183 109.3(13) . . ?
H18L C184 H18M 108.3 . . ?
C183 C184 H18L 109.8 . . ?
C183 C184 H18M 109.8 . . ?
C31 C32 H32A 109.5 . . ?
C31 C32 H32B 109.5 . . ?
C31 C32 H32C 109.5 . . ?
H32A C32 H32B 109.5 . . ?
H32A C32 H32C 109.5 . . ?
H32B C32 H32C 109.5 . . ?
O6 C214 H21C 109.5 . . ?
O6 C214 H21D 109.5 . . ?
O6 C214 C213 110.6(15) . . ?
H21C C214 H21D 108.1 . . ?
C213 C214 H21C 109.5 . . ?
C213 C214 H21D 109.5 . . ?
O26 C183 C184 109.8(13) . . ?
O26 C183 H18N 109.7 . . ?
O26 C183 H18O 109.7 . . ?
C184 C183 H18N 109.7 . . ?
C184 C183 H18O 109.7 . . ?
H18N C183 H18O 108.2 . . ?
O31 C173 C174 111.4(12) . . ?
O31 C173 H17F 109.3 . . ?
O31 C173 H17G 109.3 . . ?
C174 C173 H17F 109.3 . . ?
C174 C173 H17G 109.3 . . ?
H17F C173 H17G 108.0 . . ?
O37 C156 C155 107.8(11) . . ?
O37 C156 H15Q 110.1 . . ?
O37 C156 H15R 110.1 . . ?
C155 C156 H15Q 110.1 . . ?
C155 C156 H15R 110.1 . . ?
H15Q C156 H15R 108.5 . . ?
O47 N1 C136 120.8(18) . . ?
O47 N1 O46 125.6(18) . . ?
O46 N1 C136 113.6(18) . . ?
K5 C176 H17H 159.7 . . ?
K5 C176 H17I 83.5 . . ?
O29 C176 K5 49.6(6) . . ?
O29 C176 C175 107.8(12) . . ?
O29 C176 H17H 110.1 . . ?
O29 C176 H17I 110.1 . . ?
C175 C176 K5 79.4(8) . . ?
C175 C176 H17H 110.1 . . ?
C175 C176 H17I 110.1 . . ?
H17H C176 H17I 108.5 . . ?
C39 C38 H38A 109.5 . . ?
C39 C38 H38B 109.5 . . ?
C39 C38 H38C 109.5 . . ?
H38A C38 H38B 109.5 . . ?
H38A C38 H38C 109.5 . . ?
H38B C38 H38C 109.5 . . ?
O6 C215 C216 105.8(13) . . ?
O6 C215 H21E 110.6 . . ?
O6 C215 H21F 110.6 . . ?
C216 C215 H21E 110.6 . . ?
C216 C215 H21F 110.6 . . ?
H21E C215 H21F 108.7 . . ?
C210 O4 K1 114.4(11) . . ?
C211 O4 K1 111.3(11) . . ?
C211 O4 C210 114.4(13) . . ?
C164 O4 K1 120.0(14) . . ?
C164 O4 C211 124.2(15) . . ?
K5 C177 H17J 86.2 . . ?
K5 C177 H17K 157.7 . . ?
O29 C177 K5 48.7(6) . . ?
O29 C177 H17J 109.4 . . ?
O29 C177 H17K 109.4 . . ?
O29 C177 C178 111.4(14) . . ?
H17J C177 H17K 108.0 . . ?
C178 C177 K5 80.6(9) . . ?
C178 C177 H17J 109.4 . . ?
C178 C177 H17K 109.4 . . ?
O27 C180 H18P 109.9 . . ?
O27 C180 H18Q 109.9 . . ?
O27 C180 C179 109.1(14) . . ?
H18P C180 H18Q 108.3 . . ?
C179 C180 H18P 109.9 . . ?
C179 C180 H18Q 109.9 . . ?
O28 C179 C180 108.0(16) . . ?
O28 C179 H17L 110.1 . . ?
O28 C179 H17M 110.1 . . ?
C180 C179 H17L 110.1 . . ?
C180 C179 H17M 110.1 . . ?
H17L C179 H17M 108.4 . . ?
O28 C178 C177 107.0(14) . . ?
O28 C178 H17N 110.3 . . ?
O28 C178 H17O 110.3 . . ?
C177 C178 H17N 110.3 . . ?
C177 C178 H17O 110.3 . . ?
H17N C178 H17O 108.6 . . ?
N28 O2 K8 159.0(14) . 1_453 ?
O26 C182 H18R 109.5 . . ?
O26 C182 H18S 109.5 . . ?
O26 C182 C181 110.7(13) . . ?
H18R C182 H18S 108.1 . . ?
C181 C182 H18R 109.5 . . ?
C181 C182 H18S 109.5 . . ?
C145 O51 K7 117.5(12) . . ?
C145 O51 C144 112.9(15) . . ?
C144 O51 K7 114.1(13) . . ?
O8 C206 H20K 109.8 . . ?
O8 C206 H20L 109.8 . . ?
O8 C206 C205 109.2(14) . . ?
H20K C206 H20L 108.3 . . ?
C205 C206 H20K 109.8 . . ?
C205 C206 H20L 109.8 . . ?
C108 C107 H10B 109.5 . . ?
C108 C107 H10C 109.5 . . ?
C108 C107 H10D 109.5 . . ?
H10B C107 H10C 109.5 . . ?
H10B C107 H10D 109.5 . . ?
H10C C107 H10D 109.5 . . ?
C100 C101 H10E 109.5 . . ?
C100 C101 H10F 109.5 . . ?
C100 C101 H10G 109.5 . . ?
H10E C101 H10F 109.5 . . ?
H10E C101 H10G 109.5 . . ?
H10F C101 H10G 109.5 . . ?
O8 C207 H20M 109.9 . . ?
O8 C207 H20N 109.9 . . ?
O8 C207 C208 108.9(15) . . ?
H20M C207 H20N 108.3 . . ?
C208 C207 H20M 109.9 . . ?
C208 C207 H20N 109.9 . . ?
O9 C208 C207 110.5(15) . . ?
O9 C208 H20O 109.5 . . ?
O9 C208 H20P 109.5 . . ?
C207 C208 H20O 109.5 . . ?
C207 C208 H20P 109.5 . . ?
H20O C208 H20P 108.1 . . ?
C148 O53 K7 118.7(14) . . ?
C149 O53 K7 114.3(16) . . ?
C149 O53 C148 113.4(16) . . ?
O5 C212 H21G 108.7 . . ?
O5 C212 H21H 108.7 . . ?
O5 C212 C211 114.2(16) . . ?
H21G C212 H21H 107.6 . . ?
C211 C212 H21G 108.7 . . ?
C211 C212 H21H 108.7 . . ?
C171 O62 C170 107(2) . . ?
C141 O49 K7 114.3(11) . . ?
C141 O49 C140 113.2(15) . . ?
C140 O49 K7 113.5(11) . . ?
O27 C181 C182 106.9(12) . . ?
O27 C181 H18T 110.3 . . ?
O27 C181 H18U 110.3 . . ?
C182 C181 H18T 110.3 . . ?
C182 C181 H18U 110.3 . . ?
H18T C181 H18U 108.6 . . ?
C139 O48 K7 111.0(12) . . ?
C150 O48 K7 113.5(16) . . ?
C150 O48 C139 108.1(15) . . ?
F03S C217 C34 107.9(19) . . ?
F03S C217 C36 105.7(18) . . ?
C34 C217 C36 103.5(14) . . ?
F07R C217 F03S 113.2(18) . . ?
F07R C217 C34 113.5(19) . . ?
F07R C217 C36 112.3(18) . . ?
O5 C213 C214 114.8(16) . . ?
O5 C213 H21I 108.6 . . ?
O5 C213 H21J 108.6 . . ?
C214 C213 H21I 108.6 . . ?
C214 C213 H21J 108.6 . . ?
H21I C213 H21J 107.5 . . ?
O51 C145 H14A 111.1 . . ?
O51 C145 H14B 111.1 . . ?
H14A C145 H14B 109.1 . . ?
C146 C145 O51 103(2) . . ?
C146 C145 H14A 111.1 . . ?
C146 C145 H14B 111.1 . . ?
O7 C205 C206 113.4(16) . . ?
O7 C205 H20Q 108.9 . . ?
O7 C205 H20R 108.9 . . ?
C206 C205 H20Q 108.9 . . ?
C206 C205 H20R 108.9 . . ?
H20Q C205 H20R 107.7 . . ?
O52 C147 H14C 108.1 . . ?
O52 C147 H14D 108.1 . . ?
O52 C147 C148 117.0(19) . . ?
H14C C147 H14D 107.3 . . ?
C148 C147 H14C 108.1 . . ?
C148 C147 H14D 108.1 . . ?
H19R C191 H19S 109.5 . . ?
H19R C191 H19T 109.5 . . ?
H19S C191 H19T 109.5 . . ?
C192 C191 H19R 109.5 . . ?
C192 C191 H19S 109.5 . . ?
C192 C191 H19T 109.5 . . ?
O50 C143 H14E 110.2 . . ?
O50 C143 H14F 110.2 . . ?
O50 C143 C144 107.7(19) . . ?
H14E C143 H14F 108.5 . . ?
C144 C143 H14E 110.2 . . ?
C144 C143 H14F 110.2 . . ?
O62 C170 H17P 114.1 . . ?
O62 C170 H17Q 114.1 . . ?
O62 C170 C169 87(2) . . ?
H17P C170 H17Q 111.3 . . ?
C169 C170 H17P 114.1 . . ?
C169 C170 H17Q 114.1 . . ?
O52 C146 C145 121(2) . . ?
O52 C146 H14G 107.1 . . ?
O52 C146 H14H 107.1 . . ?
C145 C146 H14G 107.1 . . ?
C145 C146 H14H 107.1 . . ?
H14G C146 H14H 106.8 . . ?
N29 C192 C191 172.2(18) . . ?
C170 C169 H16H 108.3 . . ?
C170 C169 H16I 113.1 . . ?
C170 C169 H16J 106.9 . . ?
H16H C169 H16I 109.5 . . ?
H16H C169 H16J 109.5 . . ?
H16I C169 H16J 109.5 . . ?
O4 C210 C209 106.5(16) . . ?
O51 C144 C143 111.0(19) . . ?
O51 C144 H14I 109.4 . . ?
O51 C144 H14J 109.4 . . ?
C143 C144 H14I 109.4 . . ?
C143 C144 H14J 109.4 . . ?
H14I C144 H14J 108.0 . . ?
H17R C172 H17S 109.4 . . ?
H17R C172 H17T 109.5 . . ?
H17S C172 H17T 109.5 . . ?
C171 C172 H17R 105.6 . . ?
C171 C172 H17S 117.4 . . ?
C171 C172 H17T 105.1 . . ?
O62 C171 H17U 111.7 . . ?
O62 C171 H17V 111.7 . . ?
C172 C171 O62 100(3) . . ?
C172 C171 H17U 111.7 . . ?
C172 C171 H17V 111.7 . . ?
H17U C171 H17V 109.5 . . ?
O48 C139 H13A 111.2 . . ?
O48 C139 H13B 111.2 . . ?
O48 C139 C140 102.6(18) . . ?
H13A C139 H13B 109.2 . . ?
C140 C139 H13A 111.2 . . ?
C140 C139 H13B 111.2 . . ?
O48 C150 H15S 110.4 . . ?
O48 C150 H15T 110.4 . . ?
O48 C150 C149 106(2) . . ?
H15S C150 H15T 108.6 . . ?
C149 C150 H15S 110.4 . . ?
C149 C150 H15T 110.4 . . ?
O49 C141 H14K 109.8 . . ?
O49 C141 H14L 109.8 . . ?
O49 C141 C142 109.5(16) . . ?
H14K C141 H14L 108.2 . . ?
C142 C141 H14K 109.8 . . ?
C142 C141 H14L 109.8 . . ?
O53 C148 H14M 111.2 . . ?
O53 C148 H14N 111.2 . . ?
C147 C148 O53 103(2) . . ?
C147 C148 H14M 111.2 . . ?
C147 C148 H14N 111.2 . . ?
H14M C148 H14N 109.2 . . ?
O50 C142 C141 104.4(16) . . ?
O50 C142 H14O 110.9 . . ?
O50 C142 H14P 110.9 . . ?
C141 C142 H14O 110.9 . . ?
C141 C142 H14P 110.9 . . ?
H14O C142 H14P 108.9 . . ?
O9 C209 C210 112.1(16) . . ?
O49 C140 C139 106.7(16) . . ?
O49 C140 H14Q 110.4 . . ?
O49 C140 H14R 110.4 . . ?
C139 C140 H14Q 110.4 . . ?
C139 C140 H14R 110.4 . . ?
H14Q C140 H14R 108.6 . . ?
K1 C211 H21K 154.4 . . ?
K1 C211 H21L 90.2 . . ?
O4 C211 K1 46.5(8) . . ?
O4 C211 C212 113.2(16) . . ?
O4 C211 H21K 108.9 . . ?
O4 C211 H21L 108.9 . . ?
C212 C211 K1 81.0(11) . . ?
C212 C211 H21K 108.9 . . ?
C212 C211 H21L 108.9 . . ?
H21K C211 H21L 107.8 . . ?
O53 C149 C150 113(2) . . ?
O53 C149 H14S 108.9 . . ?
O53 C149 H14T 108.9 . . ?
C150 C149 H14S 108.9 . . ?
C150 C149 H14T 108.9 . . ?
H14S C149 H14T 107.7 . . ?
C34 C35 C36 102.9(16) . . ?
F3 C35 C34 118(3) . . ?
F3 C35 C36 114(3) . . ?
F3 C35 F4 109(2) . . ?
F4 C35 C34 101.8(19) . . ?
F4 C35 C36 110(2) . . ?
O2 K8 O66 87.1(7) 1_657 . ?
O2 K8 O67 76.1(7) 1_657 . ?
O2 K8 O68 102.2(7) 1_657 . ?
O2 K8 O70 94.9(7) 1_657 . ?
O2 K8 O69 94.3(8) 1_657 . ?
O2 K8 O72 67.0(7) 1_657 . ?
O66 K8 O67 61.3(7) . . ?
O66 K8 O68 57.0(8) . . ?
O66 K8 O70 177.5(8) . . ?
O66 K8 O69 118.8(7) . . ?
O66 K8 O72 116.3(7) . . ?
O68 K8 O67 118.3(7) . . ?
O68 K8 O69 63.1(7) . . ?
O68 K8 O72 168.4(9) . . ?
O70 K8 O67 117.7(7) . . ?
O70 K8 O68 123.8(8) . . ?
O70 K8 O69 62.6(7) . . ?
O70 K8 O72 63.3(8) . . ?
O69 K8 O67 170.5(9) . . ?
O69 K8 O72 120.2(8) . . ?
O72 K8 O67 56.5(7) . . ?
C219 O66 K8 113.4(13) . . ?
C219 O66 C221 116.2(17) . . ?
C221 O66 K8 111.8(12) . . ?
C220 O67 K8 112.3(12) . . ?
C223 O67 K8 113.8(13) . . ?
C223 O67 C220 110.2(18) . . ?
C218 O68 K8 109.3(13) . . ?
C218 O68 C226 105.4(19) . . ?
C226 O68 K8 110.8(13) . . ?
C225 O70 K8 111.8(12) . . ?
C229 O70 K8 113.5(13) . . ?
C229 O70 C225 106(2) . . ?
O68 C218 H21M 112.8 . . ?
O68 C218 H21N 112.8 . . ?
O68 C218 C219 94.7(19) . . ?
H21M C218 H21N 110.2 . . ?
C219 C218 H21M 112.8 . . ?
C219 C218 H21N 112.8 . . ?
O66 C219 C218 97(2) . . ?
O66 C219 H21O 112.3 . . ?
O66 C219 H21P 112.3 . . ?
C218 C219 H21O 112.3 . . ?
C218 C219 H21P 112.3 . . ?
H21O C219 H21P 109.9 . . ?
C222 O69 K8 113.6(13) . . ?
C222 O69 C228 120(2) . . ?
C228 O69 K8 114.0(12) . . ?
H22A C224 H22B 109.5 . . ?
C223 C224 H22A 111.8 . . ?
C223 C224 H22B 111.8 . . ?
O72 C224 H22A 111.8 . . ?
O72 C224 H22B 111.8 . . ?
O72 C224 C223 100.1(19) . . ?
O67 C220 H22C 110.1 . . ?
O67 C220 H22D 110.1 . . ?
O67 C220 C221 107.8(19) . . ?
H22C C220 H22D 108.5 . . ?
C221 C220 H22C 110.1 . . ?
C221 C220 H22D 110.1 . . ?
O67 C223 C224 98.9(19) . . ?
O67 C223 H22E 112.0 . . ?
O67 C223 H22F 112.0 . . ?
C224 C223 H22E 112.0 . . ?
C224 C223 H22F 112.0 . . ?
H22E C223 H22F 109.7 . . ?
O66 C221 C220 108(2) . . ?
O66 C221 H22G 110.2 . . ?
O66 C221 H22H 110.2 . . ?
C220 C221 H22G 110.2 . . ?
C220 C221 H22H 110.2 . . ?
H22G C221 H22H 108.5 . . ?
O69 C222 H22I 108.9 . . ?
O69 C222 H22J 108.9 . . ?
O69 C222 C229 113.2(19) . . ?
H22I C222 H22J 107.8 . . ?
C229 C222 H22I 108.9 . . ?
C229 C222 H22J 108.9 . . ?
C224 O72 K8 113.8(14) . . ?
C224 O72 C227 110.6(19) . . ?
C227 O72 K8 111.7(13) . . ?
O70 C225 H22K 109.5 . . ?
O70 C225 H22L 109.5 . . ?
O70 C225 C227 111(2) . . ?
H22K C225 H22L 108.1 . . ?
C227 C225 H22K 109.5 . . ?
C227 C225 H22L 109.5 . . ?
O68 C226 H22M 109.6 . . ?
O68 C226 H22N 109.6 . . ?
O68 C226 C228 110(2) . . ?
H22M C226 H22N 108.1 . . ?
C228 C226 H22M 109.6 . . ?
C228 C226 H22N 109.6 . . ?
O72 C227 C225 112(2) . . ?
O72 C227 H22O 109.1 . . ?
O72 C227 H22P 109.1 . . ?
C225 C227 H22O 109.1 . . ?
C225 C227 H22P 109.1 . . ?
H22O C227 H22P 107.8 . . ?
O69 C228 C226 113.1(19) . . ?
O69 C228 H22Q 109.0 . . ?
O69 C228 H22R 109.0 . . ?
C226 C228 H22Q 109.0 . . ?
C226 C228 H22R 109.0 . . ?
H22Q C228 H22R 107.8 . . ?
O70 C229 C222 112(2) . . ?
O70 C229 H22S 109.2 . . ?
O70 C229 H22T 109.2 . . ?
C222 C229 H22S 109.2 . . ?
C222 C229 H22T 109.2 . . ?
H22S C229 H22T 107.9 . . ?
O64A K4 O65A 59.2(4) . . ?
O64A K4 O63A 60.4(4) . . ?
O63A K4 O65A 114.1(5) . . ?
C230 O64A K4 116.3(10) . . ?
C230 O64A C1B 112.3(12) . . ?
C1B O64A K4 119.7(10) . . ?
C1A O65A K4 111.4(10) . . ?
C1A O65A C1C 108.8(12) . . ?
C1C O65A K4 110.7(10) . . ?
O64A C230 H23B 109.9 . . ?
O64A C230 H23C 109.9 . . ?
O64A C230 C1D 108.7(14) . . ?
H23B C230 H23C 108.3 . . ?
C1D C230 H23B 109.9 . . ?
C1D C230 H23C 109.9 . . ?
O65A C1A H1AA 109.6 . . ?
O65A C1A H1AB 109.6 . . ?
O65A C1A C1E 110.2(15) . 2_565 ?
H1AA C1A H1AB 108.1 . . ?
C1E C1A H1AA 109.6 2_565 . ?
C1E C1A H1AB 109.6 2_565 . ?
O64A C1B H1BA 110.0 . . ?
O64A C1B H1BB 110.0 . . ?
O64A C1B C1C 108.3(14) . . ?
H1BA C1B H1BB 108.4 . . ?
C1C C1B H1BA 110.0 . . ?
C1C C1B H1BB 110.0 . . ?
O65A C1C C1B 101.2(16) . . ?
O65A C1C H1CA 111.5 . . ?
O65A C1C H1CB 111.5 . . ?
C1B C1C H1CA 111.5 . . ?
C1B C1C H1CB 111.5 . . ?
H1CA C1C H1CB 109.3 . . ?
C230 C1D H1DA 111.3 . . ?
C230 C1D H1DB 111.3 . . ?
H1DA C1D H1DB 109.2 . . ?
O63A C1D C230 102.4(15) . . ?
O63A C1D H1DA 111.3 . . ?
O63A C1D H1DB 111.3 . . ?
C1D O63A K4 110.5(9) . . ?
C1D O63A C1E 107.6(11) . . ?
C1E O63A K4 110.5(9) . . ?
C1A C1E H1EA 110.5 2_565 . ?
C1A C1E H1EB 110.5 2_565 . ?
O63A C1E C1A 106.3(14) . 2_565 ?
O63A C1E H1EA 110.5 . . ?
O63A C1E H1EB 110.5 . . ?
H1EA C1E H1EB 108.7 . . ?
O4 C164 C163 108(2) . . ?
O9 C163 C164 124(2) . . ?

loop_
_geom_bond_atom_site_label_1
_geom_bond_atom_site_label_2
_geom_bond_distance
_geom_bond_site_symmetry_2
_geom_bond_publ_flag
K2 O11 2.628(8) . ?
K2 O14 2.982(7) . ?
K2 O12 2.780(8) . ?
K2 O13 2.801(8) . ?
K2 O16 2.860(8) . ?
K2 O17 2.814(8) . ?
K2 O15 2.770(8) . ?
K2 C21 3.372(13) . ?
K2 C197 3.519(13) . ?
K6 O36 2.644(8) . ?
K6 O40 2.790(7) . ?
K6 O39 2.877(8) . ?
K6 O38 2.706(8) . ?
K6 O41 2.829(8) . ?
K6 O42 2.772(9) . ?
K6 O37 2.884(8) . ?
K6 C27 3.368(12) 2_565 ?
K6 C26 3.526(12) 2_565 ?
K6 C152 3.512(12) . ?
K3 O20 2.958(8) . ?
K3 O20 2.958(8) 2_675 ?
K3 O21 2.796(7) 2_675 ?
K3 O21 2.796(7) . ?
K3 O23 2.772(7) 2_675 ?
K3 O23 2.772(7) . ?
K3 O22 2.787(7) 2_675 ?
K3 O22 2.787(7) . ?
K1 O10 2.695(8) . ?
K1 O8 2.807(11) . ?
K1 O6 2.867(10) . ?
K1 O7 2.824(11) . ?
K1 C12 3.423(8) . ?
K1 O5 2.748(12) . ?
K1 O9 2.852(13) . ?
K1 O4 2.723(13) . ?
K1 C211 3.50(2) . ?
P1 O56 1.539(7) . ?
P1 O57 1.542(6) . ?
P1 O54 1.533(7) . ?
P1 O55 1.530(7) . ?
K5 O34 2.826(8) . ?
K5 O31 2.856(9) . ?
K5 O30 2.780(9) . ?
K5 O25 2.943(9) . ?
K5 O29 2.815(9) . ?
K5 O26 2.816(10) . ?
K5 O24 3.047(10) . ?
K5 O27 2.815(9) . ?
K5 O28 2.730(10) . ?
K5 C76 3.476(12) . ?
K5 N15 3.319(11) . ?
K5 C176 3.523(15) . ?
P2 O58 1.533(7) . ?
P2 O61 1.533(7) . ?
P2 O59 1.542(7) . ?
P2 O60 1.531(7) . ?
S4 C28 1.718(11) . ?
S4 C31 1.691(12) . ?
S3 C42 1.735(11) . ?
S3 C39 1.719(13) . ?
S1 C111 1.733(12) . ?
S1 C108 1.726(12) . ?
S2 C97 1.713(12) . ?
S2 C100 1.695(14) . ?
K7 O45 2.932(11) . ?
K7 O52 2.818(14) . ?
K7 O50 2.775(19) . ?
K7 O51 2.807(17) . ?
K7 O53 2.770(19) . ?
K7 O49 2.801(15) . ?
K7 O48 2.794(15) . ?
O11 C21 1.215(13) . ?
O36 C89 1.202(13) . ?
O40 C151 1.424(12) . ?
O40 C162 1.407(12) . ?
O39 C152 1.412(14) . ?
O39 C153 1.411(13) . ?
O14 C201 1.424(13) . ?
O14 C200 1.410(13) . ?
O12 C204 1.428(13) . ?
O12 C193 1.436(14) . ?
O10 C14 1.220(12) . ?
O13 C202 1.430(12) . ?
O13 C203 1.413(14) . ?
O43 C118 1.213(13) . ?
O16 C196 1.433(13) . ?
O16 C197 1.409(13) . ?
O20 C63 1.223(12) . ?
O21 C189 1.405(13) . ?
O21 C190 1.387(14) . ?
O38 C154 1.407(14) . ?
O38 C155 1.417(13) . ?
O17 C195 1.425(13) . ?
O17 C194 1.428(12) . ?
N23 H23 0.8800 . ?
N23 C20 1.412(10) . ?
N23 C21 1.379(14) . ?
O23 C185 1.414(14) . ?
O23 C186 1.409(12) . ?
O15 C198 1.424(13) . ?
O15 C199 1.427(12) . ?
O41 C161 1.431(14) . ?
O41 C160 1.433(14) . ?
O22 C188 1.409(13) . ?
O22 C187 1.438(13) . ?
N24 H24 0.8800 . ?
N24 C15 1.409(9) . ?
N24 C14 1.390(13) . ?
N9 H9 0.8800 . ?
N9 C89 1.388(12) . ?
N9 C88 1.435(9) . ?
N7 H7 0.8800 . ?
N7 C118 1.367(13) . ?
N7 C115 1.406(10) . ?
F11 C105 1.322(16) . ?
O19 C56 1.217(13) . ?
O42 C158 1.380(15) . ?
O42 C159 1.400(15) . ?
N8 H8 0.8800 . ?
N8 C89 1.362(13) . ?
N8 C90 1.409(10) . ?
O37 C157 1.438(15) . ?
O37 C156 1.426(15) . ?
O45 C132 1.212(13) . ?
O3 C7 1.235(13) . ?
O34 C76 1.223(12) . ?
O31 C184 1.433(15) . ?
O31 C173 1.420(16) . ?
N25 H25 0.8800 . ?
N25 C14 1.360(13) . ?
N25 C13 1.412(9) . ?
N26 H26 0.8800 . ?
N26 C7 1.361(14) . ?
N26 C8 1.420(10) . ?
O35 C83 1.226(14) . ?
N19 H19 0.8800 . ?
N19 C56 1.361(14) . ?
N19 C55 1.437(12) . ?
N11 H11 0.8800 . ?
N11 C82 1.395(11) . ?
N11 C83 1.360(15) . ?
N12 H12 0.8800 . ?
N12 C77 1.407(10) . ?
N12 C76 1.380(13) . ?
N3 H3 0.8800 . ?
N3 C132 1.325(14) . ?
N3 C131 1.430(10) . ?
F5 C36 1.336(15) . ?
N17 H17 0.8800 . ?
N17 C62 1.403(10) . ?
N17 C63 1.359(14) . ?
N13 H13 0.8800 . ?
N13 C76 1.374(13) . ?
N13 C73 1.373(10) . ?
N2 H2 0.8800 . ?
N2 C132 1.386(14) . ?
N2 C133 1.374(11) . ?
O30 C174 1.428(14) . ?
O30 C175 1.395(15) . ?
N27 H27 0.8800 . ?
N27 C7 1.383(13) . ?
N27 C4 1.370(10) . ?
N20 H20 0.8800 . ?
N20 C49 1.359(14) . ?
N20 C50 1.397(10) . ?
F7 C103 1.323(14) . ?
N10 H10 0.8800 . ?
N10 C84 1.421(10) . ?
N10 C83 1.362(13) . ?
O32 N14 1.212(13) . ?
N6 H6 0.8800 . ?
N6 C118 1.378(14) . ?
N6 C119 1.433(10) . ?
N22 H22 0.8800 . ?
N22 C22 1.421(12) . ?
N22 C21 1.355(13) . ?
N16 H16 0.8800 . ?
N16 C64 1.399(10) . ?
N16 C63 1.377(13) . ?
F10 C104 1.262(16) . ?
O18 C49 1.230(13) . ?
O25 N15 1.226(13) . ?
N18 H18 0.8800 . ?
N18 C57 1.401(11) . ?
N18 C56 1.381(14) . ?
N14 O33 1.209(14) . ?
N14 C70 1.461(12) . ?
N5 H5 0.8800 . ?
N5 C125 1.372(14) . ?
N5 C124 1.416(11) . ?
O29 C176 1.434(16) . ?
O29 C177 1.408(16) . ?
O26 C183 1.412(16) . ?
O26 C182 1.412(16) . ?
N21 H21 0.8800 . ?
N21 C46 1.407(10) . ?
N21 C49 1.364(14) . ?
O8 C206 1.406(18) . ?
O8 C207 1.358(16) . ?
F12 C105 1.354(15) . ?
C22 C27 1.347(14) . ?
C22 C23 1.388(14) . ?
C27 H27A 0.9500 . ?
C27 C26 1.374(14) . ?
C26 H26A 0.9500 . ?
C26 C25 1.384(14) . ?
C25 C24 1.368(14) . ?
C25 C28 1.472(14) . ?
C24 H24A 0.9500 . ?
C24 C23 1.377(15) . ?
C23 H23A 0.9500 . ?
F9 C104 1.403(17) . ?
O24 N15 1.238(13) . ?
O44 C125 1.218(12) . ?
F8 C103 1.371(14) . ?
O27 C180 1.421(17) . ?
O27 C181 1.393(17) . ?
C15 C16 1.3900 . ?
C15 C20 1.3900 . ?
C16 H16A 0.9500 . ?
C16 C17 1.3900 . ?
C17 H17A 0.9500 . ?
C17 C18 1.3900 . ?
C18 H18A 0.9500 . ?
C18 C19 1.3900 . ?
C19 H19A 0.9500 . ?
C19 C20 1.3900 . ?
O28 C179 1.433(16) . ?
O28 C178 1.429(19) . ?
N4 H4 0.8800 . ?
N4 C125 1.371(14) . ?
N4 C126 1.397(11) . ?
C84 C85 1.3900 . ?
C84 C88 1.3900 . ?
C85 H85 0.9500 . ?
C85 C86 1.3900 . ?
C86 H86 0.9500 . ?
C86 C87 1.3900 . ?
C87 H87 0.9500 . ?
C87 C96 1.3900 . ?
C96 H96 0.9500 . ?
C96 C88 1.3900 . ?
C57 C58 1.3900 . ?
C57 C62 1.3900 . ?
C58 H58 0.9500 . ?
C58 C59 1.3900 . ?
C59 H59 0.9500 . ?
C59 C60 1.3900 . ?
C60 H60 0.9500 . ?
C60 C61 1.3900 . ?
C61 H61 0.9500 . ?
C61 C62 1.3900 . ?
C77 C82 1.3900 . ?
C77 C78 1.3900 . ?
C82 C81 1.3900 . ?
C81 H81 0.9500 . ?
C81 C80 1.3900 . ?
C80 H80 0.9500 . ?
C80 C79 1.3900 . ?
C79 H79 0.9500 . ?
C79 C78 1.3900 . ?
C78 H78 0.9500 . ?
O6 C214 1.381(16) . ?
O6 C215 1.384(16) . ?
F6 C36 1.310(16) . ?
O7 C216 1.364(15) . ?
O7 C205 1.451(17) . ?
C43 C44 1.3900 . ?
C43 C48 1.3900 . ?
C43 C42 1.460(13) . ?
C44 H44 0.9500 . ?
C44 C45 1.3900 . ?
C45 H45 0.9500 . ?
C45 C46 1.3900 . ?
C46 C47 1.3900 . ?
C47 H47 0.9500 . ?
C47 C48 1.3900 . ?
C48 H48 0.9500 . ?
C64 C65 1.3900 . ?
C64 C69 1.3900 . ?
C65 H65 0.9500 . ?
C65 C66 1.3900 . ?
C66 H66 0.9500 . ?
C66 C67 1.3900 . ?
C67 C68 1.3900 . ?
C67 N15 1.440(11) . ?
C68 H68 0.9500 . ?
C68 C69 1.3900 . ?
C69 H69 0.9500 . ?
C28 C29 1.340(14) . ?
C90 C91 1.3900 . ?
C90 C95 1.3900 . ?
C91 H91 0.9500 . ?
C91 C92 1.3900 . ?
C92 H92 0.9500 . ?
C92 C93 1.3900 . ?
C93 C94 1.3900 . ?
C93 C97 1.457(13) . ?
C94 H94 0.9500 . ?
C94 C95 1.3900 . ?
C95 H95 0.9500 . ?
O1 N28 1.222(15) . ?
C8 C9 1.3900 . ?
C8 C13 1.3900 . ?
C9 H9A 0.9500 . ?
C9 C10 1.3900 . ?
C10 H10A 0.9500 . ?
C10 C11 1.3900 . ?
C11 H11A 0.9500 . ?
C11 C12 1.3900 . ?
C12 H12A 0.9500 . ?
C12 C13 1.3900 . ?
F1 C34 1.282(13) . ?
F2 C34 1.305(15) . ?
C42 C41 1.370(15) . ?
C29 H29 0.9500 . ?
C29 C30 1.413(14) . ?
F03S C217 1.48(3) . ?
C98 H98 0.9500 . ?
C98 C97 1.363(16) . ?
C98 C99 1.435(15) . ?
C152 H15A 0.9900 . ?
C152 H15B 0.9900 . ?
C152 C151 1.487(16) . ?
C151 H15C 0.9900 . ?
C151 H15D 0.9900 . ?
C30 C33 1.446(16) . ?
C30 C31 1.351(15) . ?
C113 H113 0.9500 . ?
C113 C114 1.3900 . ?
C113 C112 1.3900 . ?
C114 H114 0.9500 . ?
C114 C115 1.3900 . ?
C115 C116 1.3900 . ?
C116 H116 0.9500 . ?
C116 C117 1.3900 . ?
C117 H117 0.9500 . ?
C117 C112 1.3900 . ?
C112 C111 1.496(13) . ?
C133 C134 1.3900 . ?
C133 C138 1.3900 . ?
C134 H134 0.9500 . ?
C134 C135 1.3900 . ?
C135 H135 0.9500 . ?
C135 C136 1.3900 . ?
C136 C137 1.3900 . ?
C136 N1 1.476(17) . ?
C137 H137 0.9500 . ?
C137 C138 1.3900 . ?
C138 H138 0.9500 . ?
C109 C110 1.418(16) . ?
C109 C106 1.473(17) . ?
C109 C108 1.359(17) . ?
C34 C33 1.518(17) . ?
C34 C217 1.49(2) . ?
C34 C35 1.50(2) . ?
O5 C212 1.390(15) . ?
O5 C213 1.372(17) . ?
C111 C110 1.365(14) . ?
C41 H41 0.9500 . ?
C41 C40 1.443(16) . ?
C50 C51 1.3900 . ?
C50 C55 1.3900 . ?
C51 H51 0.9500 . ?
C51 C52 1.3900 . ?
C52 H52 0.9500 . ?
C52 C53 1.3900 . ?
C53 H53 0.9500 . ?
C53 C54 1.3900 . ?
C54 H54 0.9500 . ?
C54 C55 1.3900 . ?
C74 H74 0.9500 . ?
C74 C73 1.3900 . ?
C74 C75 1.3900 . ?
C73 C72 1.3900 . ?
C72 H72 0.9500 . ?
C72 C71 1.3900 . ?
C71 H71 0.9500 . ?
C71 C70 1.3900 . ?
C70 C75 1.3900 . ?
C75 H75 0.9500 . ?
C196 H19B 0.9900 . ?
C196 H19C 0.9900 . ?
C196 C195 1.508(16) . ?
C99 C102 1.442(17) . ?
C99 C100 1.339(17) . ?
C33 C37 1.341(16) . ?
C189 H18B 0.9900 . ?
C189 H18C 0.9900 . ?
C189 C188 1.491(16) . ?
C202 H20A 0.9900 . ?
C202 H20B 0.9900 . ?
C202 C201 1.483(15) . ?
C102 C103 1.554(16) . ?
C102 C106 1.361(16) . ?
C119 C124 1.3900 . ?
C119 C120 1.3900 . ?
C124 C123 1.3900 . ?
C123 H123 0.9500 . ?
C123 C122 1.3900 . ?
C122 H122 0.9500 . ?
C122 C121 1.3900 . ?
C121 H121 0.9500 . ?
C121 C120 1.3900 . ?
C120 H120 0.9500 . ?
C3 H3A 0.9500 . ?
C3 C2 1.3900 . ?
C3 C4 1.3900 . ?
C2 H2A 0.9500 . ?
C2 C1 1.3900 . ?
C1 C6 1.3900 . ?
C1 N28 1.433(16) . ?
C6 H6A 0.9500 . ?
C6 C5 1.3900 . ?
C5 H5A 0.9500 . ?
C5 C4 1.3900 . ?
C153 H15E 0.9900 . ?
C153 H15F 0.9900 . ?
C153 C154 1.487(16) . ?
C162 H16B 0.9900 . ?
C162 H16C 0.9900 . ?
C162 C161 1.451(15) . ?
C198 H19D 0.9900 . ?
C198 H19E 0.9900 . ?
C198 C197 1.524(15) . ?
C154 H15G 0.9900 . ?
C154 H15H 0.9900 . ?
C195 H19F 0.9900 . ?
C195 H19G 0.9900 . ?
C194 H19H 0.9900 . ?
C194 H19I 0.9900 . ?
C194 C193 1.481(16) . ?
C190 H19J 0.9900 . ?
C190 H19K 0.9900 . ?
C190 C185 1.512(16) 2_675 ?
C199 H19L 0.9900 . ?
C199 H19M 0.9900 . ?
C199 C200 1.478(15) . ?
C103 C104 1.508(19) . ?
C188 H18D 0.9900 . ?
C188 H18E 0.9900 . ?
C204 H20C 0.9900 . ?
C204 H20D 0.9900 . ?
C204 C203 1.487(16) . ?
C40 C37 1.467(17) . ?
C40 C39 1.376(16) . ?
C197 H19N 0.9900 . ?
C197 H19O 0.9900 . ?
C201 H20E 0.9900 . ?
C201 H20F 0.9900 . ?
C110 H110 0.9500 . ?
C106 C105 1.495(18) . ?
C200 H20G 0.9900 . ?
C200 H20H 0.9900 . ?
C105 C104 1.538(19) . ?
N28 O2 1.205(16) . ?
C158 H15I 0.9900 . ?
C158 H15J 0.9900 . ?
C158 C157 1.500(19) . ?
C193 H19P 0.9900 . ?
C193 H19Q 0.9900 . ?
C126 C131 1.3900 . ?
C126 C127 1.3900 . ?
C131 C130 1.3900 . ?
C130 H130 0.9500 . ?
C130 C129 1.3900 . ?
C129 H129 0.9500 . ?
C129 C128 1.3900 . ?
C128 H128 0.9500 . ?
C128 C127 1.3900 . ?
C127 H127 0.9500 . ?
C187 H18F 0.9900 . ?
C187 H18G 0.9900 . ?
C187 C186 1.454(15) . ?
C161 H16D 0.9900 . ?
C161 H16E 0.9900 . ?
C157 H15K 0.9900 . ?
C157 H15L 0.9900 . ?
C108 C107 1.508(18) . ?
C155 H15M 0.9900 . ?
C155 H15N 0.9900 . ?
C155 C156 1.490(17) . ?
C174 H17B 0.9900 . ?
C174 H17C 0.9900 . ?
C174 C173 1.474(18) . ?
C159 H15O 0.9900 . ?
C159 H15P 0.9900 . ?
C159 C160 1.498(17) . ?
C185 H18H 0.9900 . ?
C185 H18I 0.9900 . ?
C37 C36 1.489(18) . ?
C186 H18J 0.9900 . ?
C186 H18K 0.9900 . ?
C100 C101 1.525(17) . ?
C36 C217 1.60(2) . ?
C36 C35 1.60(3) . ?
C203 H20I 0.9900 . ?
C203 H20J 0.9900 . ?
O52 C147 1.36(2) . ?
O52 C146 1.31(2) . ?
O50 C143 1.407(16) . ?
O50 C142 1.49(2) . ?
C160 H16F 0.9900 . ?
C160 H16G 0.9900 . ?
C39 C38 1.486(17) . ?
C216 H21A 0.9900 . ?
C216 H21B 0.9900 . ?
C216 C215 1.482(18) . ?
C31 C32 1.517(15) . ?
O9 C208 1.358(16) . ?
O9 C209 1.412(11) . ?
O9 C163 1.551(19) . ?
C175 H17D 0.9900 . ?
C175 H17E 0.9900 . ?
C175 C176 1.462(17) . ?
C184 H18L 0.9900 . ?
C184 H18M 0.9900 . ?
C184 C183 1.467(19) . ?
C32 H32A 0.9800 . ?
C32 H32B 0.9800 . ?
C32 H32C 0.9800 . ?
C214 H21C 0.9900 . ?
C214 H21D 0.9900 . ?
C214 C213 1.42(2) . ?
C183 H18N 0.9900 . ?
C183 H18O 0.9900 . ?
C173 H17F 0.9900 . ?
C173 H17G 0.9900 . ?
C156 H15Q 0.9900 . ?
C156 H15R 0.9900 . ?
N1 O47 1.191(19) . ?
N1 O46 1.260(19) . ?
C176 H17H 0.9900 . ?
C176 H17I 0.9900 . ?
C38 H38A 0.9800 . ?
C38 H38B 0.9800 . ?
C38 H38C 0.9800 . ?
F07R C217 1.288(18) . ?
C215 H21E 0.9900 . ?
C215 H21F 0.9900 . ?
O4 C210 1.435(11) . ?
O4 C211 1.418(13) . ?
O4 C164 1.352(16) . ?
C177 H17J 0.9900 . ?
C177 H17K 0.9900 . ?
C177 C178 1.53(2) . ?
C180 H18P 0.9900 . ?
C180 H18Q 0.9900 . ?
C180 C179 1.45(2) . ?
C179 H17L 0.9900 . ?
C179 H17M 0.9900 . ?
C178 H17N 0.9900 . ?
C178 H17O 0.9900 . ?
O2 K8 2.711(16) 1_453 ?
C182 H18R 0.9900 . ?
C182 H18S 0.9900 . ?
C182 C181 1.52(2) . ?
O51 C145 1.39(2) . ?
O51 C144 1.438(16) . ?
C206 H20K 0.9900 . ?
C206 H20L 0.9900 . ?
C206 C205 1.45(2) . ?
C107 H10B 0.9800 . ?
C107 H10C 0.9800 . ?
C107 H10D 0.9800 . ?
C101 H10E 0.9800 . ?
C101 H10F 0.9800 . ?
C101 H10G 0.9800 . ?
C207 H20M 0.9900 . ?
C207 H20N 0.9900 . ?
C207 C208 1.44(2) . ?
C208 H20O 0.9900 . ?
C208 H20P 0.9900 . ?
O53 C148 1.43(2) . ?
O53 C149 1.406(17) . ?
C212 H21G 0.9900 . ?
C212 H21H 0.9900 . ?
C212 C211 1.513(15) . ?
O62 C170 1.61(3) . ?
O62 C171 1.54(3) . ?
O49 C141 1.41(2) . ?
O49 C140 1.414(16) . ?
C181 H18T 0.9900 . ?
C181 H18U 0.9900 . ?
O48 C139 1.50(3) . ?
O48 C150 1.420(17) . ?
C213 H21I 0.9900 . ?
C213 H21J 0.9900 . ?
N29 C192 1.172(2) . ?
C145 H14A 0.9900 . ?
C145 H14B 0.9900 . ?
C145 C146 1.32(3) . ?
C205 H20Q 0.9900 . ?
C205 H20R 0.9900 . ?
C147 H14C 0.9900 . ?
C147 H14D 0.9900 . ?
C147 C148 1.40(3) . ?
C191 H19R 0.9800 . ?
C191 H19S 0.9800 . ?
C191 H19T 0.9800 . ?
C191 C192 1.512(2) . ?
C143 H14E 0.9900 . ?
C143 H14F 0.9900 . ?
C143 C144 1.534(17) . ?
C170 H17P 0.9900 . ?
C170 H17Q 0.9900 . ?
C170 C169 1.69(4) . ?
C146 H14G 0.9900 . ?
C146 H14H 0.9900 . ?
C169 H16H 0.9801 . ?
C169 H16I 0.9802 . ?
C169 H16J 0.9794 . ?
C210 C209 1.538(11) . ?
C144 H14I 0.9900 . ?
C144 H14J 0.9900 . ?
C172 H17R 0.9808 . ?
C172 H17S 0.9802 . ?
C172 H17T 0.9795 . ?
C172 C171 1.48(3) . ?
C171 H17U 0.9900 . ?
C171 H17V 0.9900 . ?
C139 H13A 0.9900 . ?
C139 H13B 0.9900 . ?
C139 C140 1.528(18) . ?
C150 H15S 0.9900 . ?
C150 H15T 0.9900 . ?
C150 C149 1.531(18) . ?
C141 H14K 0.9900 . ?
C141 H14L 0.9900 . ?
C141 C142 1.502(18) . ?
C148 H14M 0.9900 . ?
C148 H14N 0.9900 . ?
C142 H14O 0.9900 . ?
C142 H14P 0.9900 . ?
C140 H14Q 0.9900 . ?
C140 H14R 0.9900 . ?
C211 H21K 0.9900 . ?
C211 H21L 0.9900 . ?
C149 H14S 0.9900 . ?
C149 H14T 0.9900 . ?
C35 F3 1.27(2) . ?
C35 F4 1.49(3) . ?
K8 O66 2.778(16) . ?
K8 O67 2.822(17) . ?
K8 O68 2.807(18) . ?
K8 O70 2.802(17) . ?
K8 O69 2.808(18) . ?
K8 O72 2.821(18) . ?
O66 C219 1.390(18) . ?
O66 C221 1.399(17) . ?
O67 C220 1.411(17) . ?
O67 C223 1.396(18) . ?
O68 C218 1.438(19) . ?
O68 C226 1.444(18) . ?
O70 C225 1.455(19) . ?
O70 C229 1.424(18) . ?
C218 H21M 0.9900 . ?
C218 H21N 0.9900 . ?
C218 C219 1.55(2) . ?
C219 H21O 0.9900 . ?
C219 H21P 0.9900 . ?
O69 C222 1.401(18) . ?
O69 C228 1.403(18) . ?
C224 H22A 0.9900 . ?
C224 H22B 0.9900 . ?
C224 C223 1.527(19) . ?
C224 O72 1.400(18) . ?
C220 H22C 0.9900 . ?
C220 H22D 0.9900 . ?
C220 C221 1.530(19) . ?
C223 H22E 0.9900 . ?
C223 H22F 0.9900 . ?
C221 H22G 0.9900 . ?
C221 H22H 0.9900 . ?
C222 H22I 0.9900 . ?
C222 H22J 0.9900 . ?
C222 C229 1.52(2) . ?
O72 C227 1.426(18) . ?
C225 H22K 0.9900 . ?
C225 H22L 0.9900 . ?
C225 C227 1.51(2) . ?
C226 H22M 0.9900 . ?
C226 H22N 0.9900 . ?
C226 C228 1.540(19) . ?
C227 H22O 0.9900 . ?
C227 H22P 0.9900 . ?
C228 H22Q 0.9900 . ?
C228 H22R 0.9900 . ?
C229 H22S 0.9900 . ?
C229 H22T 0.9900 . ?
K4 O64A 2.742(12) . ?
K4 O65A 2.861(13) . ?
K4 O63A 2.759(13) . ?
O64A C230 1.409(13) . ?
O64A C1B 1.437(14) . ?
O65A C1A 1.417(15) . ?
O65A C1C 1.462(14) . ?
C230 H23B 0.9900 . ?
C230 H23C 0.9900 . ?
C230 C1D 1.514(16) . ?
C1A H1AA 0.9900 . ?
C1A H1AB 0.9900 . ?
C1A C1E 1.510(12) 2_565 ?
C1B H1BA 0.9900 . ?
C1B H1BB 0.9900 . ?
C1B C1C 1.555(17) . ?
C1C H1CA 0.9900 . ?
C1C H1CB 0.9900 . ?
C1D H1DA 0.9900 . ?
C1D H1DB 0.9900 . ?
C1D O63A 1.455(14) . ?
O63A C1E 1.460(14) . ?
C1E H1EA 0.9900 . ?
C1E H1EB 0.9900 . ?
C164 C163 1.567(19) . ?

loop_
_geom_torsion_atom_site_label_1
_geom_torsion_atom_site_label_2
_geom_torsion_atom_site_label_3
_geom_torsion_atom_site_label_4
_geom_torsion
_geom_torsion_site_symmetry_1
_geom_torsion_site_symmetry_2
_geom_torsion_site_symmetry_3
_geom_torsion_site_symmetry_4
_geom_torsion_publ_flag
K2 O11 C21 N23 -70.6(11) . . . . ?
K2 O11 C21 N22 105.2(10) . . . . ?
K2 O14 C201 C202 62.2(9) . . . . ?
K2 O14 C200 C199 -57.8(10) . . . . ?
K2 O12 C204 C203 -57.6(12) . . . . ?
K2 O12 C193 C194 59.2(11) . . . . ?
K2 O13 C202 C201 30.6(12) . . . . ?
K2 O13 C203 C204 -34.7(13) . . . . ?
K2 O16 C196 C195 -62.7(10) . . . . ?
K2 O16 C197 C198 67.0(10) . . . . ?
K2 O17 C195 C196 -37.3(11) . . . . ?
K2 O17 C194 C193 36.5(12) . . . . ?
K2 O15 C198 C197 28.4(13) . . . . ?
K2 O15 C199 C200 -32.3(12) . . . . ?
K6 O36 C89 N9 131.5(10) . . . . ?
K6 O36 C89 N8 -49.2(19) . . . . ?
K6 O40 C151 C152 31.4(11) . . . . ?
K6 O40 C162 C161 -44.3(12) . . . . ?
K6 O39 C152 C151 65.7(9) . . . . ?
K6 O39 C153 C154 -57.1(10) . . . . ?
K6 O38 C154 C153 -36.3(12) . . . . ?
K6 O38 C155 C156 35.0(12) . . . . ?
K6 O41 C161 C162 -49.1(11) . . . . ?
K6 O41 C160 C159 50.9(12) . . . . ?
K6 O42 C158 C157 -29.8(14) . . . . ?
K6 O42 C159 C160 42.7(13) . . . . ?
K6 O37 C157 C158 -60.9(12) . . . . ?
K6 O37 C156 C155 60.1(10) . . . . ?
K6 C26 C25 C24 81.0(10) 2_565 . . . ?
K6 C26 C25 C28 -99.6(10) 2_565 . . . ?
K6 C152 C151 O40 -21.4(8) . . . . ?
K3 O20 C63 N17 -77.6(13) . . . . ?
K3 O20 C63 N16 98.9(11) . . . . ?
K3 O21 C189 C188 -48.6(11) . . . . ?
K3 O21 C190 C185 49.2(11) . . . 2_675 ?
K3 O23 C185 C190 -46.0(12) . . . 2_675 ?
K3 O23 C186 C187 43.5(12) . . . . ?
K3 O22 C188 C189 -44.2(12) . . . . ?
K3 O22 C187 C186 49.1(11) . . . . ?
K1 O10 C14 N24 -122.4(9) . . . . ?
K1 O10 C14 N25 57.1(14) . . . . ?
K1 O8 C206 C205 -34.0(18) . . . . ?
K1 O8 C207 C208 41.0(16) . . . . ?
K1 O6 C214 C213 45.5(16) . . . . ?
K1 O6 C215 C216 -46.4(14) . . . . ?
K1 O7 C216 C215 -61.5(13) . . . . ?
K1 O7 C205 C206 -54.6(16) . . . . ?
K1 C12 C13 N25 -69.7(6) . . . . ?
K1 C12 C13 C8 112.4(3) . . . . ?
K1 O5 C212 C211 -26(2) . . . . ?
K1 O5 C213 C214 41(2) . . . . ?
K1 O9 C208 C207 53.3(18) . . . . ?
K1 O9 C209 C210 -38(3) . . . . ?
K1 O9 C163 C164 -33(5) . . . . ?
K1 O4 C210 C209 -57(2) . . . . ?
K1 O4 C211 C212 -50.1(18) . . . . ?
K1 O4 C164 C163 40(5) . . . . ?
K5 O34 C76 N12 110.8(10) . . . . ?
K5 O34 C76 N13 -67.8(12) . . . . ?
K5 O31 C184 C183 -52.8(12) . . . . ?
K5 O31 C173 C174 46.7(13) . . . . ?
K5 O30 C174 C173 44.6(14) . . . . ?
K5 O30 C175 C176 -46.8(14) . . . . ?
K5 O25 N15 O24 -26.5(14) . . . . ?
K5 O25 N15 C67 150.3(8) . . . . ?
K5 O29 C176 C175 -58.3(13) . . . . ?
K5 O29 C177 C178 54.7(15) . . . . ?
K5 O26 C183 C184 -45.5(14) . . . . ?
K5 O26 C182 C181 46.4(15) . . . . ?
K5 O24 N15 O25 25.4(13) . . . . ?
K5 O24 N15 C67 -151.4(9) . . . . ?
K5 O27 C180 C179 -52.0(15) . . . . ?
K5 O27 C181 C182 51.1(14) . . . . ?
K5 O28 C179 C180 -44.4(16) . . . . ?
K5 O28 C178 C177 41.8(15) . . . . ?
K5 C177 C178 O28 -27.6(10) . . . . ?
S4 C28 C29 C30 0.1(12) . . . . ?
S3 C42 C41 C40 -2.2(13) . . . . ?
S1 C111 C110 C109 -0.3(12) . . . . ?
K7 O45 C132 N3 90.5(12) . . . . ?
K7 O45 C132 N2 -91.7(11) . . . . ?
K7 O52 C147 C148 61(2) . . . . ?
K7 O52 C146 C145 -50(3) . . . . ?
K7 O50 C143 C144 56(2) . . . . ?
K7 O50 C142 C141 -56(2) . . . . ?
K7 O51 C145 C146 -46(2) . . . . ?
K7 O51 C144 C143 39(2) . . . . ?
K7 O53 C148 C147 39(2) . . . . ?
K7 O53 C149 C150 -42(3) . . . . ?
K7 O49 C141 C142 -48(3) . . . . ?
K7 O49 C140 C139 53(3) . . . . ?
K7 O48 C139 C140 59(2) . . . . ?
K7 O48 C150 C149 -52(3) . . . . ?
O40 C162 C161 O41 63.4(13) . . . . ?
O39 C152 C151 O40 -67.9(11) . . . . ?
O39 C153 C154 O38 62.3(11) . . . . ?
O12 C204 C203 O13 61.5(14) . . . . ?
O13 C202 C201 O14 -62.3(12) . . . . ?
O16 C196 C195 O17 67.0(12) . . . . ?
O21 C189 C188 O22 62.8(13) . . . . ?
O38 C155 C156 O37 -65.5(13) . . . . ?
O17 C194 C193 O12 -62.9(12) . . . . ?
O15 C198 C197 K2 -19.1(9) . . . . ?
O15 C198 C197 O16 -65.4(13) . . . . ?
O15 C199 C200 O14 59.4(12) . . . . ?
O22 C187 C186 O23 -60.6(13) . . . . ?
N24 C15 C16 C17 179.2(7) . . . . ?
N24 C15 C20 N23 -1.5(8) . . . . ?
N24 C15 C20 C19 -179.2(7) . . . . ?
N7 C115 C116 C117 -177.5(7) . . . . ?
F11 C105 C104 F10 -81.1(19) . . . . ?
F11 C105 C104 F9 36.4(16) . . . . ?
F11 C105 C104 C103 145.8(13) . . . . ?
O42 C158 C157 O37 61.8(14) . . . . ?
O42 C159 C160 O41 -62.6(13) . . . . ?
N8 C90 C91 C92 -174.1(7) . . . . ?
N8 C90 C95 C94 174.2(7) . . . . ?
O31 C184 C183 O26 66.7(14) . . . . ?
N26 C8 C9 C10 -179.4(8) . . . . ?
N26 C8 C13 N25 1.4(8) . . . . ?
N26 C8 C13 C12 179.4(8) . . . . ?
N11 C82 C81 C80 -178.6(7) . . . . ?
N12 C77 C82 N11 -0.7(8) . . . . ?
N12 C77 C82 C81 -179.3(7) . . . . ?
N12 C77 C78 C79 179.3(7) . . . . ?
N3 C131 C130 C129 -177.4(8) . . . . ?
F5 C36 C217 F03S -20(2) . . . . ?
F5 C36 C217 C34 93.6(19) . . . . ?
F5 C36 C217 F07R -143.6(18) . . . . ?
F5 C36 C35 C34 128.0(19) . . . . ?
F5 C36 C35 F3 -102(3) . . . . ?
F5 C36 C35 F4 20.4(18) . . . . ?
N13 C73 C72 C71 -176.1(8) . . . . ?
N2 C133 C134 C135 177.0(8) . . . . ?
N2 C133 C138 C137 -176.8(9) . . . . ?
O30 C174 C173 O31 -61.2(15) . . . . ?
O30 C175 C176 K5 32.7(10) . . . . ?
O30 C175 C176 O29 73.9(16) . . . . ?
N20 C50 C51 C52 178.2(8) . . . . ?
N20 C50 C55 N19 4.2(9) . . . . ?
N20 C50 C55 C54 -178.2(8) . . . . ?
F7 C103 C104 F10 78.7(19) . . . . ?
F7 C103 C104 F9 -36.6(15) . . . . ?
F7 C103 C104 C105 -147.9(12) . . . . ?
N10 C84 C85 C86 -176.6(7) . . . . ?
N10 C84 C88 N9 -1.9(8) . . . . ?
N10 C84 C88 C96 176.5(7) . . . . ?
O32 N14 C70 C71 171.5(9) . . . . ?
O32 N14 C70 C75 -6.9(14) . . . . ?
N6 C119 C124 N5 -3.6(8) . . . . ?
N6 C119 C124 C123 176.2(7) . . . . ?
N6 C119 C120 C121 -176.1(7) . . . . ?
N22 C22 C27 C26 -178.1(10) . . . . ?
N22 C22 C23 C24 176.4(10) . . . . ?
N16 C64 C65 C66 -179.3(8) . . . . ?
N16 C64 C69 C68 179.4(7) . . . . ?
N18 C57 C58 C59 178.9(7) . . . . ?
N18 C57 C62 N17 -5.3(8) . . . . ?
N18 C57 C62 C61 -178.9(7) . . . . ?
N14 C70 C75 C74 178.3(8) . . . . ?
N5 C124 C123 C122 179.8(8) . . . . ?
O29 C177 C178 O28 -66.0(17) . . . . ?
O26 C182 C181 O27 -65.3(17) . . . . ?
N21 C46 C47 C48 176.3(7) . . . . ?
O8 C206 C205 O7 60.0(19) . . . . ?
O8 C207 C208 O9 -63(2) . . . . ?
F12 C105 C104 F10 33(2) . . . . ?
F12 C105 C104 F9 150.7(13) . . . . ?
F12 C105 C104 C103 -99.9(15) . . . . ?
C22 N22 C21 K2 58.3(12) . . . . ?
C22 N22 C21 O11 4.3(16) . . . . ?
C22 N22 C21 N23 -179.4(8) . . . . ?
C22 C27 C26 K6 -107.2(11) . . . 2_565 ?
C22 C27 C26 C25 -1.6(19) . . . . ?
C27 C22 C23 C24 -7.5(17) . . . . ?
C27 C26 C25 C24 -1.5(17) . . . . ?
C27 C26 C25 C28 177.9(11) . . . . ?
C26 C25 C24 C23 -0.1(17) . . . . ?
C26 C25 C28 S4 163.3(9) . . . . ?
C26 C25 C28 C29 -10.9(17) . . . . ?
C25 C24 C23 C22 4.7(19) . . . . ?
C25 C28 C29 C30 175.0(10) . . . . ?
C24 C25 C28 S4 -17.3(14) . . . . ?
C24 C25 C28 C29 168.4(11) . . . . ?
C23 C22 C27 C26 5.9(17) . . . . ?
F8 C103 C104 F10 -36.0(19) . . . . ?
F8 C103 C104 F9 -151.3(11) . . . . ?
F8 C103 C104 C105 97.4(14) . . . . ?
O27 C180 C179 O28 63.1(17) . . . . ?
C89 N9 C88 C84 -150.1(8) . . . . ?
C89 N9 C88 C96 31.5(11) . . . . ?
C89 N8 C90 C91 -47.5(10) . . . . ?
C89 N8 C90 C95 138.3(8) . . . . ?
C15 N24 C14 O10 -10.7(17) . . . . ?
C15 N24 C14 N25 169.8(8) . . . . ?
C15 C16 C17 C18 0.0 . . . . ?
C16 C15 C20 N23 177.8(7) . . . . ?
C16 C15 C20 C19 0.0 . . . . ?
C16 C17 C18 C19 0.0 . . . . ?
C17 C18 C19 C20 0.0 . . . . ?
C18 C19 C20 N23 -177.8(7) . . . . ?
C18 C19 C20 C15 0.0 . . . . ?
C20 N23 C21 K2 -45.3(9) . . . . ?
C20 N23 C21 O11 -3.5(15) . . . . ?
C20 N23 C21 N22 -179.9(8) . . . . ?
C20 C15 C16 C17 0.0 . . . . ?
C21 N23 C20 C15 149.1(7) . . . . ?
C21 N23 C20 C19 -33.1(11) . . . . ?
C21 N22 C22 C27 29.0(15) . . . . ?
C21 N22 C22 C23 -155.2(10) . . . . ?
C7 N26 C8 C9 -38.3(12) . . . . ?
C7 N26 C8 C13 142.3(9) . . . . ?
C7 N27 C4 C3 -172.9(8) . . . . ?
C7 N27 C4 C5 6.7(13) . . . . ?
C118 N7 C115 C114 13.0(11) . . . . ?
C118 N7 C115 C116 -169.6(7) . . . . ?
C118 N6 C119 C124 -130.7(8) . . . . ?
C118 N6 C119 C120 45.4(10) . . . . ?
N4 C126 C131 N3 -2.5(9) . . . . ?
N4 C126 C131 C130 -179.9(9) . . . . ?
N4 C126 C127 C128 179.9(9) . . . . ?
C84 N10 C83 O35 1.9(16) . . . . ?
C84 N10 C83 N11 -175.4(8) . . . . ?
C84 C85 C86 C87 0.0 . . . . ?
C85 C84 C88 N9 -178.4(7) . . . . ?
C85 C84 C88 C96 0.0 . . . . ?
C85 C86 C87 C96 0.0 . . . . ?
C86 C87 C96 C88 0.0 . . . . ?
C87 C96 C88 N9 178.5(7) . . . . ?
C87 C96 C88 C84 0.0 . . . . ?
C88 N9 C89 O36 -1.5(15) . . . . ?
C88 N9 C89 N8 179.1(8) . . . . ?
C88 C84 C85 C86 0.0 . . . . ?
O33 N14 C70 C71 -3.7(15) . . . . ?
O33 N14 C70 C75 177.9(10) . . . . ?
C57 N18 C56 O19 -6.1(17) . . . . ?
C57 N18 C56 N19 174.5(8) . . . . ?
C57 C58 C59 C60 0.0 . . . . ?
C58 C57 C62 N17 173.5(7) . . . . ?
C58 C57 C62 C61 0.0 . . . . ?
C58 C59 C60 C61 0.0 . . . . ?
C59 C60 C61 C62 0.0 . . . . ?
C60 C61 C62 N17 -173.3(7) . . . . ?
C60 C61 C62 C57 0.0 . . . . ?
C62 N17 C63 O20 -7.7(18) . . . . ?
C62 N17 C63 N16 175.5(9) . . . . ?
C62 C57 C58 C59 0.0 . . . . ?
C77 N12 C76 K5 61.4(12) . . . . ?
C77 N12 C76 O34 1.5(17) . . . . ?
C77 N12 C76 N13 -179.6(9) . . . . ?
C77 C82 C81 C80 0.0 . . . . ?
C82 N11 C83 O35 5.3(17) . . . . ?
C82 N11 C83 N10 -177.7(8) . . . . ?
C82 C77 C78 C79 0.0 . . . . ?
C82 C81 C80 C79 0.0 . . . . ?
C81 C80 C79 C78 0.0 . . . . ?
C80 C79 C78 C77 0.0 . . . . ?
C78 C77 C82 N11 178.6(7) . . . . ?
C78 C77 C82 C81 0.0 . . . . ?
O6 C214 C213 O5 -59(2) . . . . ?
F6 C36 C217 F03S 95.1(18) . . . . ?
F6 C36 C217 C34 -151.5(15) . . . . ?
F6 C36 C217 F07R -29(2) . . . . ?
F6 C36 C35 C34 -121.9(18) . . . . ?
F6 C36 C35 F3 8(4) . . . . ?
F6 C36 C35 F4 130.5(18) . . . . ?
O7 C216 C215 O6 73.2(15) . . . . ?
C43 C44 C45 C46 0.0 . . . . ?
C43 C42 C41 C40 177.8(10) . . . . ?
C44 C43 C48 C47 0.0 . . . . ?
C44 C43 C42 S3 1.8(11) . . . . ?
C44 C43 C42 C41 -178.3(10) . . . . ?
C44 C45 C46 N21 -176.0(8) . . . . ?
C44 C45 C46 C47 0.0 . . . . ?
C45 C46 C47 C48 0.0 . . . . ?
C46 N21 C49 N20 170.2(9) . . . . ?
C46 N21 C49 O18 -10.5(19) . . . . ?
C46 C47 C48 C43 0.0 . . . . ?
C48 C43 C44 C45 0.0 . . . . ?
C48 C43 C42 S3 176.2(5) . . . . ?
C48 C43 C42 C41 -3.9(15) . . . . ?
C83 N11 C82 C77 155.4(8) . . . . ?
C83 N11 C82 C81 -26.0(12) . . . . ?
C83 N10 C84 C85 -22.4(12) . . . . ?
C83 N10 C84 C88 161.0(8) . . . . ?
C64 N16 C63 O20 9.4(17) . . . . ?
C64 N16 C63 N17 -173.7(9) . . . . ?
C64 C65 C66 C67 0.0 . . . . ?
C65 C64 C69 C68 0.0 . . . . ?
C65 C66 C67 C68 0.0 . . . . ?
C65 C66 C67 N15 -178.6(8) . . . . ?
C66 C67 C68 C69 0.0 . . . . ?
C66 C67 N15 K5 -99(2) . . . . ?
C66 C67 N15 O25 178.9(9) . . . . ?
C66 C67 N15 O24 -4.1(14) . . . . ?
C67 C68 C69 C64 0.0 . . . . ?
C68 C67 N15 K5 82(2) . . . . ?
C68 C67 N15 O25 0.3(14) . . . . ?
C68 C67 N15 O24 177.3(9) . . . . ?
C69 C64 C65 C66 0.0 . . . . ?
C28 S4 C31 C30 -0.3(10) . . . . ?
C28 S4 C31 C32 -173.1(10) . . . . ?
C28 C25 C24 C23 -179.4(10) . . . . ?
C28 C29 C30 C33 -178.9(10) . . . . ?
C28 C29 C30 C31 -0.3(15) . . . . ?
C90 N8 C89 O36 -6.9(16) . . . . ?
C90 N8 C89 N9 172.5(8) . . . . ?
C90 C91 C92 C93 0.0 . . . . ?
C91 C90 C95 C94 0.0 . . . . ?
C91 C92 C93 C94 0.0 . . . . ?
C91 C92 C93 C97 177.3(8) . . . . ?
C92 C93 C94 C95 0.0 . . . . ?
C92 C93 C97 S2 14.7(11) . . . . ?
C92 C93 C97 C98 -162.2(10) . . . . ?
C93 C94 C95 C90 0.0 . . . . ?
C94 C93 C97 S2 -168.1(6) . . . . ?
C94 C93 C97 C98 15.0(15) . . . . ?
C95 C90 C91 C92 0.0 . . . . ?
C14 N24 C15 C16 28.2(12) . . . . ?
C14 N24 C15 C20 -152.5(8) . . . . ?
C14 N25 C13 C8 -152.9(8) . . . . ?
C14 N25 C13 C12 29.1(12) . . . . ?
O1 N28 O2 K8 34(5) . . . 1_453 ?
C8 N26 C7 O3 3.0(18) . . . . ?
C8 N26 C7 N27 -178.2(8) . . . . ?
C8 C9 C10 C11 0.0 . . . . ?
C9 C8 C13 N25 -178.0(7) . . . . ?
C9 C8 C13 C12 0.0 . . . . ?
C9 C10 C11 C12 0.0 . . . . ?
C10 C11 C12 K1 -107.4(3) . . . . ?
C10 C11 C12 C13 0.0 . . . . ?
C11 C12 C13 N25 178.0(8) . . . . ?
C11 C12 C13 C8 0.0 . . . . ?
C13 N25 C14 O10 -1.5(17) . . . . ?
C13 N25 C14 N24 178.0(8) . . . . ?
C13 C8 C9 C10 0.0 . . . . ?
F1 C34 C33 C30 57.3(18) . . . . ?
F1 C34 C33 C37 -129.9(13) . . . . ?
F1 C34 C217 F03S -98.0(17) . . . . ?
F1 C34 C217 C36 150.2(15) . . . . ?
F1 C34 C217 F07R 28(2) . . . . ?
F1 C34 C35 C36 123.4(19) . . . . ?
F1 C34 C35 F3 -3(4) . . . . ?
F1 C34 C35 F4 -123(2) . . . . ?
F2 C34 C33 C30 -59.5(16) . . . . ?
F2 C34 C33 C37 113.2(14) . . . . ?
F2 C34 C217 F03S 18(2) . . . . ?
F2 C34 C217 C36 -94.1(19) . . . . ?
F2 C34 C217 F07R 143.9(18) . . . . ?
F2 C34 C35 C36 -126.6(19) . . . . ?
F2 C34 C35 F3 106(3) . . . . ?
F2 C34 C35 F4 -13.2(18) . . . . ?
C42 S3 C39 C40 -1.2(10) . . . . ?
C42 S3 C39 C38 -177.1(11) . . . . ?
C42 C43 C44 C45 174.5(8) . . . . ?
C42 C43 C48 C47 -174.4(8) . . . . ?
C42 C41 C40 C37 -177.4(11) . . . . ?
C42 C41 C40 C39 1.4(15) . . . . ?
C29 C30 C33 C34 122.6(12) . . . . ?
C29 C30 C33 C37 -48.7(18) . . . . ?
C29 C30 C31 S4 0.4(14) . . . . ?
C29 C30 C31 C32 172.5(12) . . . . ?
C76 N12 C77 C82 -146.9(9) . . . . ?
C76 N12 C77 C78 33.8(12) . . . . ?
C76 N13 C73 C74 164.3(8) . . . . ?
C76 N13 C73 C72 -19.5(12) . . . . ?
C56 N19 C55 C50 -162.2(9) . . . . ?
C56 N19 C55 C54 20.2(13) . . . . ?
C56 N18 C57 C58 38.1(12) . . . . ?
C56 N18 C57 C62 -143.0(8) . . . . ?
N15 C67 C68 C69 178.6(8) . . . . ?
C98 C99 C102 C103 132.3(12) . . . . ?
C98 C99 C102 C106 -41.1(19) . . . . ?
C98 C99 C100 S2 -3.0(15) . . . . ?
C98 C99 C100 C101 176.9(14) . . . . ?
C132 N3 C131 C126 -138.1(9) . . . . ?
C132 N3 C131 C130 39.3(12) . . . . ?
C132 N2 C133 C134 168.8(9) . . . . ?
C132 N2 C133 C138 -14.3(13) . . . . ?
C152 O39 C153 C154 -172.2(9) . . . . ?
C151 O40 C162 C161 174.6(10) . . . . ?
C63 N17 C62 C57 156.7(8) . . . . ?
C63 N17 C62 C61 -29.8(12) . . . . ?
C63 N16 C64 C65 18.5(13) . . . . ?
C63 N16 C64 C69 -160.9(9) . . . . ?
C49 N20 C50 C51 -43.4(13) . . . . ?
C49 N20 C50 C55 134.8(10) . . . . ?
C49 N21 C46 C45 -10.2(13) . . . . ?
C49 N21 C46 C47 173.6(9) . . . . ?
C30 C33 C37 C40 -8(2) . . . . ?
C30 C33 C37 C36 169.6(12) . . . . ?
C113 C114 C115 N7 177.3(7) . . . . ?
C113 C114 C115 C116 0.0 . . . . ?
C113 C112 C111 S1 13.1(10) . . . . ?
C113 C112 C111 C110 -166.6(9) . . . . ?
C114 C113 C112 C117 0.0 . . . . ?
C114 C113 C112 C111 -178.9(8) . . . . ?
C114 C115 C116 C117 0.0 . . . . ?
C115 N7 C118 O43 0.3(16) . . . . ?
C115 N7 C118 N6 178.4(8) . . . . ?
C115 C116 C117 C112 0.0 . . . . ?
C116 C117 C112 C113 0.0 . . . . ?
C116 C117 C112 C111 178.9(8) . . . . ?
C117 C112 C111 S1 -165.9(5) . . . . ?
C117 C112 C111 C110 14.4(14) . . . . ?
C112 C113 C114 C115 0.0 . . . . ?
C112 C111 C110 C109 179.4(10) . . . . ?
C133 N2 C132 O45 -9.8(17) . . . . ?
C133 N2 C132 N3 168.3(9) . . . . ?
C133 C134 C135 C136 0.0 . . . . ?
C134 C133 C138 C137 0.0 . . . . ?
C134 C135 C136 C137 0.0 . . . . ?
C134 C135 C136 N1 -178.2(12) . . . . ?
C135 C136 C137 C138 0.0 . . . . ?
C135 C136 N1 O47 -7(3) . . . . ?
C135 C136 N1 O46 174.1(16) . . . . ?
C136 C137 C138 C133 0.0 . . . . ?
C137 C136 N1 O47 175.1(17) . . . . ?
C137 C136 N1 O46 -4(2) . . . . ?
C138 C133 C134 C135 0.0 . . . . ?
C109 C106 C105 F11 47.0(18) . . . . ?
C109 C106 C105 F12 -74.0(16) . . . . ?
C109 C106 C105 C104 170.4(12) . . . . ?
C34 C33 C37 C40 179.2(12) . . . . ?
C34 C33 C37 C36 -2.8(15) . . . . ?
C97 S2 C100 C99 1.9(11) . . . . ?
C97 S2 C100 C101 -178.0(13) . . . . ?
C97 C93 C94 C95 -177.2(8) . . . . ?
C97 C98 C99 C102 -179.5(11) . . . . ?
C97 C98 C99 C100 3.0(16) . . . . ?
O5 C212 C211 K1 18.0(16) . . . . ?
O5 C212 C211 O4 52(2) . . . . ?
C125 N5 C124 C119 153.1(9) . . . . ?
C125 N5 C124 C123 -26.7(13) . . . . ?
C125 N4 C126 C131 157.0(10) . . . . ?
C125 N4 C126 C127 -22.9(15) . . . . ?
C111 S1 C108 C109 0.0(10) . . . . ?
C111 S1 C108 C107 -178.3(11) . . . . ?
C41 C40 C37 C33 138.1(14) . . . . ?
C41 C40 C37 C36 -39.8(17) . . . . ?
C41 C40 C39 S3 0.1(14) . . . . ?
C41 C40 C39 C38 175.4(13) . . . . ?
C50 N20 C49 O18 3.7(19) . . . . ?
C50 N20 C49 N21 -177.0(10) . . . . ?
C50 C51 C52 C53 0.0 . . . . ?
C51 C50 C55 N19 -177.6(8) . . . . ?
C51 C50 C55 C54 0.0 . . . . ?
C51 C52 C53 C54 0.0 . . . . ?
C52 C53 C54 C55 0.0 . . . . ?
C53 C54 C55 N19 177.6(8) . . . . ?
C53 C54 C55 C50 0.0 . . . . ?
C55 N19 C56 O19 -5.5(18) . . . . ?
C55 N19 C56 N18 173.9(9) . . . . ?
C55 C50 C51 C52 0.0 . . . . ?
C74 C73 C72 C71 0.0 . . . . ?
C73 N13 C76 K5 -59.6(9) . . . . ?
C73 N13 C76 O34 -14.7(17) . . . . ?
C73 N13 C76 N12 166.5(9) . . . . ?
C73 C74 C75 C70 0.0 . . . . ?
C73 C72 C71 C70 0.0 . . . . ?
C72 C71 C70 N14 -178.4(8) . . . . ?
C72 C71 C70 C75 0.0 . . . . ?
C71 C70 C75 C74 0.0 . . . . ?
C75 C74 C73 N13 176.3(7) . . . . ?
C75 C74 C73 C72 0.0 . . . . ?
C196 O16 C197 K2 118.1(9) . . . . ?
C196 O16 C197 C198 -174.9(10) . . . . ?
C99 C98 C97 S2 -1.5(13) . . . . ?
C99 C98 C97 C93 175.8(10) . . . . ?
C99 C102 C103 F7 -30.8(19) . . . . ?
C99 C102 C103 F8 84.5(15) . . . . ?
C99 C102 C103 C104 -159.8(13) . . . . ?
C99 C102 C106 C109 -9(2) . . . . ?
C99 C102 C106 C105 171.8(13) . . . . ?
C33 C30 C31 S4 178.7(11) . . . . ?
C33 C30 C31 C32 -9(2) . . . . ?
C33 C34 C217 F03S 142.4(15) . . . . ?
C33 C34 C217 C36 30.6(18) . . . . ?
C33 C34 C217 F07R -91.4(19) . . . . ?
C33 C34 C35 C36 -14(2) . . . . ?
C33 C34 C35 F3 -141(3) . . . . ?
C33 C34 C35 F4 99.6(17) . . . . ?
C33 C37 C36 F5 -107.1(14) . . . . ?
C33 C37 C36 F6 129.2(13) . . . . ?
C33 C37 C36 C217 21.3(17) . . . . ?
C33 C37 C36 C35 -6(2) . . . . ?
C189 O21 C190 C185 178.8(10) . . . 2_675 ?
C202 O13 C203 C204 174.4(10) . . . . ?
C102 C99 C100 S2 179.7(10) . . . . ?
C102 C99 C100 C101 0(2) . . . . ?
C102 C103 C104 F10 -153.7(14) . . . . ?
C102 C103 C104 F9 91.0(13) . . . . ?
C102 C103 C104 C105 -20.3(16) . . . . ?
C102 C106 C105 F11 -134.0(12) . . . . ?
C102 C106 C105 F12 105.0(13) . . . . ?
C102 C106 C105 C104 -10.6(17) . . . . ?
C119 N6 C118 O43 -3.9(15) . . . . ?
C119 N6 C118 N7 177.9(7) . . . . ?
C119 C124 C123 C122 0.0 . . . . ?
C124 N5 C125 O44 8.0(19) . . . . ?
C124 N5 C125 N4 -172.1(9) . . . . ?
C124 C119 C120 C121 0.0 . . . . ?
C124 C123 C122 C121 0.0 . . . . ?
C123 C122 C121 C120 0.0 . . . . ?
C122 C121 C120 C119 0.0 . . . . ?
C120 C119 C124 N5 -179.8(8) . . . . ?
C120 C119 C124 C123 0.0 . . . . ?
C3 C2 C1 C6 0.0 . . . . ?
C3 C2 C1 N28 -178.7(11) . . . . ?
C2 C3 C4 N27 179.6(8) . . . . ?
C2 C3 C4 C5 0.0 . . . . ?
C2 C1 C6 C5 0.0 . . . . ?
C2 C1 N28 O1 3.5(19) . . . . ?
C2 C1 N28 O2 -173.0(15) . . . . ?
C1 C6 C5 C4 0.0 . . . . ?
C1 N28 O2 K8 -150(3) . . . 1_453 ?
C6 C1 N28 O1 -175.2(12) . . . . ?
C6 C1 N28 O2 8(2) . . . . ?
C6 C5 C4 N27 -179.6(9) . . . . ?
C6 C5 C4 C3 0.0 . . . . ?
C4 N27 C7 O3 5.6(17) . . . . ?
C4 N27 C7 N26 -173.3(9) . . . . ?
C4 C3 C2 C1 0.0 . . . . ?
C153 O39 C152 K6 118.4(8) . . . . ?
C153 O39 C152 C151 -175.9(9) . . . . ?
C162 O40 C151 C152 171.5(10) . . . . ?
C198 O15 C199 C200 171.1(10) . . . . ?
C154 O38 C155 C156 -167.4(10) . . . . ?
C195 O17 C194 C193 -179.3(10) . . . . ?
C194 O17 C195 C196 179.0(9) . . . . ?
C190 O21 C189 C188 -177.4(10) . . . . ?
C199 O15 C198 C197 -173.7(10) . . . . ?
C103 C102 C106 C109 176.5(11) . . . . ?
C103 C102 C106 C105 -2.4(15) . . . . ?
C188 O22 C187 C186 -177.8(9) . . . . ?
C204 O12 C193 C194 -173.8(10) . . . . ?
C40 C37 C36 F5 71.1(17) . . . . ?
C40 C37 C36 F6 -52.6(17) . . . . ?
C40 C37 C36 C217 -160.5(13) . . . . ?
C40 C37 C36 C35 172.4(17) . . . . ?
C197 O16 C196 C195 -178.7(10) . . . . ?
C201 O14 C200 C199 -178.2(9) . . . . ?
C110 C109 C106 C102 133.6(14) . . . . ?
C110 C109 C106 C105 -47.5(17) . . . . ?
C110 C109 C108 S1 -0.2(14) . . . . ?
C110 C109 C108 C107 177.8(13) . . . . ?
C106 C109 C110 C111 -179.4(11) . . . . ?
C106 C109 C108 S1 179.5(9) . . . . ?
C106 C109 C108 C107 -2(2) . . . . ?
C106 C102 C103 F7 143.8(13) . . . . ?
C106 C102 C103 F8 -100.8(13) . . . . ?
C106 C102 C103 C104 14.8(15) . . . . ?
C106 C105 C104 F10 151.9(15) . . . . ?
C106 C105 C104 F9 -90.5(15) . . . . ?
C106 C105 C104 C103 18.8(17) . . . . ?
C200 O14 C201 C202 -176.1(9) . . . . ?
N28 C1 C6 C5 178.8(11) . . . . ?
C158 O42 C159 C160 -169.4(10) . . . . ?
C193 O12 C204 C203 174.9(10) . . . . ?
C126 N4 C125 N5 -176.2(10) . . . . ?
C126 N4 C125 O44 4(2) . . . . ?
C126 C131 C130 C129 0.0 . . . . ?
C131 N3 C132 O45 -1.4(18) . . . . ?
C131 N3 C132 N2 -179.4(8) . . . . ?
C131 C126 C127 C128 0.0 . . . . ?
C131 C130 C129 C128 0.0 . . . . ?
C130 C129 C128 C127 0.0 . . . . ?
C129 C128 C127 C126 0.0 . . . . ?
C127 C126 C131 N3 177.4(8) . . . . ?
C127 C126 C131 C130 0.0 . . . . ?
C187 O22 C188 C189 -177.6(10) . . . . ?
C161 O41 C160 C159 179.8(11) . . . . ?
C157 O37 C156 C155 177.4(10) . . . . ?
C108 S1 C111 C112 -179.6(9) . . . . ?
C108 S1 C111 C110 0.2(9) . . . . ?
C108 C109 C110 C111 0.4(15) . . . . ?
C108 C109 C106 C102 -46.1(19) . . . . ?
C108 C109 C106 C105 132.8(14) . . . . ?
C155 O38 C154 C153 166.6(9) . . . . ?
C174 O30 C175 C176 177.7(12) . . . . ?
C159 O42 C158 C157 -175.8(10) . . . . ?
C185 O23 C186 C187 180.0(10) . . . . ?
C37 C40 C39 S3 178.9(9) . . . . ?
C37 C40 C39 C38 -6(2) . . . . ?
C37 C36 C217 F03S -144.4(16) . . . . ?
C37 C36 C217 C34 -31.0(18) . . . . ?
C37 C36 C217 F07R 91.8(19) . . . . ?
C37 C36 C35 C34 12(2) . . . . ?
C37 C36 C35 F3 141(3) . . . . ?
C37 C36 C35 F4 -95.8(17) . . . . ?
C186 O23 C185 C190 176.0(10) . . . 2_675 ?
C100 S2 C97 C93 -177.7(10) . . . . ?
C100 S2 C97 C98 -0.2(10) . . . . ?
C100 C99 C102 C103 -51(2) . . . . ?
C100 C99 C102 C106 136.0(15) . . . . ?
C203 O13 C202 C201 179.7(10) . . . . ?
O52 C147 C148 O53 -69(3) . . . . ?
O50 C143 C144 O51 -64(3) . . . . ?
C160 O41 C161 C162 -178.8(10) . . . . ?
C39 S3 C42 C43 -178.1(9) . . . . ?
C39 S3 C42 C41 1.9(10) . . . . ?
C39 C40 C37 C33 -41(2) . . . . ?
C39 C40 C37 C36 141.5(13) . . . . ?
C216 O7 C205 C206 71.3(18) . . . . ?
C31 S4 C28 C25 -175.0(9) . . . . ?
C31 S4 C28 C29 0.1(9) . . . . ?
C31 C30 C33 C34 -55.7(19) . . . . ?
C31 C30 C33 C37 133.0(15) . . . . ?
C175 O30 C174 C173 178.1(12) . . . . ?
C184 O31 C173 C174 172.8(11) . . . . ?
C214 O6 C215 C216 -178.8(12) . . . . ?
C183 O26 C182 C181 -179.6(13) . . . . ?
C173 O31 C184 C183 -179.9(11) . . . . ?
C156 O37 C157 C158 -178.0(11) . . . . ?
N1 C136 C137 C138 178.1(13) . . . . ?
C176 O29 C177 K5 119.5(12) . . . . ?
C176 O29 C177 C178 174.2(14) . . . . ?
C215 O6 C214 C213 178.6(14) . . . . ?
O4 C210 C209 O9 64(3) . . . . ?
O4 C164 C163 O9 0(6) . . . . ?
C177 O29 C176 K5 -120.5(11) . . . . ?
C177 O29 C176 C175 -178.8(12) . . . . ?
C180 O27 C181 C182 -179.9(12) . . . . ?
C179 O28 C178 C177 -175.1(12) . . . . ?
C178 O28 C179 C180 173.0(13) . . . . ?
C182 O26 C183 C184 -178.9(12) . . . . ?
O51 C145 C146 O52 66(3) . . . . ?
C206 O8 C207 C208 -170.8(14) . . . . ?
C207 O8 C206 C205 177.7(14) . . . . ?
C208 O9 C209 C210 -175.1(19) . . . . ?
C208 O9 C163 C164 -153(4) . . . . ?
C212 O5 C213 C214 -172.5(17) . . . . ?
O49 C141 C142 O50 70(3) . . . . ?
C181 O27 C180 C179 177.8(14) . . . . ?
O48 C139 C140 O49 -75(3) . . . . ?
O48 C150 C149 O53 63(3) . . . . ?
C217 C34 C33 C30 168.6(13) . . . . ?
C217 C34 C33 C37 -18.7(15) . . . . ?
C213 O5 C212 C211 -172.9(16) . . . . ?
C145 O51 C144 C143 176.8(19) . . . . ?
C205 O7 C216 C215 173.3(13) . . . . ?
C147 O52 C146 C145 -178(2) . . . . ?
C143 O50 C142 C141 178(2) . . . . ?
C170 O62 C171 C172 173(2) . . . . ?
C146 O52 C147 C148 -169(2) . . . . ?
C210 O4 C211 K1 131.5(18) . . . . ?
C210 O4 C211 C212 81(2) . . . . ?
C144 O51 C145 C146 178(2) . . . . ?
C171 O62 C170 C169 -172.0(19) . . . . ?
C139 O48 C150 C149 -175(2) . . . . ?
C150 O48 C139 C140 -176(2) . . . . ?
C141 O49 C140 C139 -174(2) . . . . ?
C148 O53 C149 C150 178(2) . . . . ?
C142 O50 C143 C144 -178.5(19) . . . . ?
C209 O9 C208 C207 -170(2) . . . . ?
C140 O49 C141 C142 -180(2) . . . . ?
C211 O4 C210 C209 173.4(16) . . . . ?
C211 O4 C164 C163 -166(3) . . . . ?
C149 O53 C148 C147 178(2) . . . . ?
C35 C34 C33 C30 -161.7(17) . . . . ?
C35 C34 C33 C37 11(2) . . . . ?
K8 O66 C219 C218 -64(3) . . . . ?
K8 O66 C221 C220 56(3) . . . . ?
K8 O67 C220 C221 48(3) . . . . ?
K8 O67 C223 C224 -63(2) . . . . ?
K8 O68 C218 C219 -69(2) . . . . ?
K8 O68 C226 C228 51(3) . . . . ?
K8 O70 C225 C227 47(4) . . . . ?
K8 O70 C229 C222 -43(4) . . . . ?
K8 O69 C222 C229 -43(4) . . . . ?
K8 O69 C228 C226 39(4) . . . . ?
K8 O72 C227 C225 46(4) . . . . ?
O67 C220 C221 O66 -72(3) . . . . ?
O68 C218 C219 O66 87(2) . . . . ?
O68 C226 C228 O69 -63(4) . . . . ?
O70 C225 C227 O72 -65(5) . . . . ?
C218 O68 C226 C228 169(3) . . . . ?
C219 O66 C221 C220 -171(3) . . . . ?
O69 C222 C229 O70 60(5) . . . . ?
C224 O72 C227 C225 174(3) . . . . ?
C220 O67 C223 C224 170(2) . . . . ?
C223 O67 C220 C221 176(3) . . . . ?
C223 C224 O72 K8 -62(3) . . . . ?
C223 C224 O72 C227 172(3) . . . . ?
C221 O66 C219 C218 165(3) . . . . ?
C222 O69 C228 C226 178(3) . . . . ?
O72 C224 C223 O67 81(3) . . . . ?
C225 O70 C229 C222 -167(3) . . . . ?
C226 O68 C218 C219 172(2) . . . . ?
C228 O69 C222 C229 178(3) . . . . ?
C229 O70 C225 C227 172(4) . . . . ?
K4 O64A C230 C1D 42(2) . . . . ?
K4 O64A C1B C1C -40(2) . . . . ?
K4 O65A C1A C1E 60.5(19) . . . 2_565 ?
K4 O65A C1C C1B -62.9(16) . . . . ?
K4 O63A C1E C1A -62.1(17) . . . 2_565 ?
O64A C230 C1D O63A -70(2) . . . . ?
O64A C1B C1C O65A 67(2) . . . . ?
C230 O64A C1B C1C 177.8(17) . . . . ?
C230 C1D O63A K4 63.0(16) . . . . ?
C230 C1D O63A C1E -176.2(15) . . . . ?
C1A O65A C1C C1B 174.4(16) . . . . ?
C1B O64A C230 C1D -174.9(17) . . . . ?
C1C O65A C1A C1E -177.2(16) . . . 2_565 ?
C1D O63A C1E C1A 177.2(16) . . . 2_565 ?
C164 O4 C211 K1 -156(3) . . . . ?
C164 O4 C211 C212 154(3) . . . . ?
C163 O9 C208 C207 165(2) . . . . ?

loop_
_smtbx_masks_void_nr
_smtbx_masks_void_average_x
_smtbx_masks_void_average_y
_smtbx_masks_void_average_z
_smtbx_masks_void_volume
_smtbx_masks_void_count_electrons
_smtbx_masks_void_content
1 0.000 0.000 -0.143 3133.0 573.3 '10 C4H10O,6 C2H3N,2 H2O'
2 0.372 0.160 0.743 13.1 0.0 ?
3 0.384 0.528 0.100 9.9 0.0 ?
4 0.444 0.620 0.393 7.2 0.0 ?
5 0.556 0.380 0.607 7.2 0.0 ?
6 0.616 0.472 0.900 9.9 0.0 ?
7 0.628 0.840 0.257 13.1 0.0 ?
